data_4340042
loop_
_publ_author_name
'Nakanishi, Takayuki'
'Suzuki, Yuki'
'Doi, Yoshihiro'
'Seki, Tomohiro'
'Koizumi, Hitoshi'
'Fushimi, Koji'
'Fujita, Koji'
'Hinatsu, Yukio'
'Ito, Hajime'
'Tanaka, Katsuhisa'
'Hasegawa, Yasuchika'

_publ_section_title
;
 Enhancement of Optical Faraday Effect of Nonanuclear Tb(III) Complexes.
;
_journal_issue 14
_journal_name_full 'Inorganic chemistry'
_journal_page_first 7635
_journal_page_last 7641
_journal_paper_doi 10.1021/ic5009363
_journal_volume 53
_journal_year 2014
_chemical_formula_moiety 'C176 H218 N O61 Tb9'
_chemical_formula_sum 'C176 H218 N O61 Tb9'
_chemical_formula_weight 4753.96
_space_group_IT_number 60
_symmetry_cell_setting orthorhombic
_symmetry_Int_Tables_number 60
_symmetry_space_group_name_Hall '-P 2n 2ab'
_symmetry_space_group_name_H-M 'P b c n'
_atom_sites_solution_hydrogens geom
_atom_sites_solution_primary direct
_atom_sites_solution_secondary difmap
_cell_angle_alpha 90.0000
_cell_angle_beta 90.0000
_cell_angle_gamma 90.0000
_cell_formula_units_Z 4
_cell_length_a 29.0611(5)
_cell_length_b 20.9836(4)
_cell_length_c 31.5583(6)
_cell_measurement_reflns_used 94453
_cell_measurement_temperature 123
_cell_measurement_theta_max 27.47
_cell_measurement_theta_min 3.00
_cell_volume 19244.5(6)
_computing_cell_refinement 'RAPID AUTO'
_computing_data_collection 'RAPID AUTO (Rigaku, ????)'
_computing_data_reduction 'RAPID AUTO'
_computing_molecular_graphics 'CrystalStructure 4.0'
_computing_publication_material 'CrystalStructure 4.0 (Rigaku, 2011)'
_computing_structure_refinement 'SHELXL97 (Sheldrick, 2008)'
_computing_structure_solution 'Il Milione (Burla, et al., 2007)'
_diffrn_ambient_temperature 123
_diffrn_detector_area_resol_mean 10.000
_diffrn_measured_fraction_theta_full 0.997
_diffrn_measured_fraction_theta_max 0.997
_diffrn_measurement_device_type 'Rigaku R-AXIS RAPID'
_diffrn_measurement_method \w
_diffrn_radiation_type 'Mo K\a'
_diffrn_radiation_wavelength 0.71075
_diffrn_reflns_av_R_equivalents 0.1293
_diffrn_reflns_limit_h_max 37
_diffrn_reflns_limit_h_min -37
_diffrn_reflns_limit_k_max 27
_diffrn_reflns_limit_k_min -27
_diffrn_reflns_limit_l_max 40
_diffrn_reflns_limit_l_min -40
_diffrn_reflns_number 184917
_diffrn_reflns_theta_full 27.48
_diffrn_reflns_theta_max 27.48
_diffrn_reflns_theta_min 3.00
_diffrn_standards_number 0
_exptl_absorpt_coefficient_mu 3.334
_exptl_absorpt_correction_T_max 0.434
_exptl_absorpt_correction_T_min 0.214
_exptl_absorpt_correction_type multi-scan
_exptl_absorpt_process_details 'ABSCOR (Rigaku, 1995)'
_exptl_crystal_colour colorless
_exptl_crystal_density_diffrn 1.641
_exptl_crystal_density_method 'not measured'
_exptl_crystal_description block
_exptl_crystal_F_000 9416.00
_exptl_crystal_size_max 0.300
_exptl_crystal_size_mid 0.250
_exptl_crystal_size_min 0.250
_refine_diff_density_max 1.60
_refine_diff_density_min -1.31
_refine_ls_extinction_method none
_refine_ls_goodness_of_fit_ref 1.037
_refine_ls_hydrogen_treatment constr
_refine_ls_number_parameters 1155
_refine_ls_number_reflns 22000
_refine_ls_number_restraints 392
_refine_ls_R_factor_gt 0.0693
_refine_ls_shift/su_max 0.017
_refine_ls_structure_factor_coef Fsqd
_refine_ls_weighting_details 'w = 1/[\s^2^(Fo^2^)+(0.0587P)^2^+158.0824P] where P=(Fo^2^+2Fc^2^)/3'
_refine_ls_weighting_scheme calc
_refine_ls_wR_factor_ref 0.1609
_reflns_number_gt 15076
_reflns_number_total 22000
_reflns_threshold_expression F^2^>2.0\s(F^2^)
_cod_data_source_file ic5009363_si_002.cif
_cod_data_source_block '_CCDC-956692_(Tb9(sal-Bu))'
_cod_depositor_comments 'Adding full bibliography for 4340041--4340042.cif.'
_cod_database_code 4340042

loop_
_symmetry_equiv_pos_site_id
_symmetry_equiv_pos_as_xyz
1 +X,+Y,+Z
2 1/2-X,1/2+Y,+Z
3 +X,-Y,1/2+Z
4 1/2-X,1/2-Y,1/2+Z
5 -X,-Y,-Z
6 1/2+X,1/2-Y,-Z
7 -X,+Y,1/2-Z
8 1/2+X,1/2+Y,1/2-Z

loop_
_atom_site_label
_atom_site_type_symbol
_atom_site_fract_x
_atom_site_fract_y
_atom_site_fract_z
_atom_site_U_iso_or_equiv
_atom_site_adp_type
_atom_site_occupancy
_atom_site_symmetry_multiplicity
_atom_site_calc_flag
_atom_site_refinement_flags
Tb1 Tb 0.5 0.09933(3) 0.25 0.03167(13) Uani 1 4 d .
Tb2 Tb 0.450168(15) -0.01194(2) 0.327193(14) 0.04008(12) Uani 1 8 d .
Tb3 Tb 0.407706(15) 0.14917(2) 0.321695(14) 0.03862(12) Uani 1 8 d .
Tb4 Tb 0.522476(15) 0.20977(2) 0.338369(13) 0.03669(11) Uani 1 8 d .
Tb5 Tb 0.564875(15) 0.04873(2) 0.344570(14) 0.04002(12) Uani 1 8 d .
O1 O 0.42794(19) 0.0638(3) 0.27985(18) 0.0351(13) Uani 1 8 d .
O2 O 0.46852(19) 0.1910(3) 0.28533(18) 0.0352(13) Uani 1 8 d .
O3 O 0.55928(19) 0.1345(3) 0.29867(17) 0.0350(13) Uani 1 8 d .
O4 O 0.51834(19) 0.0073(3) 0.29243(18) 0.0364(14) Uani 1 8 d .
O5 O 0.4842(2) 0.0985(3) 0.34139(19) 0.0389(14) Uani 1 8 d .
O6 O 0.4458(2) -0.0738(3) 0.2686(2) 0.0463(16) Uani 1 8 d .
O7 O 0.3758(2) -0.0611(3) 0.3255(2) 0.0503(17) Uani 1 8 d .
O8 O 0.3245(3) -0.1391(4) 0.3255(2) 0.067(2) Uani 1 8 d .
O9 O 0.5066(2) -0.0120(4) 0.3820(2) 0.0531(18) Uani 1 8 d .
O10 O 0.4565(3) -0.1163(4) 0.3574(3) 0.073(2) Uani 1 8 d .
O11 O 0.4756(5) -0.2028(7) 0.3921(4) 0.156(4) Uani 1 8 d .
O12 O 0.3995(2) 0.0586(3) 0.3662(2) 0.0473(16) Uani 1 8 d .
O13 O 0.3283(2) 0.1338(4) 0.3393(3) 0.065(2) Uani 1 8 d .
O14 O 0.2588(3) 0.0983(6) 0.3560(4) 0.117(4) Uani 1 8 d .
O15 O 0.3730(2) 0.1691(3) 0.2587(2) 0.0460(16) Uani 1 8 d .
O16 O 0.3737(2) 0.2520(4) 0.3256(2) 0.0523(18) Uani 1 8 d .
O17 O 0.3261(3) 0.3343(4) 0.3194(3) 0.073(3) Uani 1 8 d .
O18 O 0.4511(2) 0.2074(3) 0.37496(19) 0.0475(17) Uani 1 8 d .
O19 O 0.5106(3) 0.3084(3) 0.3745(2) 0.0569(19) Uani 1 8 d .
O20 O 0.4943(4) 0.3859(5) 0.4191(4) 0.114(4) Uani 1 8 d .
O21 O 0.5426(2) 0.2752(3) 0.28444(19) 0.0405(15) Uani 1 8 d .
O22 O 0.6567(3) 0.3163(4) 0.3615(2) 0.069(2) Uani 1 8 d .
O23 O 0.5981(2) 0.2507(3) 0.35288(19) 0.0425(15) Uani 1 8 d .
O24 O 0.5552(2) 0.1376(3) 0.39098(19) 0.0470(16) Uani 1 8 d .
O25 O 0.6334(3) 0.0655(4) 0.3861(3) 0.065(2) Uani 1 8 d .
O26 O 0.6873(3) 0.0904(6) 0.4340(4) 0.116(3) Uani 1 8 d .
O27 O 0.6189(2) 0.0313(3) 0.2944(2) 0.0473(16) Uani 1 8 d .
O28 O 0.5996(3) -0.0525(4) 0.3576(3) 0.064(2) Uani 1 8 d .
O29 O 0.6542(4) -0.1235(5) 0.3718(4) 0.120(4) Uani 1 8 d .
O30 O 0.5119(15) 0.3942(14) 0.5357(14) 0.264(14) Uiso 0.5 8 d .
O31 O 0.5482(11) 0.4749(19) 0.5078(14) 0.280(14) Uiso 0.5 8 d .
O32 O 0.4696(11) 0.4696(17) 0.5097(12) 0.223(13) Uiso 0.5 8 d .
N1 N 0.5085(10) 0.4469(10) 0.5175(7) 0.259(12) Uiso 0.5 8 d .
C1 C 0.4231(3) -0.1229(5) 0.2553(3) 0.045(2) Uani 1 8 d .
C2 C 0.3814(4) -0.1441(5) 0.2732(3) 0.049(2) Uani 1 8 d .
C3 C 0.3597(4) -0.1971(6) 0.2567(4) 0.075(4) Uani 1 8 d .
C4 C 0.3771(5) -0.2293(7) 0.2234(5) 0.094(5) Uani 1 8 d .
C5 C 0.4180(5) -0.2106(6) 0.2058(5) 0.081(4) Uani 1 8 d .
C6 C 0.4412(4) -0.1587(5) 0.2206(4) 0.061(3) Uani 1 8 d .
C7 C 0.3616(4) -0.1101(5) 0.3094(3) 0.050(3) Uani 1 8 d .
C8 C 0.3030(5) -0.1087(6) 0.3611(4) 0.096(5) Uani 1 8 d .
C9 C 0.2728(5) -0.1585(7) 0.3840(4) 0.110(6) Uani 1 8 d .
C10 C 0.3011(6) -0.2139(10) 0.4015(7) 0.162(10) Uani 1 8 d .
C11 C 0.2680(7) -0.2551(12) 0.4290(8) 0.211(15) Uani 1 8 d .
C12 C 0.5151(5) -0.0474(7) 0.4160(4) 0.076(3) Uani 1 8 d .
C13 C 0.5023(5) -0.1106(7) 0.4199(4) 0.085(3) Uani 1 8 d .
C14 C 0.5149(5) -0.1471(8) 0.4549(4) 0.100(3) Uani 1 8 d .
C15 C 0.5387(6) -0.1187(9) 0.4873(5) 0.112(4) Uani 1 8 d .
C16 C 0.5504(6) -0.0548(8) 0.4852(5) 0.106(3) Uani 1 8 d .
C17 C 0.5386(5) -0.0209(8) 0.4495(4) 0.090(3) Uani 1 8 d .
C18 C 0.4770(6) -0.1429(6) 0.3850(5) 0.094(5) Uani 1 8 d .
C19 C 0.4357(6) -0.2293(9) 0.3712(9) 0.156(6) Uiso 0.542(14) 8 d .
C19A C 0.4639(11) -0.2377(11) 0.3539(7) 0.1554 Uiso 0.458(14) 8 d .
C20 C 0.4550(13) -0.2639(13) 0.3307(7) 0.160(7) Uiso 0.542(14) 8 d .
C20a C 0.4208(11) -0.2797(15) 0.3644(10) 0.166(7) Uiso 0.458(14) 8 d .
C21 C 0.4869(13) -0.3189(17) 0.3457(12) 0.176(9) Uiso 0.542(14) 8 d .
C22 C 0.4727(15) -0.339(2) 0.3917(12) 0.191(10) Uiso 0.542(14) 8 d .
C23 C 0.3695(4) 0.0373(6) 0.3951(3) 0.058(3) Uani 1 8 d .
C24 C 0.3219(4) 0.0565(6) 0.3941(4) 0.066(3) Uani 1 8 d .
C25 C 0.2921(5) 0.0330(7) 0.4255(4) 0.078(4) Uani 1 8 d .
C26 C 0.3076(5) -0.0069(8) 0.4563(4) 0.088(5) Uani 1 8 d .
C27 C 0.3533(6) -0.0278(7) 0.4573(4) 0.086(5) Uani 1 8 d .
C28 C 0.3836(5) -0.0047(6) 0.4267(3) 0.064(3) Uani 1 8 d .
C29 C 0.3046(4) 0.0995(7) 0.3618(4) 0.069(3) Uani 1 8 d .
C30 C 0.2394(5) 0.1406(9) 0.3252(6) 0.137(6) Uani 1 8 d .
C31 C 0.1703(7) 0.0908(18) 0.2968(16) 0.148(6) Uiso 0.53(2) 8 d .
C31A C 0.1698(12) 0.135(3) 0.2801(17) 0.147(6) Uiso 0.47(2) 8 d .
C32 C 0.1863(5) 0.1477(16) 0.3250(12) 0.142(6) Uiso 0.53(2) 8 d .
C32A C 0.1934(13) 0.094(2) 0.3120(17) 0.145(6) Uiso 0.47(2) 8 d .
C33 C 0.1181(5) 0.0987(11) 0.2867(8) 0.156(6) Uani 1 8 d .
C34 C 0.3361(3) 0.1996(5) 0.2470(3) 0.042(2) Uani 1 8 d .
C35 C 0.3175(3) 0.2526(5) 0.2693(3) 0.050(3) Uani 1 8 d .
C36 C 0.2764(4) 0.2805(6) 0.2553(4) 0.064(3) Uani 1 8 d .
C37 C 0.2539(4) 0.2592(6) 0.2207(4) 0.070(3) Uani 1 8 d .
C38 C 0.2725(4) 0.2071(5) 0.1980(4) 0.058(3) Uani 1 8 d .
C39 C 0.3123(3) 0.1786(5) 0.2115(3) 0.045(2) Uani 1 8 d .
C40 C 0.3416(3) 0.2776(5) 0.3068(4) 0.053(3) Uani 1 8 d .
C41 C 0.3499(5) 0.3617(6) 0.3554(4) 0.093(4) Uani 1 8 d .
C42 C 0.3323(6) 0.4311(6) 0.3589(5) 0.110(4) Uani 1 8 d .
C43 C 0.3524(6) 0.4630(7) 0.3990(5) 0.121(4) Uani 1 8 d .
C44 C 0.4021(7) 0.4827(12) 0.3893(9) 0.123(6) Uani 0.652(19) 8 d .
C44A C 0.3525(19) 0.5373(9) 0.3985(16) 0.126(6) Uani 0.348(19) 8 d .
C45 C 0.4306(4) 0.2396(6) 0.4062(3) 0.053(3) Uani 1 8 d .
C46 C 0.4458(4) 0.2997(6) 0.4209(4) 0.065(3) Uani 1 8 d .
C47 C 0.4227(5) 0.3297(7) 0.4540(4) 0.083(4) Uani 1 8 d .
C48 C 0.3847(5) 0.3005(9) 0.4726(5) 0.104(6) Uiso 1 8 d .
C49 C 0.3695(5) 0.2425(8) 0.4583(4) 0.097(5) Uani 1 8 d .
C50 C 0.3921(4) 0.2132(7) 0.4260(3) 0.071(4) Uani 1 8 d .
C51 C 0.4854(4) 0.3299(6) 0.4022(4) 0.070(3) Uani 1 8 d .
C52 C 0.5327(5) 0.4223(9) 0.4030(6) 0.146(6) Uiso 1 8 d .
C53 C 0.5202(12) 0.4708(18) 0.3681(12) 0.160(8) Uiso 0.55(2) 8 d .
C53A C 0.5132(15) 0.446(2) 0.3593(11) 0.156(8) Uiso 0.45(2) 8 d .
C54 C 0.5649(12) 0.5109(19) 0.3605(12) 0.170(9) Uiso 0.55(2) 8 d .
C54A C 0.5393(15) 0.501(2) 0.3369(15) 0.169(8) Uiso 0.45(2) 8 d .
C55 C 0.5562(15) 0.5516(19) 0.3198(12) 0.171(9) Uiso 0.55(2) 8 d .
C55A C 0.5074(18) 0.530(2) 0.3020(14) 0.173(10) Uiso 0.45(2) 8 d .
C56 C 0.5696(3) 0.3232(4) 0.2785(3) 0.040(2) Uani 1 8 d .
C57 C 0.6087(3) 0.3383(5) 0.3049(3) 0.046(2) Uani 1 8 d .
C58 C 0.6357(4) 0.3915(6) 0.2958(4) 0.069(4) Uani 1 8 d .
C59 C 0.6269(5) 0.4295(6) 0.2618(4) 0.080(4) Uani 1 8 d .
C60 C 0.5896(5) 0.4137(6) 0.2349(4) 0.077(4) Uani 1 8 d .
C61 C 0.5623(4) 0.3628(5) 0.2426(3) 0.052(3) Uani 1 8 d .
C62 C 0.6190(3) 0.2979(5) 0.3411(3) 0.051(3) Uani 1 8 d .
C63 C 0.6706(5) 0.2788(7) 0.3973(4) 0.109(5) Uani 1 8 d .
C64 C 0.7066(18) 0.3276(19) 0.4152(15) 0.120(5) Uani 0.357(16) 8 d .
C64A C 0.7170(7) 0.2989(13) 0.4177(10) 0.119(5) Uani 0.643(16) 8 d .
C65 C 0.7271(15) 0.304(2) 0.4578(11) 0.123(5) Uani 0.357(16) 8 d .
C65A C 0.7015(9) 0.3625(13) 0.4390(8) 0.125(5) Uani 0.643(16) 8 d .
C66 C 0.7712(16) 0.345(3) 0.4655(16) 0.130(6) Uani 0.357(16) 8 d .
C66A C 0.7411(10) 0.3906(16) 0.4663(9) 0.134(6) Uani 0.643(16) 8 d .
C67 C 0.5751(4) 0.1602(5) 0.4265(3) 0.050(3) Uani 1 8 d .
C68 C 0.6181(4) 0.1429(5) 0.4406(3) 0.056(3) Uani 1 8 d .
C69 C 0.6368(5) 0.1717(7) 0.4776(4) 0.080(4) Uani 1 8 d .
C70 C 0.6131(6) 0.2168(7) 0.4991(4) 0.079(4) Uani 1 8 d .
C71 C 0.5693(5) 0.2346(7) 0.4854(4) 0.075(4) Uani 1 8 d .
C72 C 0.5503(4) 0.2060(6) 0.4491(3) 0.064(3) Uani 1 8 d .
C73 C 0.6447(4) 0.0969(7) 0.4176(4) 0.074(4) Uani 1 8 d .
C74 C 0.7148(5) 0.0399(7) 0.4169(5) 0.118(4) Uani 1 8 d .
C75 C 0.7412(5) 0.0707(8) 0.3802(5) 0.122(4) Uani 1 8 d .
C76 C 0.7859(6) 0.0315(9) 0.3708(6) 0.136(4) Uani 1 8 d .
C77 C 0.8088(6) 0.0607(9) 0.3304(6) 0.138(5) Uani 1 8 d .
C78 C 0.6560(3) -0.0018(5) 0.2893(4) 0.051(3) Uani 1 8 d .
C79 C 0.6683(4) -0.0539(5) 0.3158(4) 0.058(3) Uani 1 8 d .
C80 C 0.7104(5) -0.0853(7) 0.3084(5) 0.088(4) Uani 1 8 d .
C81 C 0.7378(5) -0.0684(7) 0.2756(6) 0.097(5) Uani 1 8 d .
C82 C 0.7256(4) -0.0199(6) 0.2482(4) 0.075(4) Uani 1 8 d .
C83 C 0.6857(3) 0.0127(6) 0.2546(4) 0.058(3) Uani 1 8 d .
C84 C 0.6371(5) -0.0730(6) 0.3499(5) 0.070(4) Uani 1 8 d .
C85 C 0.6226(8) -0.1490(12) 0.4021(7) 0.124(7) Uiso 0.673(16) 8 d .
C85A C 0.6352(18) -0.131(2) 0.4136(8) 0.131(8) Uiso 0.327(16) 8 d .
C86 C 0.6499(10) -0.2025(11) 0.4254(8) 0.139(6) Uiso 0.673(16) 8 d .
C86A C 0.6048(13) -0.192(2) 0.4107(18) 0.136(7) Uiso 0.327(16) 8 d .
C87 C 0.6495(11) -0.2574(13) 0.3920(10) 0.152(7) Uiso 0.673(16) 8 d .
C87A C 0.6370(18) -0.251(2) 0.407(3) 0.147(7) Uiso 0.327(16) 8 d .
C88 C 0.6095(10) -0.3048(14) 0.4005(10) 0.158(8) Uiso 0.673(16) 8 d .
C88A C 0.6872(16) -0.228(3) 0.399(2) 0.151(8) Uiso 0.327(16) 8 d .
C21a C 0.4319(11) -0.324(2) 0.4025(15) 0.169(9) Uiso 0.458(14) 8 d .
C22a C 0.3871(13) -0.350(2) 0.4234(12) 0.154(11) Uiso 0.458(14) 8 d .
H1A H 0.40419 0.05 0.25884 0.0421 Uiso 1 8 calc R
H2A H 0.46126 0.22821 0.26671 0.0423 Uiso 1 8 calc R
H3A H 0.5888 0.14843 0.28528 0.0421 Uiso 1 8 calc R
H3 H 0.33181 -0.21136 0.26917 0.0897 Uiso 1 8 calc R
H4A H 0.5314 -0.02976 0.27656 0.0436 Uiso 1 8 calc R
H4 H 0.36101 -0.26486 0.21218 0.1125 Uiso 1 8 calc R
H5A H 0.47966 0.0987 0.3714 0.0467 Uiso 1 8 calc R
H5 H 0.4305 -0.23426 0.18281 0.0969 Uiso 1 8 calc R
H6 H 0.46944 -0.14631 0.20789 0.0736 Uiso 1 8 calc R
H8A H 0.28376 -0.07253 0.35139 0.1157 Uiso 1 8 calc R
H8B H 0.32667 -0.09199 0.38073 0.1157 Uiso 1 8 calc R
H9A H 0.25612 -0.13754 0.40754 0.1317 Uiso 1 8 calc R
H9B H 0.24958 -0.17525 0.36387 0.1317 Uiso 1 8 calc R
H10A H 0.32689 -0.19772 0.41903 0.1939 Uiso 1 8 calc R
H10B H 0.31405 -0.23966 0.37806 0.1939 Uiso 1 8 calc R
H11A H 0.28478 -0.29156 0.4406 0.2530 Uiso 1 8 calc R
H11B H 0.24252 -0.27034 0.41132 0.2530 Uiso 1 8 calc R
H11C H 0.25576 -0.22914 0.45221 0.2530 Uiso 1 8 calc R
H14 H 0.50717 -0.19106 0.45623 0.1199 Uiso 1 8 calc R
H15 H 0.54716 -0.14309 0.51145 0.1347 Uiso 1 8 calc R
H16 H 0.56634 -0.03486 0.50791 0.1272 Uiso 1 8 calc R
H17 H 0.54707 0.0228 0.44783 0.1076 Uiso 1 8 calc R
H19A H 0.4139 -0.19516 0.3631 0.1866 Uiso 0.542(14) 8 calc R
H19B H 0.41969 -0.25992 0.38993 0.1866 Uiso 0.542(14) 8 calc R
H19C H 0.49001 -0.26495 0.34498 0.1865 Uiso 0.458(14) 8 calc R
H19D H 0.45675 -0.20772 0.33053 0.1865 Uiso 0.458(14) 8 calc R
H20A H 0.42934 -0.28113 0.31359 0.1916 Uiso 0.542(14) 8 calc R
H20B H 0.47257 -0.23344 0.31304 0.1916 Uiso 0.542(14) 8 calc R
H20C H 0.39439 -0.25196 0.37162 0.1994 Uiso 0.458(14) 8 calc R
H20D H 0.41231 -0.30559 0.33939 0.1994 Uiso 0.458(14) 8 calc R
H21A H 0.51932 -0.30451 0.34553 0.2111 Uiso 0.542(14) 8 calc R
H21B H 0.48404 -0.35562 0.32618 0.2111 Uiso 0.542(14) 8 calc R
H22A H 0.48908 -0.37854 0.39947 0.2286 Uiso 0.542(14) 8 calc R
H22B H 0.43942 -0.34722 0.39265 0.2286 Uiso 0.542(14) 8 calc R
H22C H 0.4806 -0.30546 0.4117 0.2286 Uiso 0.542(14) 8 calc R
H25 H 0.26066 0.04522 0.4252 0.0932 Uiso 1 8 calc R
H26 H 0.28697 -0.02087 0.4777 0.1051 Uiso 1 8 calc R
H27 H 0.36348 -0.05705 0.47827 0.1035 Uiso 1 8 calc R
H28 H 0.41484 -0.0181 0.42735 0.0771 Uiso 1 8 calc R
H30A H 0.24912 0.12594 0.29677 0.1646 Uiso 0.53(2) 8 calc R
H30B H 0.25291 0.1834 0.32965 0.1646 Uiso 0.53(2) 8 calc R
H30C H 0.26027 0.14799 0.30092 0.1646 Uiso 0.47(2) 8 calc R
H30D H 0.22998 0.18189 0.33771 0.1646 Uiso 0.47(2) 8 calc R
H31A H 0.18817 0.08999 0.27009 0.1771 Uiso 0.53(2) 8 calc R
H31B H 0.17552 0.05004 0.31186 0.1771 Uiso 0.53(2) 8 calc R
H31C H 0.18237 0.12893 0.25113 0.1765 Uiso 0.47(2) 8 calc R
H31D H 0.16942 0.1802 0.28784 0.1765 Uiso 0.47(2) 8 calc R
H32A H 0.17688 0.18896 0.31247 0.1701 Uiso 0.53(2) 8 calc R
H32B H 0.17355 0.1443 0.35395 0.1701 Uiso 0.53(2) 8 calc R
H32C H 0.2033 0.05306 0.29966 0.1738 Uiso 0.47(2) 8 calc R
H32D H 0.17337 0.08603 0.33678 0.1738 Uiso 0.47(2) 8 calc R
H33A H 0.10745 0.06207 0.27011 0.1868 Uiso 0.53(2) 8 calc R
H33B H 0.11337 0.13789 0.27043 0.1868 Uiso 0.53(2) 8 calc R
H33C H 0.10072 0.10102 0.31326 0.1868 Uiso 0.53(2) 8 calc R
H33D H 0.09535 0.1188 0.26812 0.1868 Uiso 0.47(2) 8 calc R
H33E H 0.10834 0.1031 0.31628 0.1868 Uiso 0.47(2) 8 calc R
H33F H 0.12074 0.05336 0.27958 0.1868 Uiso 0.47(2) 8 calc R
H36 H 0.26403 0.31548 0.2706 0.0770 Uiso 1 8 calc R
H37 H 0.22605 0.27889 0.21175 0.0837 Uiso 1 8 calc R
H38 H 0.2573 0.19176 0.17332 0.0700 Uiso 1 8 calc R
H39 H 0.32394 0.14331 0.19602 0.0543 Uiso 1 8 calc R
H41A H 0.38365 0.36096 0.35087 0.1118 Uiso 1 8 calc R
H41B H 0.34279 0.33759 0.38159 0.1118 Uiso 1 8 calc R
H42A H 0.34166 0.45546 0.33342 0.1325 Uiso 1 8 calc R
H42B H 0.29826 0.43127 0.36038 0.1325 Uiso 1 8 calc R
H43A H 0.33397 0.50095 0.40676 0.1451 Uiso 0.652(19) 8 calc R
H43B H 0.3518 0.4328 0.42311 0.1451 Uiso 0.652(19) 8 calc R
H43C H 0.38448 0.44809 0.40284 0.1451 Uiso 0.348(19) 8 calc R
H43D H 0.33453 0.44853 0.42393 0.1451 Uiso 0.348(19) 8 calc R
H44A H 0.41585 0.50193 0.4146 0.1478 Uiso 0.652(19) 8 calc R
H44B H 0.40222 0.51366 0.36609 0.1478 Uiso 0.652(19) 8 calc R
H44C H 0.41984 0.445 0.38105 0.1478 Uiso 0.652(19) 8 calc R
H44D H 0.36535 0.55328 0.4251 0.1509 Uiso 0.348(19) 8 calc R
H44E H 0.32089 0.5528 0.39519 0.1509 Uiso 0.348(19) 8 calc R
H44F H 0.37125 0.55236 0.37469 0.1509 Uiso 0.348(19) 8 calc R
H47 H 0.43289 0.37008 0.46386 0.1000 Uiso 1 8 calc R
H48 H 0.36926 0.32088 0.4954 0.1244 Uiso 1 8 calc R
H49 H 0.34338 0.22299 0.47087 0.1164 Uiso 1 8 calc R
H50 H 0.38121 0.17303 0.41645 0.0849 Uiso 1 8 calc R
H52A H 0.55594 0.39233 0.3915 0.1751 Uiso 0.55(2) 8 calc R
H52B H 0.54718 0.44542 0.42688 0.1751 Uiso 0.55(2) 8 calc R
H52C H 0.56033 0.3952 0.39907 0.1751 Uiso 0.45(2) 8 calc R
H52D H 0.54046 0.45833 0.42194 0.1751 Uiso 0.45(2) 8 calc R
H53A H 0.4946 0.49856 0.37754 0.1918 Uiso 0.55(2) 8 calc R
H53B H 0.51083 0.44863 0.34183 0.1918 Uiso 0.55(2) 8 calc R
H53C H 0.51236 0.40948 0.33969 0.1872 Uiso 0.45(2) 8 calc R
H53D H 0.48102 0.46009 0.36388 0.1872 Uiso 0.45(2) 8 calc R
H54A H 0.571 0.53901 0.38513 0.2045 Uiso 0.55(2) 8 calc R
H54B H 0.59171 0.48251 0.35646 0.2045 Uiso 0.55(2) 8 calc R
H54C H 0.56806 0.48523 0.32405 0.2031 Uiso 0.45(2) 8 calc R
H54D H 0.54745 0.53487 0.35779 0.2031 Uiso 0.45(2) 8 calc R
H55A H 0.58363 0.57701 0.31346 0.2048 Uiso 0.55(2) 8 calc R
H55B H 0.52993 0.58004 0.32451 0.2048 Uiso 0.55(2) 8 calc R
H55C H 0.54955 0.52323 0.2959 0.2048 Uiso 0.55(2) 8 calc R
H55D H 0.52237 0.56697 0.28919 0.2074 Uiso 0.45(2) 8 calc R
H55E H 0.47813 0.54271 0.31471 0.2074 Uiso 0.45(2) 8 calc R
H55F H 0.50182 0.49752 0.28018 0.2074 Uiso 0.45(2) 8 calc R
H58 H 0.66083 0.40154 0.31386 0.0832 Uiso 1 8 calc R
H59 H 0.64535 0.46587 0.2562 0.0963 Uiso 1 8 calc R
H60 H 0.58366 0.43948 0.21074 0.0919 Uiso 1 8 calc R
H61 H 0.53778 0.35335 0.22371 0.0627 Uiso 1 8 calc R
H63A H 0.68498 0.23793 0.3888 0.1309 Uiso 0.357(16) 8 calc R
H63B H 0.64501 0.27081 0.41725 0.1309 Uiso 0.357(16) 8 calc R
H63C H 0.67307 0.23374 0.38822 0.1309 Uiso 0.643(16) 8 calc R
H63D H 0.64625 0.28122 0.41911 0.1309 Uiso 0.643(16) 8 calc R
H64A H 0.7317 0.33337 0.39433 0.1434 Uiso 0.357(16) 8 calc R
H64B H 0.69148 0.36935 0.41949 0.1434 Uiso 0.357(16) 8 calc R
H64C H 0.74126 0.30594 0.39619 0.1423 Uiso 0.643(16) 8 calc R
H64D H 0.7278 0.26741 0.43884 0.1423 Uiso 0.643(16) 8 calc R
H65A H 0.73511 0.25829 0.4561 0.1481 Uiso 0.357(16) 8 calc R
H65B H 0.70472 0.31018 0.48113 0.1481 Uiso 0.357(16) 8 calc R
H65C H 0.69265 0.39355 0.4168 0.1501 Uiso 0.643(16) 8 calc R
H65D H 0.67427 0.35454 0.45705 0.1501 Uiso 0.643(16) 8 calc R
H66A H 0.79859 0.31937 0.45996 0.1554 Uiso 0.357(16) 8 calc R
H66B H 0.77161 0.3601 0.4949 0.1554 Uiso 0.357(16) 8 calc R
H66C H 0.77088 0.38201 0.44633 0.1554 Uiso 0.357(16) 8 calc R
H66D H 0.74774 0.3617 0.48993 0.1608 Uiso 0.643(16) 8 calc R
H66E H 0.7317 0.43224 0.47752 0.1608 Uiso 0.643(16) 8 calc R
H66F H 0.76867 0.39572 0.44884 0.1608 Uiso 0.643(16) 8 calc R
H69 H 0.66637 0.15896 0.48738 0.0957 Uiso 1 8 calc R
H70 H 0.6263 0.2363 0.5234 0.0944 Uiso 1 8 calc R
H71 H 0.5523 0.26585 0.50062 0.0903 Uiso 1 8 calc R
H72 H 0.52046 0.21795 0.4398 0.0767 Uiso 1 8 calc R
H74A H 0.69521 0.00456 0.40654 0.1416 Uiso 1 8 calc R
H74B H 0.73631 0.02308 0.4385 0.1416 Uiso 1 8 calc R
H75A H 0.74949 0.11507 0.38778 0.1465 Uiso 1 8 calc R
H75B H 0.72148 0.072 0.35464 0.1465 Uiso 1 8 calc R
H76A H 0.80724 0.0339 0.39513 0.1631 Uiso 1 8 calc R
H76B H 0.77804 -0.01382 0.36576 0.1631 Uiso 1 8 calc R
H77A H 0.81442 0.10622 0.335 0.1652 Uiso 1 8 calc R
H77B H 0.78832 0.0551 0.30604 0.1652 Uiso 1 8 calc R
H77C H 0.8381 0.03905 0.32492 0.1652 Uiso 1 8 calc R
H80 H 0.71962 -0.11886 0.32671 0.1057 Uiso 1 8 calc R
H81 H 0.76603 -0.09042 0.27129 0.1162 Uiso 1 8 calc R
H82 H 0.74502 -0.00927 0.22506 0.0897 Uiso 1 8 calc R
H83 H 0.67742 0.0457 0.23545 0.0694 Uiso 1 8 calc R
H85A H 0.59509 -0.16675 0.3878 0.1492 Uiso 0.673(16) 8 calc R
H85B H 0.61258 -0.11564 0.42228 0.1492 Uiso 0.673(16) 8 calc R
H85C H 0.61635 -0.09364 0.42155 0.1568 Uiso 0.327(16) 8 calc R
H85D H 0.65997 -0.13657 0.43483 0.1568 Uiso 0.327(16) 8 calc R
H86A H 0.63422 -0.21551 0.45192 0.1665 Uiso 0.673(16) 8 calc R
H86B H 0.68163 -0.18875 0.43207 0.1665 Uiso 0.673(16) 8 calc R
H86C H 0.58527 -0.19601 0.43627 0.1634 Uiso 0.327(16) 8 calc R
H86D H 0.58451 -0.18983 0.38558 0.1634 Uiso 0.327(16) 8 calc R
H87A H 0.64614 -0.23908 0.36328 0.1829 Uiso 0.673(16) 8 calc R
H87B H 0.67918 -0.28055 0.39313 0.1829 Uiso 0.673(16) 8 calc R
H87C H 0.62692 -0.27884 0.38327 0.1761 Uiso 0.327(16) 8 calc R
H87D H 0.63545 -0.27687 0.43351 0.1761 Uiso 0.327(16) 8 calc R
H88A H 0.61025 -0.33901 0.37942 0.1894 Uiso 0.673(16) 8 calc R
H88B H 0.58002 -0.28216 0.3986 0.1894 Uiso 0.673(16) 8 calc R
H88C H 0.61282 -0.32303 0.42895 0.1894 Uiso 0.673(16) 8 calc R
H88D H 0.70746 -0.26492 0.39535 0.1815 Uiso 0.327(16) 8 calc R
H88E H 0.6977 -0.20353 0.42407 0.1815 Uiso 0.327(16) 8 calc R
H88F H 0.68813 -0.20101 0.37415 0.1815 Uiso 0.327(16) 8 calc R
H21C H 0.45005 -0.30054 0.4238 0.2027 Uiso 0.458(14) 8 calc R
H21D H 0.4508 -0.3606 0.39248 0.2027 Uiso 0.458(14) 8 calc R
H22D H 0.39515 -0.3784 0.44699 0.1852 Uiso 0.458(14) 8 calc R
H22E H 0.36919 -0.37386 0.40237 0.1852 Uiso 0.458(14) 8 calc R
H22F H 0.36879 -0.31432 0.43407 0.1852 Uiso 0.458(14) 8 calc R

loop_
_atom_site_aniso_label
_atom_site_aniso_U_11
_atom_site_aniso_U_22
_atom_site_aniso_U_33
_atom_site_aniso_U_12
_atom_site_aniso_U_13
_atom_site_aniso_U_23
Tb1 0.0291(3) 0.0295(3) 0.0365(3) 0.0000 -0.0007(2) 0.0000
Tb2 0.0416(3) 0.0366(3) 0.0421(2) -0.00960(19) 0.00122(19) 0.00196(19)
Tb3 0.0332(2) 0.0400(3) 0.0427(2) -0.00467(19) 0.00399(18) -0.00711(19)
Tb4 0.0367(2) 0.0363(3) 0.0371(2) -0.00653(19) -0.00194(18) -0.00130(18)
Tb5 0.0410(2) 0.0375(3) 0.0416(2) -0.0066(2) -0.00676(19) 0.00799(19)
O1 0.029(3) 0.031(3) 0.045(3) -0.005(2) 0.004(3) -0.003(3)
O2 0.033(3) 0.027(3) 0.045(3) -0.003(2) 0.002(3) -0.002(3)
O3 0.028(3) 0.040(4) 0.036(3) -0.006(3) -0.008(2) 0.006(3)
O4 0.039(3) 0.031(3) 0.039(3) 0.003(3) -0.004(3) 0.002(3)
O5 0.036(3) 0.041(4) 0.040(3) -0.004(3) 0.000(3) -0.002(3)
O6 0.047(4) 0.035(4) 0.057(4) -0.015(3) 0.005(3) -0.003(3)
O7 0.044(4) 0.050(4) 0.056(4) -0.017(3) 0.009(3) -0.005(3)
O8 0.068(5) 0.071(6) 0.062(5) -0.036(4) 0.019(4) -0.013(4)
O9 0.062(4) 0.053(5) 0.045(4) -0.023(4) 0.001(3) 0.006(3)
O10 0.087(6) 0.047(5) 0.086(6) -0.022(4) -0.035(5) 0.022(4)
O11 0.171(7) 0.139(7) 0.160(7) 0.034(6) -0.030(6) 0.072(6)
O12 0.048(4) 0.045(4) 0.049(4) -0.011(3) 0.009(3) -0.003(3)
O13 0.037(4) 0.078(6) 0.079(5) -0.012(4) 0.016(4) 0.004(4)
O14 0.039(5) 0.164(12) 0.149(10) -0.025(6) 0.007(5) 0.051(9)
O15 0.034(3) 0.051(4) 0.053(4) 0.008(3) 0.003(3) -0.012(3)
O16 0.041(4) 0.052(5) 0.064(4) 0.002(3) 0.002(3) -0.020(4)
O17 0.061(5) 0.055(5) 0.103(6) 0.019(4) -0.007(4) -0.043(5)
O18 0.047(4) 0.053(4) 0.042(3) -0.010(3) 0.002(3) -0.015(3)
O19 0.067(5) 0.042(4) 0.062(4) -0.011(4) 0.009(4) -0.013(4)
O20 0.122(8) 0.089(8) 0.130(9) -0.046(7) 0.054(7) -0.061(7)
O21 0.042(3) 0.034(4) 0.046(3) -0.009(3) -0.012(3) 0.002(3)
O22 0.061(5) 0.092(7) 0.056(4) -0.034(5) -0.022(4) 0.012(4)
O23 0.037(3) 0.046(4) 0.045(3) -0.013(3) -0.007(3) 0.005(3)
O24 0.055(4) 0.051(4) 0.034(3) -0.010(3) -0.008(3) 0.007(3)
O25 0.052(4) 0.058(5) 0.085(6) -0.002(4) -0.027(4) -0.006(4)
O26 0.087(6) 0.115(8) 0.145(8) 0.024(5) -0.061(5) -0.042(6)
O27 0.040(4) 0.049(4) 0.052(4) 0.008(3) -0.005(3) 0.012(3)
O28 0.059(5) 0.053(5) 0.081(5) -0.005(4) -0.015(4) 0.025(4)
O29 0.084(7) 0.105(9) 0.172(11) 0.031(6) 0.011(7) 0.085(8)
C1 0.047(5) 0.037(5) 0.051(6) -0.010(4) -0.000(4) -0.004(4)
C2 0.054(6) 0.032(6) 0.060(6) -0.011(5) 0.004(5) -0.011(5)
C3 0.066(8) 0.067(9) 0.092(9) -0.025(7) 0.019(7) -0.021(7)
C4 0.084(10) 0.095(11) 0.103(11) -0.044(9) 0.028(8) -0.048(9)
C5 0.080(9) 0.067(9) 0.095(10) -0.026(7) 0.016(8) -0.037(8)
C6 0.056(7) 0.051(7) 0.077(8) -0.016(5) 0.016(6) -0.013(6)
C7 0.048(6) 0.048(7) 0.055(6) -0.020(5) 0.003(5) 0.004(5)
C8 0.092(10) 0.116(13) 0.081(9) -0.046(9) 0.039(8) -0.034(9)
C9 0.096(11) 0.165(18) 0.068(9) -0.067(12) 0.022(8) -0.013(10)
C10 0.134(18) 0.20(3) 0.150(19) -0.039(17) -0.016(14) 0.091(18)
C11 0.16(2) 0.25(3) 0.23(3) -0.05(2) -0.007(19) 0.17(3)
C12 0.087(6) 0.088(6) 0.053(5) -0.043(6) -0.016(5) 0.028(5)
C13 0.103(7) 0.086(7) 0.067(5) -0.041(6) -0.021(5) 0.035(5)
C14 0.123(8) 0.101(7) 0.076(6) -0.044(6) -0.030(6) 0.047(5)
C15 0.138(8) 0.123(8) 0.076(6) -0.043(7) -0.034(6) 0.045(6)
C16 0.127(8) 0.124(8) 0.068(6) -0.043(7) -0.033(6) 0.031(6)
C17 0.105(7) 0.105(7) 0.060(5) -0.046(6) -0.021(5) 0.028(5)
C18 0.126(12) 0.045(8) 0.110(11) -0.025(8) -0.055(10) 0.037(8)
C23 0.068(7) 0.058(7) 0.048(6) -0.025(6) 0.017(5) -0.017(5)
C24 0.062(7) 0.078(9) 0.059(7) -0.023(7) 0.020(6) -0.013(6)
C25 0.072(8) 0.085(10) 0.076(9) -0.026(7) 0.035(7) -0.004(8)
C26 0.095(11) 0.102(12) 0.066(8) -0.036(9) 0.038(8) -0.006(8)
C27 0.114(12) 0.093(11) 0.052(7) -0.040(10) 0.012(8) 0.002(7)
C28 0.082(8) 0.069(8) 0.042(6) -0.026(7) 0.014(6) -0.004(5)
C29 0.056(7) 0.076(9) 0.075(8) -0.009(7) 0.016(6) -0.003(7)
C30 0.053(7) 0.166(14) 0.193(15) 0.002(9) -0.003(8) 0.037(12)
C33 0.079(8) 0.160(14) 0.229(15) -0.006(9) -0.013(9) -0.004(12)
C34 0.028(4) 0.044(6) 0.052(5) 0.002(4) 0.004(4) -0.008(4)
C35 0.037(5) 0.039(6) 0.074(7) 0.003(4) 0.001(5) -0.018(5)
C36 0.051(6) 0.060(8) 0.081(8) 0.025(6) -0.009(6) -0.019(6)
C37 0.051(7) 0.076(9) 0.082(8) 0.018(6) -0.010(6) -0.017(7)
C38 0.052(6) 0.051(7) 0.072(7) 0.005(5) -0.012(5) -0.010(6)
C39 0.039(5) 0.038(6) 0.058(6) 0.008(4) -0.001(4) -0.008(5)
C40 0.036(5) 0.047(7) 0.075(7) 0.001(5) 0.005(5) -0.018(5)
C41 0.098(8) 0.071(7) 0.111(9) 0.015(7) -0.021(7) -0.057(7)
C42 0.122(8) 0.078(7) 0.132(8) 0.020(7) -0.013(7) -0.057(7)
C43 0.142(9) 0.076(8) 0.145(9) 0.013(8) -0.013(8) -0.064(7)
C44 0.140(11) 0.082(11) 0.148(12) 0.011(10) -0.016(11) -0.054(10)
C44A 0.146(13) 0.079(10) 0.152(13) 0.013(12) -0.015(13) -0.066(11)
C45 0.055(6) 0.068(8) 0.037(5) -0.006(5) 0.005(5) -0.014(5)
C46 0.072(8) 0.071(9) 0.051(6) -0.010(6) 0.005(6) -0.014(6)
C47 0.100(10) 0.081(10) 0.069(8) -0.008(8) 0.023(8) -0.051(7)
C49 0.079(9) 0.125(14) 0.087(10) -0.028(9) 0.036(8) -0.052(10)
C50 0.082(9) 0.081(9) 0.050(6) -0.013(7) 0.012(6) -0.021(6)
C51 0.073(8) 0.051(7) 0.084(9) -0.010(6) 0.001(7) -0.033(7)
C56 0.045(5) 0.027(5) 0.047(5) -0.005(4) -0.006(4) 0.001(4)
C57 0.044(5) 0.042(6) 0.053(6) -0.013(4) -0.005(5) -0.003(5)
C58 0.067(7) 0.067(8) 0.074(8) -0.037(6) -0.019(6) 0.018(6)
C59 0.090(9) 0.066(9) 0.085(9) -0.048(7) -0.019(7) 0.034(7)
C60 0.087(9) 0.064(9) 0.078(8) -0.024(7) -0.014(7) 0.029(7)
C61 0.054(6) 0.043(6) 0.060(6) -0.016(5) -0.007(5) 0.010(5)
C62 0.042(5) 0.060(7) 0.052(6) -0.017(5) -0.010(5) -0.012(5)
C63 0.098(9) 0.135(12) 0.093(8) -0.048(8) -0.049(7) 0.023(8)
C64 0.112(9) 0.142(13) 0.104(9) -0.047(9) -0.056(8) 0.018(9)
C64A 0.111(9) 0.141(12) 0.104(9) -0.047(9) -0.056(8) 0.021(9)
C65 0.118(10) 0.145(13) 0.107(9) -0.048(10) -0.058(8) 0.016(9)
C65A 0.121(10) 0.144(12) 0.110(9) -0.049(9) -0.058(8) 0.014(9)
C66 0.124(12) 0.148(14) 0.116(11) -0.048(11) -0.059(10) 0.013(11)
C66A 0.132(11) 0.150(14) 0.120(11) -0.050(11) -0.058(10) 0.011(10)
C67 0.058(6) 0.052(7) 0.040(5) -0.021(5) -0.008(5) 0.008(5)
C68 0.072(7) 0.047(7) 0.049(6) -0.011(6) -0.021(5) 0.005(5)
C69 0.086(9) 0.085(10) 0.069(8) -0.031(8) -0.038(7) 0.007(7)
C70 0.116(12) 0.079(10) 0.041(6) -0.037(9) -0.017(7) 0.007(6)
C71 0.089(10) 0.086(10) 0.050(7) -0.026(8) 0.003(7) -0.010(6)
C72 0.082(8) 0.080(9) 0.030(5) -0.021(7) -0.006(5) 0.007(5)
C73 0.065(8) 0.069(9) 0.087(9) -0.009(7) -0.039(7) 0.004(7)
C74 0.097(8) 0.116(9) 0.141(9) 0.023(6) -0.042(6) -0.016(7)
C75 0.124(9) 0.108(9) 0.135(9) 0.032(7) -0.029(6) 0.003(8)
C76 0.137(9) 0.122(10) 0.149(10) 0.036(8) -0.009(8) 0.010(8)
C77 0.135(11) 0.123(12) 0.155(12) 0.038(10) 0.001(8) 0.006(10)
C78 0.041(5) 0.041(6) 0.070(7) 0.005(5) -0.009(5) -0.000(5)
C79 0.055(6) 0.043(6) 0.075(7) 0.007(5) -0.023(6) 0.006(5)
C80 0.077(9) 0.058(9) 0.129(13) 0.034(7) -0.007(9) 0.018(9)
C81 0.079(10) 0.078(11) 0.134(14) 0.047(9) 0.001(10) -0.003(10)
C82 0.064(8) 0.069(9) 0.091(9) 0.022(7) 0.006(7) -0.010(7)
C83 0.042(6) 0.059(7) 0.073(7) 0.013(5) -0.000(5) -0.009(6)
C84 0.065(8) 0.040(7) 0.106(10) -0.002(6) -0.023(7) 0.025(7)

loop_
_atom_type_symbol
_atom_type_description
_atom_type_scat_dispersion_real
_atom_type_scat_dispersion_imag
_atom_type_scat_source
C C 0.0033 0.0016
;
International Tables for Crystallography
(1992, Vol. C, Tables 4.2.6.8 and 6.1.1.4)
;
H H 0.0000 0.0000
;
International Tables for Crystallography
(1992, Vol. C, Table 6.1.1.4)
;
O O 0.0106 0.0060
;
International Tables for Crystallography
(1992, Vol. C, Tables 4.2.6.8 and 6.1.1.4)
;
N N 0.0061 0.0033
;
International Tables for Crystallography
(1992, Vol. C, Tables 4.2.6.8 and 6.1.1.4)
;
Tb Tb -0.1723 4.1537
;
International Tables for Crystallography
(1992, Vol. C, Tables 4.2.6.8 and 6.1.1.4)
;

loop_
_geom_angle_atom_site_label_1
_geom_angle_atom_site_label_2
_geom_angle_atom_site_label_3
_geom_angle
_geom_angle_publ_flag
_geom_angle_site_symmetry_1
_geom_angle_site_symmetry_3
O1 Tb1 O1 144.0(2) yes . 7_655
O1 Tb1 O2 74.69(19) yes . .
O1 Tb1 O2 139.30(19) yes . 7_655
O1 Tb1 O3 117.61(19) yes . .
O1 Tb1 O3 74.02(19) yes . 7_655
O1 Tb1 O4 74.19(19) yes . .
O1 Tb1 O4 77.14(19) yes . 7_655
O1 Tb1 O2 139.30(19) yes 7_655 .
O1 Tb1 O2 74.69(19) yes 7_655 7_655
O1 Tb1 O3 74.02(19) yes 7_655 .
O1 Tb1 O3 117.61(19) yes 7_655 7_655
O1 Tb1 O4 77.14(19) yes 7_655 .
O1 Tb1 O4 74.19(19) yes 7_655 7_655
O2 Tb1 O2 73.73(19) yes . 7_655
O2 Tb1 O3 74.52(19) yes . .
O2 Tb1 O3 77.28(19) yes . 7_655
O2 Tb1 O4 117.88(19) yes . .
O2 Tb1 O4 144.56(19) yes . 7_655
O2 Tb1 O3 77.28(19) yes 7_655 .
O2 Tb1 O3 74.52(19) yes 7_655 7_655
O2 Tb1 O4 144.56(19) yes 7_655 .
O2 Tb1 O4 117.88(19) yes 7_655 7_655
O3 Tb1 O3 144.6(2) yes . 7_655
O3 Tb1 O4 74.6(2) yes . .
O3 Tb1 O4 138.9(2) yes . 7_655
O3 Tb1 O4 138.9(2) yes 7_655 .
O3 Tb1 O4 74.6(2) yes 7_655 7_655
O4 Tb1 O4 73.5(2) yes . 7_655
O1 Tb2 O4 79.0(2) yes . .
O1 Tb2 O5 65.9(2) yes . .
O1 Tb2 O6 81.3(2) yes . .
O1 Tb2 O7 91.7(2) yes . .
O1 Tb2 O9 132.2(2) yes . .
O1 Tb2 O10 157.2(3) yes . .
O1 Tb2 O12 74.6(2) yes . .
O4 Tb2 O5 65.9(2) yes . .
O4 Tb2 O6 76.1(2) yes . .
O4 Tb2 O7 147.4(2) yes . .
O4 Tb2 O9 75.7(2) yes . .
O4 Tb2 O10 106.5(3) yes . .
O4 Tb2 O12 131.2(2) yes . .
O5 Tb2 O6 133.1(2) yes . .
O5 Tb2 O7 138.0(2) yes . .
O5 Tb2 O9 66.9(2) yes . .
O5 Tb2 O10 136.8(2) yes . .
O5 Tb2 O12 66.0(2) yes . .
O6 Tb2 O7 71.6(2) yes . .
O6 Tb2 O9 129.1(2) yes . .
O6 Tb2 O10 78.8(3) yes . .
O6 Tb2 O12 137.0(2) yes . .
O7 Tb2 O9 129.6(2) yes . .
O7 Tb2 O10 71.6(3) yes . .
O7 Tb2 O12 74.1(2) yes . .
O9 Tb2 O10 70.0(3) yes . .
O9 Tb2 O12 92.9(2) yes . .
O10 Tb2 O12 113.7(3) yes . .
O1 Tb3 O2 79.2(2) yes . .
O1 Tb3 O5 65.9(2) yes . .
O1 Tb3 O12 75.0(2) yes . .
O1 Tb3 O13 105.9(2) yes . .
O1 Tb3 O15 75.8(2) yes . .
O1 Tb3 O16 147.4(2) yes . .
O1 Tb3 O18 131.0(2) yes . .
O2 Tb3 O5 66.8(2) yes . .
O2 Tb3 O12 133.1(2) yes . .
O2 Tb3 O13 156.1(2) yes . .
O2 Tb3 O15 80.4(2) yes . .
O2 Tb3 O16 89.9(2) yes . .
O2 Tb3 O18 75.7(2) yes . .
O5 Tb3 O12 67.0(2) yes . .
O5 Tb3 O13 136.8(2) yes . .
O5 Tb3 O15 132.9(2) yes . .
O5 Tb3 O16 137.0(2) yes . .
O5 Tb3 O18 65.6(2) yes . .
O12 Tb3 O13 70.0(3) yes . .
O12 Tb3 O15 128.4(2) yes . .
O12 Tb3 O16 130.9(2) yes . .
O12 Tb3 O18 92.6(2) yes . .
O13 Tb3 O15 78.5(2) yes . .
O13 Tb3 O16 73.1(3) yes . .
O13 Tb3 O18 114.0(2) yes . .
O15 Tb3 O16 72.1(2) yes . .
O15 Tb3 O18 138.1(2) yes . .
O16 Tb3 O18 74.0(2) yes . .
O2 Tb4 O3 78.7(2) yes . .
O2 Tb4 O5 65.4(2) yes . .
O2 Tb4 O18 76.0(2) yes . .
O2 Tb4 O19 113.2(2) yes . .
O2 Tb4 O21 74.7(2) yes . .
O2 Tb4 O23 144.5(2) yes . .
O2 Tb4 O24 130.3(2) yes . .
O3 Tb4 O5 66.2(2) yes . .
O3 Tb4 O18 131.4(2) yes . .
O3 Tb4 O19 158.4(2) yes . .
O3 Tb4 O21 83.4(2) yes . .
O3 Tb4 O23 85.6(2) yes . .
O3 Tb4 O24 76.2(2) yes . .
O5 Tb4 O18 65.7(2) yes . .
O5 Tb4 O19 134.6(2) yes . .
O5 Tb4 O21 133.3(2) yes . .
O5 Tb4 O23 135.1(2) yes . .
O5 Tb4 O24 65.3(2) yes . .
O18 Tb4 O19 70.1(2) yes . .
O18 Tb4 O21 127.1(2) yes . .
O18 Tb4 O23 135.5(2) yes . .
O18 Tb4 O24 89.8(2) yes . .
O19 Tb4 O21 82.6(2) yes . .
O19 Tb4 O23 74.4(2) yes . .
O19 Tb4 O24 105.6(2) yes . .
O21 Tb4 O23 72.0(2) yes . .
O21 Tb4 O24 142.0(2) yes . .
O23 Tb4 O24 74.7(2) yes . .
O3 Tb5 O4 78.7(2) yes . .
O3 Tb5 O5 66.12(19) yes . .
O3 Tb5 O9 131.5(2) yes . .
O3 Tb5 O24 76.6(2) yes . .
O3 Tb5 O25 106.5(2) yes . .
O3 Tb5 O27 74.7(2) yes . .
O3 Tb5 O28 146.0(2) yes . .
O4 Tb5 O5 65.8(2) yes . .
O4 Tb5 O9 74.9(2) yes . .
O4 Tb5 O24 131.6(2) yes . .
O4 Tb5 O25 158.5(2) yes . .
O4 Tb5 O27 81.2(2) yes . .
O4 Tb5 O28 92.0(2) yes . .
O5 Tb5 O9 66.1(2) yes . .
O5 Tb5 O24 66.3(2) yes . .
O5 Tb5 O25 135.7(2) yes . .
O5 Tb5 O27 132.3(2) yes . .
O5 Tb5 O28 139.0(2) yes . .
O9 Tb5 O24 91.7(2) yes . .
O9 Tb5 O25 112.9(2) yes . .
O9 Tb5 O27 137.8(2) yes . .
O9 Tb5 O28 75.2(3) yes . .
O24 Tb5 O25 69.5(2) yes . .
O24 Tb5 O27 129.6(2) yes . .
O24 Tb5 O28 129.8(2) yes . .
O25 Tb5 O27 80.3(2) yes . .
O25 Tb5 O28 71.8(3) yes . .
O27 Tb5 O28 71.5(3) yes . .
Tb1 O1 Tb2 103.0(2) yes . .
Tb1 O1 Tb3 101.8(2) yes . .
Tb2 O1 Tb3 103.9(2) yes . .
Tb1 O2 Tb3 102.7(2) yes . .
Tb1 O2 Tb4 102.3(2) yes . .
Tb3 O2 Tb4 103.0(2) yes . .
Tb1 O3 Tb4 103.0(2) yes . .
Tb1 O3 Tb5 102.1(2) yes . .
Tb4 O3 Tb5 103.1(2) yes . .
Tb1 O4 Tb2 102.4(2) yes . .
Tb1 O4 Tb5 103.0(2) yes . .
Tb2 O4 Tb5 103.4(2) yes . .
Tb2 O5 Tb3 89.84(19) yes . .
Tb2 O5 Tb4 167.6(3) yes . .
Tb2 O5 Tb5 89.5(2) yes . .
Tb3 O5 Tb4 89.4(2) yes . .
Tb3 O5 Tb5 168.0(3) yes . .
Tb4 O5 Tb5 88.66(18) yes . .
Tb2 O6 C1 138.7(6) yes . .
Tb2 O7 C7 132.7(6) yes . .
C7 O8 C8 116.5(9) yes . .
Tb2 O9 Tb5 97.3(2) yes . .
Tb2 O9 C12 135.5(7) yes . .
Tb5 O9 C12 123.9(7) yes . .
Tb2 O10 C18 139.1(8) yes . .
C18 O11 C19 108.8(14) yes . .
C18 O11 C19A 110.866 yes . .
Tb2 O12 Tb3 97.3(2) yes . .
Tb2 O12 C23 122.6(6) yes . .
Tb3 O12 C23 137.3(6) yes . .
Tb3 O13 C29 139.2(8) yes . .
C29 O14 C30 118.1(11) yes . .
Tb3 O15 C34 134.9(6) yes . .
Tb3 O16 C40 133.4(7) yes . .
C40 O17 C41 115.3(9) yes . .
Tb3 O18 Tb4 97.3(2) yes . .
Tb3 O18 C45 122.4(6) yes . .
Tb4 O18 C45 137.5(6) yes . .
Tb4 O19 C51 138.2(8) yes . .
C51 O20 C52 118.8(12) yes . .
Tb4 O21 C56 137.7(6) yes . .
C62 O22 C63 117.1(9) yes . .
Tb4 O23 C62 133.5(6) yes . .
Tb4 O24 Tb5 96.5(2) yes . .
Tb4 O24 C67 121.0(6) yes . .
Tb5 O24 C67 137.2(6) yes . .
Tb5 O25 C73 137.3(8) yes . .
C73 O26 C74 116.3(12) yes . .
Tb5 O27 C78 139.0(6) yes . .
Tb5 O28 C84 132.1(8) yes . .
C84 O29 C85 113.4(13) yes . .
C84 O29 C85A 114(2) yes . .
O30 N1 O31 115(3) yes . .
O30 N1 O32 120(3) yes . .
O31 N1 O32 125(3) yes . .
O6 C1 C2 124.1(9) yes . .
O6 C1 C6 118.7(9) yes . .
C2 C1 C6 117.2(9) yes . .
C1 C2 C3 119.7(10) yes . .
C1 C2 C7 119.7(9) yes . .
C3 C2 C7 120.5(10) yes . .
C2 C3 C4 121.8(12) yes . .
C3 C4 C5 119.9(14) yes . .
C4 C5 C6 121.1(13) yes . .
C1 C6 C5 120.2(11) yes . .
O7 C7 O8 119.9(9) yes . .
O7 C7 C2 127.1(9) yes . .
O8 C7 C2 113.0(9) yes . .
O8 C8 C9 108.2(10) yes . .
C8 C9 C10 112.2(12) yes . .
C9 C10 C11 106.8(14) yes . .
O9 C12 C13 124.0(11) yes . .
O9 C12 C17 119.0(12) yes . .
C13 C12 C17 117.0(12) yes . .
C12 C13 C14 121.8(13) yes . .
C12 C13 C18 120.2(12) yes . .
C14 C13 C18 117.8(13) yes . .
C13 C14 C15 119.1(15) yes . .
C14 C15 C16 120.6(15) yes . .
C15 C16 C17 118.6(14) yes . .
C12 C17 C16 122.9(15) yes . .
O10 C18 O11 124.9(14) yes . .
O10 C18 C13 125.0(12) yes . .
O11 C18 C13 109.4(13) yes . .
O11 C19 C20 105.3(18) yes . .
O11 C19A C20a 107.030 yes . .
C19 C20 C21 108(2) yes . .
C19A C20a C21a 109.683 yes . .
C20 C21 C22 109(3) yes . .
O12 C23 C24 121.2(10) yes . .
O12 C23 C28 120.4(10) yes . .
C24 C23 C28 118.4(11) yes . .
C23 C24 C25 118.5(11) yes . .
C23 C24 C29 121.4(11) yes . .
C25 C24 C29 120.1(11) yes . .
C24 C25 C26 121.1(13) yes . .
C25 C26 C27 121.5(13) yes . .
C26 C27 C28 118.4(13) yes . .
C23 C28 C27 122.0(12) yes . .
O13 C29 O14 119.4(12) yes . .
O13 C29 C24 125.4(11) yes . .
O14 C29 C24 115.2(11) yes . .
O14 C30 C32 117.0(18) yes . .
O14 C30 C32A 97(2) yes . .
C32 C31 C33 109(2) yes . .
C32A C31A C33 94(3) yes . .
C30 C32 C31 103(2) yes . .
C30 C32A C31A 102(3) yes . .
O15 C34 C35 123.9(9) yes . .
O15 C34 C39 118.9(9) yes . .
C35 C34 C39 117.2(8) yes . .
C34 C35 C36 119.6(9) yes . .
C34 C35 C40 119.8(9) yes . .
C36 C35 C40 120.6(10) yes . .
C35 C36 C37 122.1(11) yes . .
C36 C37 C38 118.7(11) yes . .
C37 C38 C39 120.1(10) yes . .
C34 C39 C38 122.3(9) yes . .
O16 C40 O17 120.0(10) yes . .
O16 C40 C35 126.4(10) yes . .
O17 C40 C35 113.6(9) yes . .
O17 C41 C42 105.6(10) yes . .
C41 C42 C43 109.8(12) yes . .
C42 C43 C44 108.0(15) yes . .
C42 C43 C44A 115(2) yes . .
O18 C45 C46 123.9(10) yes . .
O18 C45 C50 119.1(10) yes . .
C46 C45 C50 117.1(10) yes . .
C45 C46 C47 120.1(11) yes . .
C45 C46 C51 120.4(10) yes . .
C47 C46 C51 119.5(12) yes . .
C46 C47 C48 119.9(13) yes . .
C47 C48 C49 120.5(14) yes . .
C48 C49 C50 119.5(14) yes . .
C45 C50 C49 122.9(13) yes . .
O19 C51 O20 120.0(12) yes . .
O19 C51 C46 127.4(11) yes . .
O20 C51 C46 112.6(11) yes . .
O20 C52 C53 114.6(17) yes . .
O20 C52 C53A 101.4(19) yes . .
C52 C53 C54 106(3) yes . .
C52 C53A C54A 117(3) yes . .
C53 C54 C55 107(3) yes . .
C53A C54A C55A 108(4) yes . .
O21 C56 C57 124.5(8) yes . .
O21 C56 C61 118.8(8) yes . .
C57 C56 C61 116.6(9) yes . .
C56 C57 C58 120.0(9) yes . .
C56 C57 C62 119.1(9) yes . .
C58 C57 C62 120.8(9) yes . .
C57 C58 C59 121.6(11) yes . .
C58 C59 C60 118.7(12) yes . .
C59 C60 C61 121.7(12) yes . .
C56 C61 C60 121.2(10) yes . .
O22 C62 O23 119.9(9) yes . .
O22 C62 C57 112.5(9) yes . .
O23 C62 C57 127.6(9) yes . .
O22 C63 C64 96.5(19) yes . .
O22 C63 C64A 115.0(15) yes . .
C63 C64 C65 111(3) yes . .
C63 C64A C65A 99.3(16) yes . .
C64 C65 C66 106(4) yes . .
C64A C65A C66A 111(2) yes . .
O24 C67 C68 124.5(9) yes . .
O24 C67 C72 116.4(9) yes . .
C68 C67 C72 119.1(10) yes . .
C67 C68 C69 120.0(11) yes . .
C67 C68 C73 120.3(10) yes . .
C69 C68 C73 119.7(11) yes . .
C68 C69 C70 120.9(13) yes . .
C69 C70 C71 119.8(12) yes . .
C70 C71 C72 119.6(12) yes . .
C67 C72 C71 120.5(11) yes . .
O25 C73 O26 119.9(12) yes . .
O25 C73 C68 128.4(11) yes . .
O26 C73 C68 111.7(11) yes . .
O26 C74 C75 104.5(12) yes . .
C74 C75 C76 109.6(13) yes . .
C75 C76 C77 107.6(14) yes . .
O27 C78 C79 123.2(9) yes . .
O27 C78 C83 119.2(9) yes . .
C79 C78 C83 117.6(9) yes . .
C78 C79 C80 118.6(11) yes . .
C78 C79 C84 119.3(10) yes . .
C80 C79 C84 122.1(11) yes . .
C79 C80 C81 121.1(14) yes . .
C80 C81 C82 121.2(14) yes . .
C81 C82 C83 119.8(13) yes . .
C78 C83 C82 121.5(11) yes . .
O28 C84 O29 120.7(12) yes . .
O28 C84 C79 127.9(12) yes . .
O29 C84 C79 111.2(11) yes . .
O29 C85 C86 105.1(17) yes . .
O29 C85A C86A 105(3) yes . .
C85 C86 C87 102(2) yes . .
C85A C86A C87A 109(3) yes . .
C86 C87 C88 111(2) yes . .
C86A C87A C88A 109(4) yes . .
C20a C21a C22a 111(3) yes . .
Tb1 O1 H1A 115.431 no . .
Tb2 O1 H1A 115.415 no . .
Tb3 O1 H1A 115.432 no . .
Tb1 O2 H2A 115.636 no . .
Tb3 O2 H2A 115.618 no . .
Tb4 O2 H2A 115.633 no . .
Tb1 O3 H3A 115.540 no . .
Tb4 O3 H3A 115.550 no . .
Tb5 O3 H3A 115.563 no . .
Tb1 O4 H4A 115.405 no . .
Tb2 O4 H4A 115.413 no . .
Tb5 O4 H4A 115.405 no . .
Tb2 O5 H5A 97.045 no . .
Tb3 O5 H5A 96.828 no . .
Tb4 O5 H5A 95.343 no . .
Tb5 O5 H5A 95.148 no . .
C2 C3 H3 119.109 no . .
C4 C3 H3 119.094 no . .
C3 C4 H4 120.015 no . .
C5 C4 H4 120.036 no . .
C4 C5 H5 119.429 no . .
C6 C5 H5 119.441 no . .
C1 C6 H6 119.915 no . .
C5 C6 H6 119.915 no . .
O8 C8 H8A 110.044 no . .
O8 C8 H8B 110.041 no . .
C9 C8 H8A 110.050 no . .
C9 C8 H8B 110.049 no . .
H8A C8 H8B 108.412 no . .
C8 C9 H9A 109.179 no . .
C8 C9 H9B 109.177 no . .
C10 C9 H9A 109.179 no . .
C10 C9 H9B 109.154 no . .
H9A C9 H9B 107.870 no . .
C9 C10 H10A 110.363 no . .
C9 C10 H10B 110.358 no . .
C11 C10 H10A 110.372 no . .
C11 C10 H10B 110.375 no . .
H10A C10 H10B 108.572 no . .
C10 C11 H11A 109.469 no . .
C10 C11 H11B 109.459 no . .
C10 C11 H11C 109.469 no . .
H11A C11 H11B 109.461 no . .
H11A C11 H11C 109.492 no . .
H11B C11 H11C 109.476 no . .
C13 C14 H14 120.470 no . .
C15 C14 H14 120.461 no . .
C14 C15 H15 119.696 no . .
C16 C15 H15 119.711 no . .
C15 C16 H16 120.716 no . .
C17 C16 H16 120.706 no . .
C12 C17 H17 118.549 no . .
C16 C17 H17 118.573 no . .
O11 C19 H19A 110.688 no . .
O11 C19 H19B 110.687 no . .
C20 C19 H19A 110.701 no . .
C20 C19 H19B 110.694 no . .
H19A C19 H19B 108.795 no . .
O11 C19A H19C 110.329 no . .
O11 C19A H19D 110.323 no . .
C20a C19A H19C 110.312 no . .
C20a C19A H19D 110.312 no . .
H19C C19A H19D 108.537 no . .
C19 C20 H20A 110.086 no . .
C19 C20 H20B 110.099 no . .
C21 C20 H20A 110.115 no . .
C21 C20 H20B 110.124 no . .
H20A C20 H20B 108.424 no . .
C19A C20a H20C 109.739 no . .
C19A C20a H20D 109.764 no . .
C21a C20a H20C 109.722 no . .
C21a C20a H20D 109.714 no . .
H20C C20a H20D 108.196 no . .
C20 C21 H21A 109.836 no . .
C20 C21 H21B 109.843 no . .
C22 C21 H21A 109.849 no . .
C22 C21 H21B 109.852 no . .
H21A C21 H21B 108.267 no . .
C21 C22 H22A 109.462 no . .
C21 C22 H22B 109.476 no . .
C21 C22 H22C 109.481 no . .
H22A C22 H22B 109.467 no . .
H22A C22 H22C 109.473 no . .
H22B C22 H22C 109.468 no . .
C24 C25 H25 119.452 no . .
C26 C25 H25 119.429 no . .
C25 C26 H26 119.240 no . .
C27 C26 H26 119.245 no . .
C26 C27 H27 120.785 no . .
C28 C27 H27 120.800 no . .
C23 C28 H28 119.018 no . .
C27 C28 H28 119.014 no . .
O14 C30 H30A 108.025 no . .
O14 C30 H30B 108.032 no . .
O14 C30 H30C 112.373 no . .
O14 C30 H30D 112.358 no . .
C32 C30 H30A 108.042 no . .
C32 C30 H30B 108.030 no . .
C32A C30 H30C 112.366 no . .
C32A C30 H30D 112.359 no . .
H30A C30 H30B 107.286 no . .
H30C C30 H30D 109.953 no . .
C32 C31 H31A 109.898 no . .
C32 C31 H31B 109.873 no . .
C33 C31 H31A 109.896 no . .
C33 C31 H31B 109.892 no . .
H31A C31 H31B 108.299 no . .
C32A C31A H31C 112.888 no . .
C32A C31A H31D 112.903 no . .
C33 C31A H31C 112.891 no . .
C33 C31A H31D 112.912 no . .
H31C C31A H31D 110.319 no . .
C30 C32 H32A 111.127 no . .
C30 C32 H32B 111.151 no . .
C31 C32 H32A 111.126 no . .
C31 C32 H32B 111.152 no . .
H32A C32 H32B 109.085 no . .
C30 C32A H32C 111.415 no . .
C30 C32A H32D 111.439 no . .
C31A C32A H32C 111.443 no . .
C31A C32A H32D 111.431 no . .
H32C C32A H32D 109.274 no . .
C31 C33 H33A 109.468 no . .
C31 C33 H33B 109.476 no . .
C31 C33 H33C 109.475 no . .
C31A C33 H33D 109.482 no . .
C31A C33 H33E 109.469 no . .
C31A C33 H33F 109.480 no . .
H33A C33 H33B 109.470 no . .
H33A C33 H33C 109.466 no . .
H33B C33 H33C 109.472 no . .
H33D C33 H33E 109.472 no . .
H33D C33 H33F 109.461 no . .
H33E C33 H33F 109.464 no . .
C35 C36 H36 118.953 no . .
C37 C36 H36 118.961 no . .
C36 C37 H37 120.660 no . .
C38 C37 H37 120.667 no . .
C37 C38 H38 119.932 no . .
C39 C38 H38 119.932 no . .
C34 C39 H39 118.846 no . .
C38 C39 H39 118.844 no . .
O17 C41 H41A 110.635 no . .
O17 C41 H41B 110.603 no . .
C42 C41 H41A 110.618 no . .
C42 C41 H41B 110.608 no . .
H41A C41 H41B 108.751 no . .
C41 C42 H42A 109.694 no . .
C41 C42 H42B 109.699 no . .
C43 C42 H42A 109.708 no . .
C43 C42 H42B 109.715 no . .
H42A C42 H42B 108.178 no . .
C42 C43 H43A 110.110 no . .
C42 C43 H43B 110.107 no . .
C42 C43 H43C 108.534 no . .
C42 C43 H43D 108.513 no . .
C44 C43 H43A 110.107 no . .
C44 C43 H43B 110.121 no . .
C44A C43 H43A 36.875 no . .
C44A C43 H43B 130.552 no . .
C44A C43 H43C 108.510 no . .
C44A C43 H43D 108.507 no . .
H43A C43 H43B 108.421 no . .
H43A C43 H43C 137.290 no . .
H43A C43 H43D 76.520 no . .
H43B C43 H43C 73.833 no . .
H43B C43 H43D 35.352 no . .
H43C C43 H43D 107.511 no . .
C43 C44 H44A 109.468 no . .
C43 C44 H44B 109.468 no . .
C43 C44 H44C 109.468 no . .
H44A C44 H44B 109.466 no . .
H44A C44 H44C 109.483 no . .
H44B C44 H44C 109.474 no . .
C43 C44A H43A 37.823 no . .
C43 C44A H44D 109.472 no . .
C43 C44A H44E 109.470 no . .
C43 C44A H44F 109.466 no . .
H43A C44A H44D 104.444 no . .
H43A C44A H44E 76.680 no . .
H43A C44A H44F 140.415 no . .
H44D C44A H44E 109.464 no . .
H44D C44A H44F 109.484 no . .
H44E C44A H44F 109.471 no . .
C46 C47 H47 120.038 no . .
C48 C47 H47 120.013 no . .
C47 C48 H48 119.775 no . .
C49 C48 H48 119.758 no . .
C48 C49 H49 120.248 no . .
C50 C49 H49 120.250 no . .
C45 C50 H50 118.529 no . .
C49 C50 H50 118.538 no . .
O20 C52 H52A 108.629 no . .
O20 C52 H52B 108.618 no . .
O20 C52 H52C 111.502 no . .
O20 C52 H52D 111.500 no . .
C53 C52 H52A 108.620 no . .
C53 C52 H52B 108.629 no . .
C53A C52 H52C 111.516 no . .
C53A C52 H52D 111.508 no . .
H52A C52 H52B 107.559 no . .
H52C C52 H52D 109.302 no . .
C52 C53 H53A 110.639 no . .
C52 C53 H53B 110.640 no . .
C54 C53 H53A 110.644 no . .
C54 C53 H53B 110.630 no . .
H53A C53 H53B 108.750 no . .
C52 C53A H53C 107.957 no . .
C52 C53A H53D 107.961 no . .
C54A C53A H53C 107.946 no . .
C54A C53A H53D 107.948 no . .
H53C C53A H53D 107.197 no . .
C53 C54 H54A 110.410 no . .
C53 C54 H54B 110.419 no . .
C55 C54 H54A 110.409 no . .
C55 C54 H54B 110.416 no . .
H54A C54 H54B 108.630 no . .
C53A C54A H54C 110.002 no . .
C53A C54A H54D 109.996 no . .
C55A C54A H54C 110.026 no . .
C55A C54A H54D 110.015 no . .
H54C C54A H54D 108.372 no . .
C54 C55 H55A 109.463 no . .
C54 C55 H55B 109.473 no . .
C54 C55 H55C 109.469 no . .
H55A C55 H55B 109.469 no . .
H55A C55 H55C 109.488 no . .
H55B C55 H55C 109.466 no . .
C54A C55A H55D 109.456 no . .
C54A C55A H55E 109.477 no . .
C54A C55A H55F 109.470 no . .
H55D C55A H55E 109.472 no . .
H55D C55A H55F 109.472 no . .
H55E C55A H55F 109.481 no . .
C57 C58 H58 119.188 no . .
C59 C58 H58 119.180 no . .
C58 C59 H59 120.650 no . .
C60 C59 H59 120.659 no . .
C59 C60 H60 119.150 no . .
C61 C60 H60 119.159 no . .
C56 C61 H61 119.391 no . .
C60 C61 H61 119.388 no . .
O22 C63 H63A 112.450 no . .
O22 C63 H63B 112.455 no . .
O22 C63 H63C 108.520 no . .
O22 C63 H63D 108.525 no . .
C64 C63 H63A 112.462 no . .
C64 C63 H63B 112.472 no . .
C64A C63 H63C 108.531 no . .
C64A C63 H63D 108.537 no . .
H63A C63 H63B 110.005 no . .
H63C C63 H63D 107.523 no . .
C63 C64 H64A 109.405 no . .
C63 C64 H64B 109.401 no . .
C65 C64 H64A 109.417 no . .
C65 C64 H64B 109.389 no . .
H64A C64 H64B 108.019 no . .
C63 C64A H64C 111.910 no . .
C63 C64A H64D 111.921 no . .
C65A C64A H64C 111.925 no . .
C65A C64A H64D 111.934 no . .
H64C C64A H64D 109.611 no . .
C64 C65 H65A 110.549 no . .
C64 C65 H65B 110.577 no . .
C66 C65 H65A 110.572 no . .
C66 C65 H65B 110.575 no . .
H65A C65 H65B 108.732 no . .
C64A C65A H65C 109.547 no . .
C64A C65A H65D 109.552 no . .
C66A C65A H65C 109.547 no . .
C66A C65A H65D 109.550 no . .
H65C C65A H65D 108.099 no . .
C65 C66 H66A 109.466 no . .
C65 C66 H66B 109.478 no . .
C65 C66 H66C 109.468 no . .
H66A C66 H66B 109.473 no . .
H66A C66 H66C 109.460 no . .
H66B C66 H66C 109.482 no . .
C65A C66A H66D 109.463 no . .
C65A C66A H66E 109.466 no . .
C65A C66A H66F 109.487 no . .
H66D C66A H66E 109.474 no . .
H66D C66A H66F 109.469 no . .
H66E C66A H66F 109.468 no . .
C68 C69 H69 119.550 no . .
C70 C69 H69 119.576 no . .
C69 C70 H70 120.069 no . .
C71 C70 H70 120.086 no . .
C70 C71 H71 120.190 no . .
C72 C71 H71 120.194 no . .
C67 C72 H72 119.742 no . .
C71 C72 H72 119.751 no . .
O26 C74 H74A 110.847 no . .
O26 C74 H74B 110.850 no . .
C75 C74 H74A 110.854 no . .
C75 C74 H74B 110.844 no . .
H74A C74 H74B 108.896 no . .
C74 C75 H75A 109.727 no . .
C74 C75 H75B 109.745 no . .
C76 C75 H75A 109.743 no . .
C76 C75 H75B 109.739 no . .
H75A C75 H75B 108.221 no . .
C75 C76 H76A 110.165 no . .
C75 C76 H76B 110.168 no . .
C77 C76 H76A 110.205 no . .
C77 C76 H76B 110.190 no . .
H76A C76 H76B 108.483 no . .
C76 C77 H77A 109.469 no . .
C76 C77 H77B 109.484 no . .
C76 C77 H77C 109.470 no . .
H77A C77 H77B 109.473 no . .
H77A C77 H77C 109.460 no . .
H77B C77 H77C 109.472 no . .
C79 C80 H80 119.441 no . .
C81 C80 H80 119.449 no . .
C80 C81 H81 119.378 no . .
C82 C81 H81 119.381 no . .
C81 C82 H82 120.088 no . .
C83 C82 H82 120.091 no . .
C78 C83 H83 119.267 no . .
C82 C83 H83 119.261 no . .
O29 C85 H85A 110.747 no . .
O29 C85 H85B 110.738 no . .
C86 C85 H85A 110.738 no . .
C86 C85 H85B 110.717 no . .
H85A C85 H85B 108.824 no . .
O29 C85A H85C 110.828 no . .
O29 C85A H85D 110.814 no . .
C86A C85A H85C 110.799 no . .
C86A C85A H85D 110.797 no . .
H85C C85A H85D 108.875 no . .
C85 C86 H86A 111.360 no . .
C85 C86 H86B 111.355 no . .
C87 C86 H86A 111.354 no . .
C87 C86 H86B 111.330 no . .
H86A C86 H86B 109.251 no . .
C85A C86A H86C 109.944 no . .
C85A C86A H86D 109.940 no . .
C87A C86A H86C 109.936 no . .
C87A C86A H86D 109.937 no . .
H86C C86A H86D 108.320 no . .
C86 C87 H87A 109.422 no . .
C86 C87 H87B 109.426 no . .
C88 C87 H87A 109.413 no . .
C88 C87 H87B 109.422 no . .
H87A C87 H87B 108.021 no . .
C86A C87A H87C 109.947 no . .
C86A C87A H87D 109.942 no . .
C88A C87A H87C 109.938 no . .
C88A C87A H87D 109.922 no . .
H87C C87A H87D 108.344 no . .
C87 C88 H88A 109.480 no . .
C87 C88 H88B 109.471 no . .
C87 C88 H88C 109.457 no . .
H88A C88 H88B 109.478 no . .
H88A C88 H88C 109.472 no . .
H88B C88 H88C 109.469 no . .
C87A C88A H88D 109.470 no . .
C87A C88A H88E 109.479 no . .
C87A C88A H88F 109.451 no . .
H88D C88A H88E 109.477 no . .
H88D C88A H88F 109.473 no . .
H88E C88A H88F 109.477 no . .
C20a C21a H21C 109.364 no . .
C20a C21a H21D 109.372 no . .
C22a C21a H21C 109.374 no . .
C22a C21a H21D 109.370 no . .
H21C C21a H21D 107.993 no . .
C21a C22a H22D 109.476 no . .
C21a C22a H22E 109.456 no . .
C21a C22a H22F 109.473 no . .
H22D C22a H22E 109.477 no . .
H22D C22a H22F 109.475 no . .
H22E C22a H22F 109.471 no . .
C43 H43A C44A 105.302 no . .
C43 H43B H43D 72.352 no . .
C43 H43D H43B 72.297 no . .

loop_
_geom_bond_atom_site_label_1
_geom_bond_atom_site_label_2
_geom_bond_distance
_geom_bond_publ_flag
_geom_bond_site_symmetry_2
Tb1 O1 2.414(6) yes .
Tb1 O1 2.414(6) yes 7_655
Tb1 O2 2.404(6) yes .
Tb1 O2 2.404(6) yes 7_655
Tb1 O3 2.423(6) yes .
Tb1 O3 2.423(6) yes 7_655
Tb1 O4 2.409(6) yes .
Tb1 O4 2.409(6) yes 7_655
Tb2 O1 2.275(6) yes .
Tb2 O4 2.300(6) yes .
Tb2 O5 2.560(6) yes .
Tb2 O6 2.262(7) yes .
Tb2 O7 2.394(7) yes .
Tb2 O9 2.382(7) yes .
Tb2 O10 2.396(8) yes .
Tb2 O12 2.423(7) yes .
Tb3 O1 2.302(6) yes .
Tb3 O2 2.283(6) yes .
Tb3 O5 2.542(6) yes .
Tb3 O12 2.375(7) yes .
Tb3 O13 2.395(7) yes .
Tb3 O15 2.268(6) yes .
Tb3 O16 2.377(7) yes .
Tb3 O18 2.430(6) yes .
Tb4 O2 2.327(6) yes .
Tb4 O3 2.282(6) yes .
Tb4 O5 2.587(6) yes .
Tb4 O18 2.376(6) yes .
Tb4 O19 2.389(7) yes .
Tb4 O21 2.263(6) yes .
Tb4 O23 2.403(6) yes .
Tb4 O24 2.440(6) yes .
Tb5 O3 2.316(6) yes .
Tb5 O4 2.300(6) yes .
Tb5 O5 2.568(6) yes .
Tb5 O9 2.426(7) yes .
Tb5 O24 2.388(7) yes .
Tb5 O25 2.409(8) yes .
Tb5 O27 2.260(6) yes .
Tb5 O28 2.386(8) yes .
O6 C1 1.294(12) yes .
O7 C7 1.220(13) yes .
O8 C7 1.337(13) yes .
O8 C8 1.437(15) yes .
O9 C12 1.329(14) yes .
O10 C18 1.193(17) yes .
O11 C18 1.278(19) yes .
O11 C19 1.45(3) yes .
O11 C19A 1.453 yes .
O12 C23 1.338(13) yes .
O13 C29 1.222(15) yes .
O14 C29 1.346(15) yes .
O14 C30 1.43(2) yes .
O15 C34 1.302(11) yes .
O16 C40 1.229(13) yes .
O17 C40 1.334(13) yes .
O17 C41 1.449(16) yes .
O18 C45 1.333(12) yes .
O19 C51 1.227(15) yes .
O20 C51 1.314(16) yes .
O20 C52 1.45(2) yes .
O21 C56 1.291(11) yes .
O22 C62 1.330(13) yes .
O22 C63 1.433(16) yes .
O23 C62 1.220(13) yes .
O24 C67 1.349(12) yes .
O25 C73 1.236(16) yes .
O26 C73 1.348(16) yes .
O26 C74 1.433(18) yes .
O27 C78 1.292(12) yes .
O28 C84 1.197(15) yes .
O29 C84 1.357(17) yes .
O29 C85 1.43(3) yes .
O29 C85A 1.44(3) yes .
O30 N1 1.25(4) yes .
O31 N1 1.33(4) yes .
O32 N1 1.25(4) yes .
C1 C2 1.411(14) yes .
C1 C6 1.427(15) yes .
C2 C3 1.380(16) yes .
C2 C7 1.465(15) yes .
C3 C4 1.35(2) yes .
C4 C5 1.37(2) yes .
C5 C6 1.364(18) yes .
C8 C9 1.54(2) yes .
C9 C10 1.53(2) yes .
C10 C11 1.56(3) yes .
C12 C13 1.38(2) yes .
C12 C17 1.377(18) yes .
C13 C14 1.39(2) yes .
C13 C18 1.49(2) yes .
C14 C15 1.37(2) yes .
C15 C16 1.38(3) yes .
C16 C17 1.38(2) yes .
C19 C20 1.57(4) yes .
C19A C20a 1.568 yes .
C20 C21 1.55(5) yes .
C20a C21a 1.56(5) yes .
C21 C22 1.57(5) yes .
C23 C24 1.441(17) yes .
C23 C28 1.393(16) yes .
C24 C25 1.405(18) yes .
C24 C29 1.450(18) yes .
C25 C26 1.36(2) yes .
C26 C27 1.40(2) yes .
C27 C28 1.393(19) yes .
C30 C32 1.55(2) yes .
C30 C32A 1.71(5) yes .
C31 C32 1.56(5) yes .
C31 C33 1.56(3) yes .
C31A C32A 1.48(7) yes .
C31A C33 1.69(4) yes .
C34 C35 1.422(14) yes .
C34 C39 1.390(13) yes .
C35 C36 1.403(15) yes .
C35 C40 1.470(15) yes .
C36 C37 1.348(17) yes .
C37 C38 1.416(17) yes .
C38 C39 1.369(14) yes .
C41 C42 1.549(18) yes .
C42 C43 1.55(2) yes .
C43 C44 1.53(3) yes .
C43 C44A 1.56(2) yes .
C45 C46 1.414(17) yes .
C45 C50 1.397(16) yes .
C46 C47 1.390(18) yes .
C46 C51 1.441(18) yes .
C47 C48 1.39(2) yes .
C48 C49 1.37(2) yes .
C49 C50 1.360(19) yes .
C52 C53 1.54(4) yes .
C52 C53A 1.57(4) yes .
C53 C54 1.57(5) yes .
C53A C54A 1.55(7) yes .
C54 C55 1.56(5) yes .
C54A C55A 1.56(7) yes .
C56 C57 1.444(13) yes .
C56 C61 1.420(14) yes .
C57 C58 1.394(16) yes .
C57 C62 1.454(15) yes .
C58 C59 1.362(18) yes .
C59 C60 1.415(19) yes .
C60 C61 1.354(17) yes .
C63 C64 1.57(5) yes .
C63 C64A 1.55(3) yes .
C64 C65 1.55(6) yes .
C64A C65A 1.56(4) yes .
C65 C66 1.56(7) yes .
C65A C66A 1.55(4) yes .
C67 C68 1.374(16) yes .
C67 C72 1.396(16) yes .
C68 C69 1.423(17) yes .
C68 C73 1.433(18) yes .
C69 C70 1.35(2) yes .
C70 C71 1.40(2) yes .
C71 C72 1.407(16) yes .
C74 C75 1.53(2) yes .
C75 C76 1.57(2) yes .
C76 C77 1.56(3) yes .
C78 C79 1.423(16) yes .
C78 C83 1.427(15) yes .
C79 C80 1.410(18) yes .
C79 C84 1.462(18) yes .
C80 C81 1.35(2) yes .
C81 C82 1.38(2) yes .
C82 C83 1.361(16) yes .
C85 C86 1.56(3) yes .
C85A C86A 1.56(6) yes .
C86 C87 1.56(4) yes .
C86A C87A 1.56(6) yes .
C87 C88 1.55(4) yes .
C87A C88A 1.56(7) yes .
C21a C22a 1.56(5) yes .
O1 H1A 1.000 no .
O2 H2A 1.000 no .
O3 H3A 1.000 no .
O4 H4A 1.000 no .
O5 H5A 0.956 no .
C3 H3 0.950 no .
C4 H4 0.950 no .
C5 H5 0.950 no .
C6 H6 0.950 no .
C8 H8A 0.990 no .
C8 H8B 0.990 no .
C9 H9A 0.990 no .
C9 H9B 0.990 no .
C10 H10A 0.990 no .
C10 H10B 0.990 no .
C11 H11A 0.980 no .
C11 H11B 0.980 no .
C11 H11C 0.980 no .
C14 H14 0.950 no .
C15 H15 0.950 no .
C16 H16 0.950 no .
C17 H17 0.950 no .
C19 H19A 0.990 no .
C19 H19B 0.990 no .
C19A H19C 0.990 no .
C19A H19D 0.990 no .
C20 H20A 0.990 no .
C20 H20B 0.990 no .
C20a H20C 0.990 no .
C20a H20D 0.990 no .
C21 H21A 0.990 no .
C21 H21B 0.990 no .
C22 H22A 0.980 no .
C22 H22B 0.980 no .
C22 H22C 0.980 no .
C25 H25 0.950 no .
C26 H26 0.950 no .
C27 H27 0.950 no .
C28 H28 0.950 no .
C30 H30A 0.990 no .
C30 H30B 0.990 no .
C30 H30C 0.990 no .
C30 H30D 0.990 no .
C31 H31A 0.990 no .
C31 H31B 0.990 no .
C31A H31C 0.990 no .
C31A H31D 0.990 no .
C32 H32A 0.990 no .
C32 H32B 0.990 no .
C32A H32C 0.990 no .
C32A H32D 0.990 no .
C33 H33A 0.980 no .
C33 H33B 0.980 no .
C33 H33C 0.980 no .
C33 H33D 0.980 no .
C33 H33E 0.980 no .
C33 H33F 0.980 no .
C36 H36 0.950 no .
C37 H37 0.950 no .
C38 H38 0.950 no .
C39 H39 0.950 no .
C41 H41A 0.990 no .
C41 H41B 0.990 no .
C42 H42A 0.990 no .
C42 H42B 0.990 no .
C43 H43A 0.990 no .
C43 H43B 0.990 no .
C43 H43C 0.990 no .
C43 H43D 0.990 no .
C44 H44A 0.980 no .
C44 H44B 0.980 no .
C44 H44C 0.980 no .
C44A H43A 0.969 no .
C44A H44D 0.980 no .
C44A H44E 0.980 no .
C44A H44F 0.980 no .
C47 H47 0.950 no .
C48 H48 0.950 no .
C49 H49 0.950 no .
C50 H50 0.950 no .
C52 H52A 0.990 no .
C52 H52B 0.990 no .
C52 H52C 0.990 no .
C52 H52D 0.990 no .
C53 H53A 0.990 no .
C53 H53B 0.990 no .
C53A H53C 0.990 no .
C53A H53D 0.990 no .
C54 H54A 0.990 no .
C54 H54B 0.990 no .
C54A H54C 0.990 no .
C54A H54D 0.990 no .
C55 H55A 0.980 no .
C55 H55B 0.980 no .
C55 H55C 0.980 no .
C55A H55D 0.980 no .
C55A H55E 0.980 no .
C55A H55F 0.980 no .
C58 H58 0.950 no .
C59 H59 0.950 no .
C60 H60 0.950 no .
C61 H61 0.950 no .
C63 H63A 0.990 no .
C63 H63B 0.990 no .
C63 H63C 0.990 no .
C63 H63D 0.990 no .
C64 H64A 0.990 no .
C64 H64B 0.990 no .
C64A H64C 0.990 no .
C64A H64D 0.990 no .
C65 H65A 0.990 no .
C65 H65B 0.990 no .
C65A H65C 0.990 no .
C65A H65D 0.990 no .
C66 H66A 0.980 no .
C66 H66B 0.980 no .
C66 H66C 0.980 no .
C66A H66D 0.980 no .
C66A H66E 0.980 no .
C66A H66F 0.980 no .
C69 H69 0.950 no .
C70 H70 0.950 no .
C71 H71 0.950 no .
C72 H72 0.950 no .
C74 H74A 0.990 no .
C74 H74B 0.990 no .
C75 H75A 0.990 no .
C75 H75B 0.990 no .
C76 H76A 0.990 no .
C76 H76B 0.990 no .
C77 H77A 0.980 no .
C77 H77B 0.980 no .
C77 H77C 0.980 no .
C80 H80 0.950 no .
C81 H81 0.950 no .
C82 H82 0.950 no .
C83 H83 0.950 no .
C85 H85A 0.990 no .
C85 H85B 0.990 no .
C85A H85C 0.990 no .
C85A H85D 0.990 no .
C86 H86A 0.990 no .
C86 H86B 0.990 no .
C86A H86C 0.990 no .
C86A H86D 0.990 no .
C87 H87A 0.990 no .
C87 H87B 0.990 no .
C87A H87C 0.990 no .
C87A H87D 0.990 no .
C88 H88A 0.980 no .
C88 H88B 0.980 no .
C88 H88C 0.980 no .
C88A H88D 0.980 no .
C88A H88E 0.980 no .
C88A H88F 0.980 no .
C21a H21C 0.990 no .
C21a H21D 0.990 no .
C22a H22D 0.980 no .
C22a H22E 0.980 no .
C22a H22F 0.980 no .
H43B H43D 0.601 no .

loop_
_geom_contact_atom_site_label_1
_geom_contact_atom_site_label_2
_geom_contact_distance
_geom_contact_publ_flag
_geom_contact_site_symmetry_2
Tb1 O5 2.920(6) no .
Tb1 O5 2.920(6) no 7_655
Tb3 C50 3.584(11) no .
Tb4 C72 3.587(10) no .
O1 O27 2.795(9) no 7_655
O1 C78 3.550(12) no 7_655
O2 O21 2.841(8) no 7_655
O3 O15 2.771(8) no 7_655
O4 O6 2.773(9) no 7_655
O4 C1 3.552(11) no 7_655
O6 O6 3.360(9) no 7_655
O6 O27 3.515(9) no 7_655
O6 C5 3.582(15) no .
O6 C7 2.869(12) no .
O7 C1 2.913(12) no .
O7 C8 2.597(15) no .
O7 C23 3.019(13) no .
O7 C28 3.411(12) no .
O7 C83 3.461(13) no 7_655
O8 C3 2.691(15) no .
O8 C10 2.95(2) no .
O9 C18 2.880(15) no .
O10 C1 3.369(13) no .
O10 C2 3.489(13) no .
O10 C7 3.149(13) no .
O10 C12 2.898(15) no .
O10 C14 3.572(17) no .
O10 C19 2.48(2) no .
O10 C19A 2.5587 no .
O10 C20 3.21(3) no .
O10 C20a 3.59(3) no .
O11 C12 3.54(2) no .
O11 C14 2.57(2) no .
O11 C21 2.86(4) no .
O11 C22 2.87(4) no .
O11 C21a 2.87(4) no .
O12 C29 2.890(14) no .
O13 C23 2.936(14) no .
O13 C30 2.627(15) no .
O13 C34 3.233(12) no .
O13 C35 3.346(13) no .
O13 C40 3.211(14) no .
O14 C25 2.762(18) no .
O14 C31 3.18(4) no .
O15 O21 3.582(9) no 7_655
O15 O27 3.350(10) no 7_655
O15 C38 3.584(13) no .
O15 C40 2.885(13) no .
O16 C34 2.924(12) no .
O16 C41 2.580(14) no .
O16 C45 3.046(12) no .
O16 C50 3.316(13) no .
O17 C36 2.732(14) no .
O17 C59 3.523(15) no 7_655
O17 C60 3.420(15) no 7_655
O18 C51 2.889(14) no .
O19 C45 2.913(13) no .
O19 C52 2.63(2) no .
O19 C53 3.42(4) no .
O19 C53A 2.93(5) no .
O19 C56 3.496(12) no .
O19 C62 3.329(12) no .
O19 C72 3.389(13) no .
O20 C44 3.49(2) no .
O20 C47 2.632(18) no .
O21 O21 3.293(9) no 7_655
O21 C60 3.573(14) no .
O21 C62 2.891(12) no .
O22 C58 2.677(14) no .
O22 C65A 2.93(3) no .
O23 C56 2.917(11) no .
O23 C63 2.599(15) no .
O23 C67 3.074(12) no .
O23 C72 3.467(12) no .
O24 C73 2.864(14) no .
O25 C67 2.904(13) no .
O25 C74 2.615(17) no .
O25 C75 3.141(17) no .
O25 C78 3.430(14) no .
O25 C79 3.496(14) no .
O25 C84 3.126(15) no .
O26 C67 3.581(15) no .
O26 C69 2.637(18) no .
O27 C82 3.590(14) no .
O27 C84 2.852(14) no .
O28 C6 3.530(14) no 7_655
O28 C12 3.072(15) no .
O28 C17 3.462(15) no .
O28 C78 2.910(13) no .
O28 C85 2.55(3) no .
O28 C85A 2.63(4) no .
O28 C86A 3.38(5) no .
O29 C80 2.70(2) no .
O29 C87 2.89(3) no .
O29 C87A 2.95(5) no .
O29 C88A 2.55(6) no .
C1 C4 2.790(18) no .
C2 C5 2.758(17) no .
C3 C6 2.748(17) no .
C7 C83 3.550(16) no 7_655
C12 C15 2.79(2) no .
C13 C16 2.75(2) no .
C13 C19 3.51(3) no .
C13 C19A 3.5626 no .
C13 C86A 3.45(4) no .
C14 C17 2.74(2) no .
C14 C85 3.54(3) no .
C14 C86A 3.11(5) no .
C15 C86A 3.45(5) no .
C18 C20 3.13(3) no .
C18 C20a 3.37(3) no .
C19 C22 2.63(5) no .
C23 C26 2.797(18) no .
C24 C27 2.818(19) no .
C25 C28 2.774(19) no .
C29 C32A 3.60(4) no .
C34 C37 2.824(15) no .
C35 C38 2.774(15) no .
C36 C39 2.750(15) no .
C41 C44 3.14(3) no .
C41 C60 3.521(19) no 7_655
C45 C48 2.795(19) no .
C46 C49 2.782(19) no .
C47 C50 2.747(19) no .
C51 C53 3.30(4) no .
C51 C53A 2.91(5) no .
C51 C72 3.537(18) no .
C55A C55A 3.31(6) no 7_655
C56 C59 2.833(16) no .
C57 C60 2.773(17) no .
C58 C61 2.780(16) no .
C62 C64 3.51(5) no .
C63 C68 3.510(19) no .
C63 C69 3.53(2) no .
C67 C70 2.806(16) no .
C68 C71 2.779(18) no .
C69 C72 2.766(19) no .
C73 C75 3.09(2) no .
C78 C81 2.793(18) no .
C79 C82 2.800(18) no .
C80 C83 2.761(19) no .
C84 C86A 3.29(5) no .
C85 C88 3.29(4) no .
C85A C88A 2.57(7) no .
O17 C9 3.526(16) no 2_555
O20 O32 3.43(4) no .
O20 N1 3.39(2) no .
O31 C52 3.52(5) no .
O32 O20 3.43(4) no .
N1 O20 3.39(2) no .
C9 O17 3.526(16) no 2_545
C14 C71 3.59(2) no 5_656
C36 C81 3.50(2) no 8_455
C52 O31 3.52(5) no .
C71 C14 3.59(2) no 5_656
C81 C36 3.50(2) no 8_545
Tb1 H1A 2.9836 no 7_655
Tb1 H2A 2.9764 no 7_655
Tb1 H3A 2.9935 no 7_655
Tb1 H4A 2.9787 no 7_655
Tb2 H4A 3.3388 no 7_655
Tb2 H28 3.3259 no .
Tb3 H3A 3.3775 no 7_655
Tb3 H50 3.1282 no .
Tb4 H2A 3.3719 no 7_655
Tb4 H72 3.2061 no .
Tb5 H1A 3.3851 no 7_655
Tb5 H17 3.3441 no .
O1 H3A 2.7595 no 7_655
O1 H4A 3.5924 no .
O1 H4A 2.9017 no 7_655
O1 H5A 3.3381 no .
O1 H83 3.1229 no 7_655
O2 H1A 3.5981 no .
O2 H2A 2.7334 no 7_655
O2 H3A 2.9220 no 7_655
O2 H5A 3.3516 no .
O2 H61 3.4237 no 7_655
O3 H1A 2.7502 no 7_655
O3 H2A 2.9123 no 7_655
O3 H5A 3.3445 no .
O3 H39 3.4029 no 7_655
O4 H1A 3.5959 no .
O4 H1A 2.9136 no 7_655
O4 H4A 2.7267 no 7_655
O4 H5A 3.3395 no .
O4 H6 3.2430 no 7_655
O6 H1A 2.8818 no .
O6 H4A 2.6645 no .
O6 H4A 1.8228 no 7_655
O6 H6 2.5416 no .
O6 H6 2.9883 no 7_655
O6 H19D 3.4380 no .
O7 H1A 3.2466 no .
O7 H8A 2.8077 no .
O7 H8B 2.3447 no .
O7 H19A 3.2475 no .
O7 H28 3.5250 no .
O7 H83 3.3343 no 7_655
O8 H3 2.3460 no .
O8 H9A 3.2650 no .
O8 H9B 2.6055 no .
O8 H10A 3.1997 no .
O8 H10B 2.7026 no .
O8 H19A 3.0892 no .
O8 H20C 3.4435 no .
O9 H4A 3.4237 no .
O9 H5A 2.4728 no .
O9 H17 2.4978 no .
O9 H28 3.0294 no .
O10 H6 3.0468 no 7_655
O10 H19A 2.0735 no .
O10 H19B 3.3578 no .
O10 H19C 3.2914 no .
O10 H19D 2.0976 no .
O10 H20B 2.8675 no .
O10 H20C 3.3995 no .
O10 H28 3.2525 no .
O11 H14 2.2347 no .
O11 H20A 3.2638 no .
O11 H20B 2.5792 no .
O11 H20C 2.6555 no .
O11 H20D 3.2870 no .
O11 H21A 2.8867 no .
O11 H22B 3.2074 no .
O11 H22C 2.2454 no .
O11 H85A 3.5569 no .
O11 H86C 3.4813 no .
O11 H86D 3.1838 no .
O11 H88B 3.4676 no .
O11 H21C 2.3989 no .
O11 H21D 3.3885 no .
O12 H1A 3.3953 no .
O12 H5A 2.4828 no .
O12 H28 2.5520 no .
O12 H50 2.9269 no .
O13 H30A 2.6704 no .
O13 H30B 2.4460 no .
O13 H30C 2.3391 no .
O13 H30D 3.0320 no .
O13 H50 2.9938 no .
O13 H83 3.0021 no 7_655
O14 H25 2.4528 no .
O14 H31A 3.4042 no .
O14 H31B 2.9698 no .
O14 H32A 3.3418 no .
O14 H32B 2.6589 no .
O14 H32C 2.5808 no .
O14 H32D 2.5680 no .
O14 H82 3.4132 no 7_655
O15 H1A 2.6575 no .
O15 H2A 2.8607 no .
O15 H3A 1.8294 no 7_655
O15 H30C 3.5640 no .
O15 H39 2.4977 no .
O15 H83 2.9800 no 7_655
O16 H2A 3.1901 no .
O16 H41A 2.4388 no .
O16 H41B 2.6752 no .
O16 H50 3.3200 no .
O17 H36 2.4057 no .
O17 H42A 2.6186 no .
O17 H42B 2.5425 no .
O17 H60 3.5557 no 7_655
O18 H2A 3.4567 no .
O18 H5A 2.4303 no .
O18 H50 2.5207 no .
O18 H72 2.8818 no .
O19 H52A 2.2626 no .
O19 H52B 3.4813 no .
O19 H52C 2.4495 no .
O19 H52D 3.5892 no .
O19 H53B 3.1175 no .
O19 H53C 2.3888 no .
O19 H53D 3.3135 no .
O19 H61 3.5326 no 7_655
O19 H72 2.8160 no .
O20 H43C 3.4849 no .
O20 H44A 3.3381 no .
O20 H44C 2.7669 no .
O20 H47 2.2999 no .
O20 H53A 2.7034 no .
O20 H53B 2.8118 no .
O20 H53C 2.6069 no .
O20 H53D 2.3677 no .
O21 H2A 2.6205 no .
O21 H2A 1.8943 no 7_655
O21 H3A 2.9793 no .
O21 H53C 3.4287 no .
O21 H61 2.5269 no .
O21 H61 2.8655 no 7_655
O22 H52A 3.4672 no .
O22 H52C 3.4633 no .
O22 H58 2.3406 no .
O22 H64A 2.4378 no .
O22 H64B 2.3667 no .
O22 H64C 2.6970 no .
O22 H64D 3.3564 no .
O22 H65C 2.5993 no .
O22 H65D 3.1601 no .
O23 H3A 3.0384 no .
O23 H39 3.5495 no 7_655
O23 H52A 3.4370 no .
O23 H52C 3.5380 no .
O23 H63A 2.7814 no .
O23 H63B 2.4829 no .
O23 H63C 2.4742 no .
O23 H63D 2.5958 no .
O24 H3A 3.4832 no .
O24 H5A 2.4222 no .
O24 H17 3.0134 no .
O24 H72 2.4966 no .
O25 H17 3.2992 no .
O25 H39 3.3050 no 7_655
O25 H74A 2.2984 no .
O25 H74B 3.5323 no .
O25 H75A 3.5317 no .
O25 H75B 2.7502 no .
O25 H85C 3.5567 no .
O26 H63A 3.4090 no .
O26 H63C 3.3621 no .
O26 H69 2.2983 no .
O26 H75A 2.3792 no .
O26 H75B 2.7208 no .
O27 H1A 1.8515 no 7_655
O27 H3A 2.6250 no .
O27 H4A 2.9029 no .
O27 H39 2.8938 no 7_655
O27 H83 2.5382 no .
O28 H4A 3.2686 no .
O28 H6 3.4875 no 7_655
O28 H17 3.5968 no .
O28 H74A 3.3986 no .
O28 H85A 2.5840 no .
O28 H85B 2.4640 no .
O28 H85C 2.2500 no .
O28 H85D 3.4847 no .
O28 H86D 3.0462 no .
O29 H74A 3.1375 no .
O29 H80 2.3771 no .
O29 H86A 3.2352 no .
O29 H86B 2.4775 no .
O29 H86C 3.2357 no .
O29 H86D 2.4952 no .
O29 H87A 2.4521 no .
O29 H87B 3.4425 no .
O29 H87C 3.3749 no .
O29 H88D 3.4303 no .
O29 H88E 2.6741 no .
O29 H88F 1.9051 no .
C1 H3 3.2685 no .
C1 H4A 2.5635 no 7_655
C1 H5 3.2772 no .
C1 H6 3.3679 no 7_655
C1 H19D 3.1253 no .
C1 H20B 3.2824 no .
C2 H4 3.2365 no .
C2 H6 3.2860 no .
C2 H19A 3.1770 no .
C2 H19D 3.1393 no .
C2 H20A 3.4402 no .
C2 H20B 3.4813 no .
C3 H5 3.2053 no .
C3 H20A 3.2283 no .
C4 H6 3.2359 no .
C4 H20A 3.4037 no .
C4 H87A 2.8258 no 7_655
C4 H87C 3.5258 no 7_655
C5 H3 3.2065 no .
C5 H19C 3.3176 no 7_655
C5 H20B 3.2693 no 7_655
C5 H21A 3.1334 no 7_655
C5 H85A 3.1168 no 7_655
C5 H86D 2.9169 no 7_655
C5 H87A 2.9301 no 7_655
C5 H87C 3.4139 no 7_655
C6 H4A 2.8211 no 7_655
C6 H4 3.2353 no .
C6 H6 3.4494 no 7_655
C6 H19D 3.5302 no 7_655
C6 H20B 3.4345 no .
C6 H20B 3.1418 no 7_655
C6 H85A 3.5850 no 7_655
C6 H86D 3.4961 no 7_655
C7 H3 2.6221 no .
C7 H8A 2.7377 no .
C7 H8B 2.4984 no .
C7 H19A 2.8926 no .
C7 H19D 3.5051 no .
C8 H10A 2.7049 no .
C8 H10B 2.8190 no .
C9 H11A 3.3341 no .
C9 H11B 2.6512 no .
C9 H11C 2.6611 no .
C10 H8A 3.4004 no .
C10 H8B 2.7437 no .
C10 H19A 3.5160 no .
C10 H19B 3.5962 no .
C10 H20C 2.9783 no .
C10 H22F 3.0588 no .
C11 H9A 2.5799 no .
C11 H9B 2.7036 no .
C11 H22F 3.1868 no .
C12 H5A 3.5271 no .
C12 H14 3.2785 no .
C12 H16 3.2729 no .
C12 H28 2.9982 no .
C12 H85A 3.5309 no .
C12 H85B 3.1813 no .
C12 H85C 3.1044 no .
C13 H15 3.2431 no .
C13 H17 3.2114 no .
C13 H19A 3.5987 no .
C13 H28 3.2062 no .
C13 H85A 3.1128 no .
C13 H85B 3.2086 no .
C13 H85C 3.3351 no .
C13 H86C 3.0491 no .
C13 H86D 3.1060 no .
C14 H16 3.2536 no .
C14 H85A 3.1746 no .
C14 H85B 3.0903 no .
C14 H85C 3.3249 no .
C14 H86C 2.3617 no .
C14 H86D 3.1104 no .
C15 H17 3.2296 no .
C15 H85B 2.9710 no .
C15 H85C 3.1108 no .
C15 H86C 2.6565 no .
C16 H14 3.2539 no .
C16 H85B 2.9716 no .
C16 H85C 2.8923 no .
C16 H86C 3.4905 no .
C17 H15 3.2353 no .
C17 H85B 3.0514 no .
C17 H85C 2.8655 no .
C18 H6 3.3197 no 7_655
C18 H14 2.6164 no .
C18 H19A 2.2454 no .
C18 H19B 2.9711 no .
C18 H19C 2.8805 no .
C18 H19D 2.2694 no .
C18 H20B 2.9635 no .
C18 H20C 3.3434 no .
C18 H22C 3.5155 no .
C18 H28 3.4505 no .
C18 H85A 3.4696 no .
C18 H86D 3.2763 no .
C19 H10A 3.5668 no .
C19 H10B 3.5492 no .
C19 H14 3.4870 no .
C19 H21A 3.0082 no .
C19 H21B 3.3190 no .
C19 H22B 2.5679 no .
C19 H22C 2.4271 no .
C19A H5 3.2799 no 7_655
C19A H6 3.3502 no 7_655
C19A H21C 2.6029 no .
C19A H21D 2.8781 no .
C20 H5 3.4114 no 7_655
C20 H6 3.5202 no 7_655
C20 H22A 3.3872 no .
C20 H22B 2.6611 no .
C20 H22C 2.8005 no .
C20a H10B 3.2431 no .
C20a H22D 3.4110 no .
C20a H22E 2.7546 no .
C20a H22F 2.7648 no .
C21 H5 3.1191 no 7_655
C21 H19A 3.3973 no .
C21 H19B 2.7005 no .
C22 H19A 3.5915 no .
C22 H19B 2.2712 no .
C22 H20A 3.0264 no .
C22 H20B 3.3334 no .
C23 H5A 3.5316 no .
C23 H8B 3.0186 no .
C23 H25 3.3062 no .
C23 H27 3.2930 no .
C23 H50 2.9468 no .
C24 H8A 3.2210 no .
C24 H8B 3.1476 no .
C24 H26 3.2607 no .
C24 H28 3.2941 no .
C24 H50 3.0737 no .
C25 H8A 3.2300 no .
C25 H8B 3.1438 no .
C25 H27 3.2629 no .
C26 H8B 3.0306 no .
C26 H9A 3.4826 no .
C26 H28 3.2550 no .
C27 H8B 2.8718 no .
C27 H25 3.2598 no .
C28 H8B 2.8620 no .
C28 H26 3.2555 no .
C29 H25 2.6342 no .
C29 H30A 2.6681 no .
C29 H30B 2.5276 no .
C29 H30C 2.5271 no .
C29 H30D 2.8767 no .
C29 H50 3.2111 no .
C29 H83 3.3100 no 7_655
C30 H31A 2.5235 no .
C30 H31B 2.6896 no .
C30 H31C 2.8756 no .
C30 H31D 2.4927 no .
C30 H82 3.5516 no 7_655
C31 H30A 2.4077 no .
C31 H30B 3.2596 no .
C31 H77B 3.5403 no 7_655
C31 H82 3.3078 no 7_655
C31A H30C 2.7248 no .
C31A H30D 2.7123 no .
C31A H77B 3.4117 no 7_655
C32 H33A 3.3869 no .
C32 H33B 2.7374 no .
C32 H33C 2.6978 no .
C32A H33D 3.2084 no .
C32A H33E 2.4815 no .
C32A H33F 2.4968 no .
C32A H82 3.0477 no 7_655
C33 H32A 2.6770 no .
C33 H32B 2.8310 no .
C33 H32C 2.6853 no .
C33 H32D 2.2683 no .
C34 H3A 2.6360 no 7_655
C34 H30A 3.3545 no .
C34 H30B 3.5736 no .
C34 H30C 2.9885 no .
C34 H36 3.2952 no .
C34 H38 3.2683 no .
C34 H83 3.3004 no 7_655
C35 H30A 3.4300 no .
C35 H30B 3.0433 no .
C35 H30C 2.9293 no .
C35 H37 3.2665 no .
C35 H39 3.2615 no .
C36 H30A 3.5863 no .
C36 H30B 3.1824 no .
C36 H30C 3.1664 no .
C36 H30D 3.5875 no .
C36 H38 3.2344 no .
C37 H30C 3.4489 no .
C37 H31C 3.5658 no .
C37 H39 3.2669 no .
C38 H30C 3.4954 no .
C38 H31C 3.5153 no .
C38 H36 3.2386 no .
C38 H63A 3.0737 no 7_655
C38 H63C 3.1965 no 7_655
C38 H75A 3.3848 no 7_655
C38 H75B 3.2895 no 7_655
C38 H77A 3.4548 no 7_655
C39 H3A 2.9463 no 7_655
C39 H30A 3.4401 no .
C39 H30C 3.2655 no .
C39 H37 3.2714 no .
C39 H63A 3.4012 no 7_655
C39 H63C 3.3790 no 7_655
C39 H75B 3.2123 no 7_655
C39 H83 3.2673 no 7_655
C40 H30B 3.3266 no .
C40 H36 2.6477 no .
C40 H41A 2.5483 no .
C40 H41B 2.6763 no .
C41 H43A 3.3736 no .
C41 H43B 2.6063 no .
C41 H43C 2.5562 no .
C41 H43D 2.8629 no .
C41 H44B 3.5486 no .
C41 H44C 2.7994 no .
C41 H60 3.2786 no 7_655
C42 H44A 3.3461 no .
C42 H44B 2.6797 no .
C42 H44C 2.6547 no .
C42 H44D 3.4438 no .
C42 H44E 2.8180 no .
C42 H44F 2.8288 no .
C42 H60 3.2900 no 7_655
C43 H41A 2.7788 no .
C43 H41B 2.7040 no .
C44 H41A 2.8776 no .
C44 H41B 3.5062 no .
C44 H42A 2.5531 no .
C44 H42B 3.3309 no .
C44 H47 3.4523 no .
C44 H60 3.3113 no 7_655
C44A H42A 2.6937 no .
C44A H42B 2.9787 no .
C45 H5A 3.4604 no .
C45 H41A 3.3755 no .
C45 H41B 3.3686 no .
C45 H47 3.2886 no .
C45 H49 3.2748 no .
C45 H72 2.8540 no .
C46 H41A 3.1318 no .
C46 H41B 3.3374 no .
C46 H44C 3.3848 no .
C46 H48 3.2659 no .
C46 H50 3.2562 no .
C46 H72 2.8285 no .
C47 H41A 3.5088 no .
C47 H41B 3.2629 no .
C47 H43B 3.1436 no .
C47 H43C 3.1647 no .
C47 H44C 3.3408 no .
C47 H49 3.2580 no .
C48 H41B 3.2164 no .
C48 H43B 3.3267 no .
C48 H50 3.2101 no .
C49 H41B 3.2316 no .
C49 H47 3.2534 no .
C50 H41B 3.2905 no .
C50 H48 3.2161 no .
C51 H41A 3.4342 no .
C51 H44C 3.1476 no .
C51 H47 2.6121 no .
C51 H52A 2.4560 no .
C51 H52B 3.1150 no .
C51 H52C 2.5745 no .
C51 H52D 3.1950 no .
C51 H53B 3.2223 no .
C51 H53C 2.7009 no .
C51 H53D 2.9901 no .
C51 H72 2.8222 no .
C52 H44C 3.3872 no .
C52 H54A 2.7482 no .
C52 H54B 2.5862 no .
C52 H54C 3.0004 no .
C52 H54D 2.7925 no .
C53 H55A 3.3679 no .
C53 H55B 2.6888 no .
C53 H55C 2.6712 no .
C53A H55D 3.3747 no .
C53A H55E 2.6683 no .
C53A H55F 2.7400 no .
C53A H60 3.5828 no 7_655
C53A H61 3.5868 no 7_655
C54 H52A 2.6863 no .
C54 H52B 2.5567 no .
C54A H52C 3.0315 no .
C54A H52D 2.8313 no .
C55 H53A 2.7862 no .
C55 H53B 2.6248 no .
C55A H53C 2.7941 no .
C55A H53D 2.5574 no .
C55A H55D 3.1056 no 7_655
C55A H55F 2.6945 no 7_655
C55A H60 3.2808 no 7_655
C56 H2A 2.6092 no 7_655
C56 H53C 3.1272 no .
C56 H58 3.3137 no .
C56 H60 3.2702 no .
C56 H61 3.1850 no 7_655
C57 H52A 3.3332 no .
C57 H52C 3.4984 no .
C57 H53C 3.3581 no .
C57 H54B 3.4715 no .
C57 H54C 3.3566 no .
C57 H59 3.2648 no .
C57 H61 3.3027 no .
C58 H54B 2.9899 no .
C58 H54C 2.9191 no .
C58 H60 3.2417 no .
C59 H42A 3.1872 no 7_655
C59 H54B 3.3483 no .
C59 H54C 2.8550 no .
C59 H55C 3.1744 no .
C59 H61 3.2706 no .
C60 H41A 3.0247 no 7_655
C60 H42A 3.0659 no 7_655
C60 H54C 3.2507 no .
C60 H55C 3.2171 no .
C60 H55F 3.4133 no .
C60 H55F 3.2222 no 7_655
C60 H58 3.2497 no .
C61 H2A 2.9203 no 7_655
C61 H41A 3.3427 no 7_655
C61 H53C 3.5286 no .
C61 H53C 3.5236 no 7_655
C61 H55F 3.5340 no .
C61 H55F 3.4619 no 7_655
C61 H59 3.2694 no .
C61 H61 3.1028 no 7_655
C62 H52A 3.1330 no .
C62 H52C 3.2286 no .
C62 H58 2.6352 no .
C62 H63A 2.7438 no .
C62 H63B 2.5832 no .
C62 H63C 2.5486 no .
C62 H63D 2.6103 no .
C62 H64B 3.5787 no .
C63 H38 3.5613 no 7_655
C63 H65A 2.6725 no .
C63 H65B 2.9015 no .
C63 H65C 2.5667 no .
C63 H65D 2.4692 no .
C64 H66A 3.0292 no .
C64 H66B 3.2199 no .
C64 H66C 2.4006 no .
C64A H66D 2.7797 no .
C64A H66E 3.4015 no .
C64A H66F 2.7102 no .
C65 H63A 2.8579 no .
C65 H63B 2.7955 no .
C65A H63C 3.2474 no .
C65A H63D 2.4246 no .
C66 H64A 2.5331 no .
C66 H64B 2.7789 no .
C66A H64C 2.8390 no .
C66A H64D 2.7546 no .
C67 H5A 3.5202 no .
C67 H17 3.0713 no .
C67 H63B 3.0974 no .
C67 H63C 3.4555 no .
C67 H63D 3.2820 no .
C67 H69 3.2739 no .
C67 H71 3.2897 no .
C68 H17 3.2665 no .
C68 H63A 3.2276 no .
C68 H63B 2.8900 no .
C68 H63C 2.9849 no .
C68 H63D 3.0898 no .
C68 H70 3.2756 no .
C68 H72 3.2455 no .
C69 H63A 3.4273 no .
C69 H63B 2.8310 no .
C69 H63C 3.2809 no .
C69 H63D 2.9613 no .
C69 H64D 3.5387 no .
C69 H65A 3.4528 no .
C69 H65B 3.5148 no .
C69 H71 3.2358 no .
C70 H63B 2.9689 no .
C70 H63D 3.0209 no .
C70 H65B 3.3537 no .
C70 H72 3.2794 no .
C71 H63B 3.1709 no .
C71 H63D 3.2163 no .
C71 H69 3.2384 no .
C72 H63B 3.2291 no .
C72 H63D 3.3398 no .
C72 H70 3.2830 no .
C73 H17 3.3730 no .
C73 H63A 3.3095 no .
C73 H63C 3.1278 no .
C73 H69 2.6350 no .
C73 H74A 2.4561 no .
C73 H74B 3.1504 no .
C73 H75A 3.2103 no .
C73 H75B 3.0331 no .
C74 H76A 2.7749 no .
C74 H76B 2.6919 no .
C75 H38 3.0503 no 7_655
C75 H39 3.4188 no 7_655
C75 H77A 2.6685 no .
C75 H77B 2.7322 no .
C75 H77C 3.3795 no .
C76 H74A 2.9217 no .
C76 H74B 2.5840 no .
C77 H31A 3.2322 no 7_655
C77 H31C 2.9564 no 7_655
C77 H38 3.3572 no 7_655
C77 H75A 2.7479 no .
C77 H75B 2.6611 no .
C78 H1A 2.5583 no 7_655
C78 H39 3.1337 no 7_655
C78 H75B 3.2048 no .
C78 H80 3.2942 no .
C78 H82 3.2897 no .
C79 H74A 3.2108 no .
C79 H75B 3.2964 no .
C79 H81 3.2619 no .
C79 H83 3.2971 no .
C80 H76B 3.0650 no .
C80 H82 3.2367 no .
C80 H88F 3.2587 no .
C81 H76B 3.2830 no .
C81 H77B 3.1300 no .
C81 H83 3.2284 no .
C82 H8A 3.3433 no 7_655
C82 H30A 3.4527 no 7_655
C82 H31A 3.4539 no 7_655
C82 H32C 2.9826 no 7_655
C82 H77B 3.0210 no .
C82 H80 3.2367 no .
C83 H1A 2.7600 no 7_655
C83 H30A 3.4445 no 7_655
C83 H39 3.1665 no 7_655
C83 H75B 3.5504 no .
C83 H77B 3.5108 no .
C83 H81 3.2258 no .
C84 H74A 2.9505 no .
C84 H80 2.6865 no .
C84 H85A 2.6049 no .
C84 H85B 2.5544 no .
C84 H85C 2.3800 no .
C84 H85D 3.0672 no .
C84 H86D 3.0994 no .
C84 H87A 3.5196 no .
C84 H88F 3.1624 no .
C85 H5 3.5717 no 7_655
C85 H87A 2.3542 no .
C85 H87B 3.2260 no .
C85 H88B 3.0577 no .
C85A H74A 3.3455 no .
C85A H87C 3.2539 no .
C85A H87D 3.1230 no .
C85A H88D 3.5538 no .
C85A H88E 2.3915 no .
C85A H88F 2.4637 no .
C86 H88A 3.4113 no .
C86 H88B 2.7620 no .
C86 H88C 2.7506 no .
C86A H5 3.2462 no 7_655
C86A H14 3.1812 no .
C86A H88D 3.3840 no .
C86A H88E 2.7418 no .
C86A H88F 2.6878 no .
C87 H4 3.3063 no 7_655
C87 H5 3.3497 no 7_655
C87 H85A 2.4777 no .
C87 H85B 3.3036 no .
C87A H5 3.4675 no 7_655
C87A H85C 3.3967 no .
C87A H85D 2.6511 no .
C88 H5 3.2334 no 7_655
C88 H85A 2.9537 no .
C88 H86A 2.5802 no .
C88 H86B 3.3643 no .
C88A H80 3.3774 no .
C88A H85C 3.5617 no .
C88A H85D 2.3579 no .
C88A H86C 3.2532 no .
C88A H86D 3.1222 no .
C21a H19C 2.7740 no .
C21a H19D 3.4151 no .
C22a H10B 3.4539 no .
C22a H11A 3.2631 no .
C22a H20C 2.6381 no .
C22a H20D 2.9055 no .
H1A H3A 2.4992 no 7_655
H1A H4A 2.7483 no 7_655
H1A H83 2.3802 no 7_655
H2A H2A 2.4864 no 7_655
H2A H3A 2.7588 no 7_655
H2A H61 2.6434 no 7_655
H3A H39 2.6059 no 7_655
H3 H4 2.2836 no .
H3 H10B 3.5253 no .
H3 H20A 3.4845 no .
H4A H4A 2.4781 no 7_655
H4A H6 2.4945 no 7_655
H4 H5 2.3129 no .
H4 H87A 2.4509 no 7_655
H4 H87B 3.5380 no 7_655
H4 H87C 3.0467 no 7_655
H4 H88A 3.3875 no 7_655
H4 H88F 3.3551 no 7_655
H5A H17 3.4917 no .
H5A H28 3.5599 no .
H5A H50 3.5552 no .
H5A H72 3.5110 no .
H5 H6 2.3050 no .
H5 H19C 2.5535 no 7_655
H5 H19D 3.3502 no 7_655
H5 H20B 2.8200 no 7_655
H5 H21A 2.2582 no 7_655
H5 H21B 3.5684 no 7_655
H5 H85A 2.7432 no 7_655
H5 H86D 2.3912 no 7_655
H5 H87A 2.6620 no 7_655
H5 H87C 2.8299 no 7_655
H5 H88A 3.1766 no 7_655
H5 H88B 2.7757 no 7_655
H6 H6 3.1967 no 7_655
H6 H19C 3.2203 no 7_655
H6 H19D 2.7806 no 7_655
H6 H20B 2.5728 no 7_655
H6 H85A 3.5805 no 7_655
H6 H86D 3.4631 no 7_655
H8A H9A 2.3761 no .
H8A H9B 2.4058 no .
H8A H25 3.4614 no .
H8A H82 2.8779 no 7_655
H8B H9A 2.4152 no .
H8B H9B 2.8904 no .
H8B H10A 2.5265 no .
H8B H10B 3.1214 no .
H8B H19A 3.3797 no .
H8B H26 3.5949 no .
H8B H27 3.3402 no .
H8B H28 3.3368 no .
H9A H10A 2.4405 no .
H9A H10B 2.8795 no .
H9A H11A 3.4968 no .
H9A H11B 2.8170 no .
H9A H11C 2.3837 no .
H9A H26 3.4205 no .
H9B H10A 2.8810 no .
H9B H10B 2.3532 no .
H9B H11A 3.5870 no .
H9B H11B 2.5032 no .
H9B H11C 3.0138 no .
H10A H11A 2.4163 no .
H10A H11B 2.8971 no .
H10A H11C 2.4092 no .
H10A H19A 3.0842 no .
H10A H19B 3.1337 no .
H10A H20C 2.7170 no .
H10A H22F 2.7739 no .
H10B H11A 2.4093 no .
H10B H11B 2.4161 no .
H10B H11C 2.8973 no .
H10B H19A 3.0846 no .
H10B H19B 3.1219 no .
H10B H20C 2.3578 no .
H10B H20D 3.3996 no .
H10B H22E 3.3296 no .
H10B H22F 2.8477 no .
H11A H22E 3.2335 no .
H11A H22F 2.4962 no .
H14 H15 2.3239 no .
H14 H19B 3.5957 no .
H14 H22C 2.8868 no .
H14 H85A 3.3841 no .
H14 H86C 2.3577 no .
H14 H86D 3.1660 no .
H14 H88B 3.3829 no .
H14 H21C 3.0134 no .
H15 H16 2.3411 no .
H15 H85B 3.4446 no .
H15 H86A 3.4986 no .
H15 H86C 2.8441 no .
H16 H17 2.3178 no .
H16 H85B 3.4614 no .
H16 H85C 3.3258 no .
H17 H85B 3.5656 no .
H17 H85C 3.2728 no .
H19A H20A 2.4283 no .
H19A H20B 2.4593 no .
H19A H22B 3.4060 no .
H19A H22C 3.3862 no .
H19B H20A 2.4659 no .
H19B H20B 2.9255 no .
H19B H21A 3.3499 no .
H19B H21B 3.4025 no .
H19B H22A 3.2175 no .
H19B H22B 1.9214 no .
H19B H22C 2.1257 no .
H19C H20C 2.9160 no .
H19C H20D 2.4201 no .
H19C H21C 2.8449 no .
H19C H21D 2.7521 no .
H19D H20C 2.4140 no .
H19D H20D 2.4421 no .
H19D H21C 3.5349 no .
H20A H21A 2.8451 no .
H20A H21B 2.2645 no .
H20A H22B 2.8695 no .
H20A H22C 3.4736 no .
H20B H21A 2.2630 no .
H20B H21B 2.6184 no .
H20B H22B 3.5973 no .
H20B H22C 3.4688 no .
H20C H21C 2.5233 no .
H20C H21D 2.8840 no .
H20C H22D 3.5633 no .
H20C H22E 2.8321 no .
H20C H22F 2.4799 no .
H20D H21C 2.8827 no .
H20D H21D 2.3218 no .
H20D H22E 2.7519 no .
H20D H22F 3.2498 no .
H21A H22A 2.4664 no .
H21A H22B 2.8993 no .
H21A H22C 2.3722 no .
H21B H22A 2.3669 no .
H21B H22B 2.4724 no .
H21B H22C 2.8986 no .
H25 H26 2.2919 no .
H26 H27 2.3496 no .
H27 H28 2.3405 no .
H30A H31A 2.1013 no .
H30A H31B 2.7089 no .
H30A H32A 2.5301 no .
H30A H32B 2.8684 no .
H30A H82 2.9246 no 7_655
H30A H83 2.9028 no 7_655
H30B H31A 3.3037 no .
H30B H32A 2.2781 no .
H30B H32B 2.5652 no .
H30B H36 3.3554 no .
H30C H31C 2.7846 no .
H30C H31D 2.7564 no .
H30C H32C 2.5905 no .
H30C H32D 3.0576 no .
H30C H82 3.4037 no 7_655
H30C H83 3.0337 no 7_655
H30D H31C 3.2580 no .
H30D H31D 2.3613 no .
H30D H32C 3.0579 no .
H30D H32D 2.5987 no .
H31A H32A 2.4918 no .
H31A H32B 2.9126 no .
H31A H33A 2.4179 no .
H31A H33B 2.3949 no .
H31A H33C 2.8928 no .
H31A H77A 3.3348 no 7_655
H31A H77B 2.6029 no 7_655
H31A H77C 3.2735 no 7_655
H31A H82 2.8515 no 7_655
H31B H32A 2.9154 no .
H31B H32B 2.3832 no .
H31B H33A 2.3902 no .
H31B H33B 2.8931 no .
H31B H33C 2.4231 no .
H31B H82 2.8703 no 7_655
H31C H32C 2.2913 no .
H31C H32D 2.8609 no .
H31C H33D 2.5938 no .
H31C H33E 3.0248 no .
H31C H33F 2.5551 no .
H31C H38 3.5369 no .
H31C H77A 2.7612 no 7_655
H31C H77B 2.5260 no 7_655
H31C H77C 3.1098 no 7_655
H31D H32C 2.8681 no .
H31D H32D 2.5106 no .
H31D H33D 2.5847 no .
H31D H33E 2.5639 no .
H31D H33F 3.0254 no .
H31D H37 3.5725 no .
H32A H33A 3.5983 no .
H32A H33B 2.5130 no .
H32A H33C 2.8817 no .
H32B H33B 3.1661 no .
H32B H33C 2.6369 no .
H32C H33D 3.5687 no .
H32C H33E 2.9989 no .
H32C H33F 2.4816 no .
H32C H77B 3.3449 no 7_655
H32C H82 2.1389 no 7_655
H32D H33D 3.2107 no .
H32D H33E 2.0294 no .
H32D H33F 2.4633 no .
H33A H77C 3.4251 no 7_655
H33F H77C 3.5209 no 7_655
H36 H37 2.2928 no .
H37 H38 2.3745 no .
H37 H64C 3.5817 no 7_655
H38 H39 2.3016 no .
H38 H63A 2.7560 no 7_655
H38 H63C 2.9398 no 7_655
H38 H64C 3.2487 no 7_655
H38 H75A 2.5192 no 7_655
H38 H75B 2.7339 no 7_655
H38 H77A 2.7631 no 7_655
H38 H77B 3.2257 no 7_655
H39 H63A 3.3428 no 7_655
H39 H63C 3.2674 no 7_655
H39 H75A 3.4495 no 7_655
H39 H75B 2.5568 no 7_655
H39 H83 2.9789 no 7_655
H41A H42A 2.3926 no .
H41A H42B 2.9025 no .
H41A H43B 2.8856 no .
H41A H43C 2.4562 no .
H41A H43D 3.2757 no .
H41A H44B 3.2846 no .
H41A H44C 2.2634 no .
H41A H53D 3.5359 no .
H41A H60 2.7198 no 7_655
H41A H61 3.2831 no 7_655
H41B H42A 2.9033 no .
H41B H42B 2.4468 no .
H41B H43A 3.5280 no .
H41B H43B 2.4035 no .
H41B H43C 2.7007 no .
H41B H43D 2.6948 no .
H41B H44C 3.1771 no .
H42A H43A 2.5136 no .
H42A H43B 2.8852 no .
H42A H43C 2.5243 no .
H42A H43D 2.8675 no .
H42A H44A 3.4875 no .
H42A H44B 2.3774 no .
H42A H44C 2.7330 no .
H42A H44E 2.8873 no .
H42A H44F 2.5632 no .
H42A H59 2.8617 no 7_655
H42A H60 2.6009 no 7_655
H42B H43A 2.3146 no .
H42B H43B 2.5181 no .
H42B H43C 2.8633 no .
H42B H43D 2.2944 no .
H42B H44B 3.4855 no .
H42B H44E 2.8535 no .
H42B H44F 3.3406 no .
H43A H44A 2.3924 no .
H43A H44B 2.3775 no .
H43A H44C 2.8747 no .
H43B H44A 2.3751 no .
H43B H44B 2.8747 no .
H43B H44C 2.3952 no .
H43B H44D 2.5594 no .
H43B H44E 2.8149 no .
H43B H44F 2.9914 no .
H43B H47 2.9899 no .
H43B H48 3.3132 no .
H43C H44D 2.3821 no .
H43C H44E 2.8811 no .
H43C H44F 2.3925 no .
H43C H47 2.8926 no .
H43D H44D 2.3738 no .
H43D H44E 2.4014 no .
H43D H44F 2.8810 no .
H43D H47 3.5311 no .
H44A H47 3.2119 no .
H44B H60 2.9103 no 7_655
H44C H47 3.0732 no .
H44C H60 2.9008 no 7_655
H47 H48 2.3401 no .
H48 H49 2.3204 no .
H49 H50 2.2928 no .
H52A H53A 2.8880 no .
H52A H53B 2.3604 no .
H52A H54A 3.1153 no .
H52A H54B 2.4257 no .
H52B H53A 2.4501 no .
H52B H53B 2.8852 no .
H52B H54A 2.4641 no .
H52B H54B 2.6869 no .
H52C H53C 2.3547 no .
H52C H53D 2.8982 no .
H52C H54C 3.0372 no .
H52C H54D 3.2290 no .
H52D H53C 2.9078 no .
H52D H53D 2.5184 no .
H52D H54C 3.2412 no .
H52D H54D 2.5921 no .
H53A H54A 2.3890 no .
H53A H54B 2.9190 no .
H53A H55B 2.6035 no .
H53A H55C 3.0751 no .
H53B H54A 2.9192 no .
H53B H54B 2.4986 no .
H53B H55A 3.5404 no .
H53B H55B 2.8654 no .
H53B H55C 2.4120 no .
H53B H60 3.2140 no 7_655
H53B H61 3.2048 no 7_655
H53C H54C 2.3217 no .
H53C H54D 2.8791 no .
H53C H55E 3.0703 no .
H53C H55F 2.6521 no .
H53C H60 3.2735 no 7_655
H53C H61 2.7411 no 7_655
H53D H54C 2.8734 no .
H53D H54D 2.4952 no .
H53D H55D 3.4684 no .
H53D H55E 2.3282 no .
H53D H55F 2.8212 no .
H53D H60 3.0440 no 7_655
H53D H61 3.5994 no 7_655
H54A H55A 2.4261 no .
H54A H55B 2.4136 no .
H54A H55C 2.9031 no .
H54B H55A 2.4143 no .
H54B H55B 2.9032 no .
H54B H55C 2.4257 no .
H54B H58 2.9545 no .
H54B H59 3.5444 no .
H54C H55D 2.4321 no .
H54C H55E 2.8934 no .
H54C H55F 2.3851 no .
H54C H58 3.2335 no .
H54C H59 3.1297 no .
H54D H55D 2.3815 no .
H54D H55E 2.4359 no .
H54D H55F 2.8933 no .
H55A H59 3.4527 no .
H55C H59 3.2817 no .
H55C H60 3.3606 no .
H55D H55D 2.7944 no 7_655
H55D H55E 3.3182 no 7_655
H55D H55F 2.7222 no 7_655
H55E H55F 3.1947 no 7_655
H55E H60 2.9260 no 7_655
H55F H55F 1.9078 no 7_655
H55F H60 3.4557 no .
H55F H60 2.7814 no 7_655
H55F H61 3.2390 no 7_655
H58 H59 2.3099 no .
H58 H64A 3.5689 no .
H58 H64B 3.5159 no .
H58 H65C 3.3818 no .
H59 H60 2.3620 no .
H60 H61 2.2829 no .
H61 H61 2.7523 no 7_655
H63A H64A 2.4258 no .
H63A H64B 2.9289 no .
H63A H65A 2.6107 no .
H63A H65B 3.3343 no .
H63A H69 3.5661 no .
H63A H75A 3.1878 no .
H63B H64A 2.9314 no .
H63B H64B 2.4707 no .
H63B H65A 2.9031 no .
H63B H65B 2.7852 no .
H63B H69 3.2851 no .
H63B H70 3.4702 no .
H63C H64C 2.5071 no .
H63C H64D 2.3624 no .
H63C H65C 3.5189 no .
H63C H65D 3.3384 no .
H63C H69 3.5061 no .
H63C H75A 3.3366 no .
H63D H64C 2.9010 no .
H63D H64D 2.4674 no .
H63D H65C 2.7165 no .
H63D H65D 2.1127 no .
H63D H69 3.4008 no .
H63D H70 3.4723 no .
H64A H65A 2.5084 no .
H64A H65B 2.8905 no .
H64A H66A 2.8557 no .
H64A H66B 3.4253 no .
H64A H66C 2.2430 no .
H64B H65A 2.8937 no .
H64B H65B 2.3396 no .
H64B H66A 3.5242 no .
H64B H66B 3.3352 no .
H64B H66C 2.4723 no .
H64C H65C 2.4080 no .
H64C H65D 2.9187 no .
H64C H66D 3.1868 no .
H64C H66F 2.6352 no .
H64D H65C 2.9212 no .
H64D H65D 2.4684 no .
H64D H66D 2.6172 no .
H64D H66F 2.9596 no .
H64D H69 3.2730 no .
H65A H66A 2.2496 no .
H65A H66B 2.6811 no .
H65A H66C 2.8134 no .
H65A H69 3.0511 no .
H65B H66A 2.8152 no .
H65B H66B 2.2505 no .
H65B H66C 2.6785 no .
H65B H69 3.3689 no .
H65B H70 3.0621 no .
H65C H66D 2.8872 no .
H65C H66E 2.3704 no .
H65C H66F 2.4300 no .
H65D H66D 2.3787 no .
H65D H66E 2.4210 no .
H65D H66F 2.8879 no .
H65D H70 3.5332 no .
H69 H70 2.2982 no .
H70 H71 2.3508 no .
H71 H72 2.3559 no .
H74A H75A 2.8664 no .
H74A H75B 2.2952 no .
H74A H76A 3.3329 no .
H74A H76B 2.7567 no .
H74A H85B 3.5178 no .
H74A H85C 3.1181 no .
H74A H85D 3.2582 no .
H74B H75A 2.5367 no .
H74B H75B 2.8711 no .
H74B H76A 2.4847 no .
H74B H76B 2.7092 no .
H75A H76A 2.4024 no .
H75A H76B 2.9131 no .
H75A H77A 2.5238 no .
H75A H77B 3.0840 no .
H75B H76A 2.9126 no .
H75B H76B 2.4633 no .
H75B H77A 2.8627 no .
H75B H77B 2.5002 no .
H75B H77C 3.5838 no .
H76A H77A 2.4387 no .
H76A H77B 2.8991 no .
H76A H77C 2.3928 no .
H76B H77A 2.8991 no .
H76B H77B 2.3943 no .
H76B H77C 2.4369 no .
H76B H80 3.0429 no .
H76B H81 3.4049 no .
H77B H81 3.3085 no .
H77B H82 3.1526 no .
H80 H81 2.2878 no .
H80 H87A 3.5008 no .
H80 H88F 2.4597 no .
H81 H82 2.3240 no .
H82 H83 2.3016 no .
H85A H86A 2.5367 no .
H85A H86B 2.9137 no .
H85A H87A 2.2590 no .
H85A H87B 3.4209 no .
H85A H88B 2.4845 no .
H85A H88C 3.5645 no .
H85B H86A 2.3795 no .
H85B H86B 2.5447 no .
H85B H87A 3.3358 no .
H85C H86C 2.3761 no .
H85C H86D 2.4937 no .
H85C H88E 3.3034 no .
H85C H88F 3.4154 no .
H85D H86C 2.5041 no .
H85D H86D 2.9110 no .
H85D H87C 3.5330 no .
H85D H87D 3.0293 no .
H85D H88D 3.2727 no .
H85D H88E 1.8143 no .
H85D H88F 2.4830 no .
H86A H87A 2.8618 no .
H86A H87B 2.6480 no .
H86A H88A 3.5264 no .
H86A H88B 2.6960 no .
H86A H88C 2.4500 no .
H86B H87A 2.6252 no .
H86B H87B 2.2860 no .
H86B H88C 3.4566 no .
H86C H87C 2.6988 no .
H86C H87D 2.2390 no .
H86C H88E 3.2937 no .
H86C H88F 3.5763 no .
H86D H87C 2.2389 no .
H86D H87D 2.7956 no .
H86D H88E 3.5183 no .
H86D H88F 3.0419 no .
H87A H88A 2.3967 no .
H87A H88B 2.3983 no .
H87A H88C 2.8872 no .
H87B H88A 2.3885 no .
H87B H88B 2.8871 no .
H87B H88C 2.4066 no .
H87C H88D 2.3893 no .
H87C H88E 2.8959 no .
H87C H88F 2.4319 no .
H87D H88D 2.4274 no .
H87D H88E 2.3937 no .
H87D H88F 2.8960 no .
H21C H22D 2.3980 no .
H21C H22E 2.8890 no .
H21C H22F 2.4011 no .
H21D H22D 2.3904 no .
H21D H22E 2.4083 no .
H21D H22F 2.8889 no .
O8 H36 3.2451 no 2_545
O14 H11B 3.2630 no 2_555
O14 H44E 2.7936 no 2_545
O17 H9B 2.6175 no 2_555
O26 H26 3.2341 no 5_656
O26 H27 3.2152 no 5_656
O29 H64A 3.5118 no 2_645
O29 H64C 3.4682 no 2_645
O29 H66A 3.3277 no 2_645
O29 H66C 3.2090 no 2_645
O29 H66F 3.3331 no 2_645
O30 H47 3.2671 no .
O30 H71 3.1386 no .
O32 H47 2.7556 no .
N1 H47 3.2081 no .
C3 H31D 2.8824 no 2_545
C3 H32A 3.1531 no 2_545
C3 H33B 3.5752 no 2_545
C3 H37 2.9120 no 2_545
C4 H31C 3.5503 no 2_545
C4 H31D 3.0934 no 2_545
C4 H33B 3.1696 no 2_545
C4 H33D 3.5767 no 2_545
C4 H37 3.0253 no 2_545
C8 H42B 3.0586 no 2_545
C9 H41B 3.3599 no 2_545
C9 H42B 2.8912 no 2_545
C10 H30B 3.5007 no 2_545
C10 H30D 3.1070 no 2_545
C10 H32A 3.5298 no 2_545
C10 H32B 3.4125 no 2_545
C10 H70 3.2060 no 5_656
C11 H30B 3.4437 no 2_545
C11 H30D 3.1697 no 2_545
C11 H32B 3.5988 no 2_545
C11 H49 3.5263 no 2_545
C11 H65B 3.1652 no 5_656
C11 H66B 3.4578 no 5_656
C11 H66D 3.4306 no 5_656
C11 H70 3.4430 no 5_656
C14 H71 3.4635 no 5_656
C15 H72 3.5471 no 5_656
C16 H17 3.5987 no 5_656
C16 H28 3.3131 no 5_656
C17 H16 3.5328 no 5_656
C23 H16 3.5857 no 5_656
C25 H44E 3.4461 no 2_545
C25 H66B 3.4203 no 6_456
C26 H66B 3.5992 no 6_456
C26 H66E 3.4183 no 6_456
C26 H74B 3.5728 no 5_656
C27 H16 2.8959 no 5_656
C27 H69 3.3097 no 5_656
C28 H16 2.6588 no 5_656
C29 H11B 3.4332 no 2_555
C30 H10B 3.3919 no 2_555
C30 H11B 3.3398 no 2_555
C30 H44E 3.3678 no 2_545
C31 H42A 3.0853 no 2_545
C31 H59 3.1914 no 8_445
C31A H3 3.2530 no 2_555
C31A H4 3.1386 no 2_555
C32 H3 3.4822 no 2_555
C32 H10B 2.8981 no 2_555
C32A H42A 3.1578 no 2_545
C33 H20A 2.9973 no 2_555
C33 H20D 2.7535 no 2_555
C33 H21B 3.3594 no 2_555
C33 H42A 3.5454 no 2_545
C33 H44B 3.1316 no 2_545
C33 H44F 2.9578 no 2_545
C33 H55A 3.3473 no 8_445
C33 H55E 3.1597 no 2_545
C33 H59 3.1977 no 8_445
C33 H60 3.4882 no 8_445
C36 H3 3.1795 no 2_555
C36 H81 2.8513 no 8_455
C37 H3 2.9864 no 2_555
C37 H4 3.3867 no 2_555
C37 H80 3.1257 no 8_455
C37 H81 3.1845 no 8_455
C38 H88D 3.5478 no 8_455
C40 H9B 3.3530 no 2_555
C41 H9A 3.4938 no 2_555
C41 H9B 3.0062 no 2_555
C42 H8A 3.3817 no 2_555
C42 H9A 3.3220 no 2_555
C42 H9B 3.2663 no 2_555
C42 H31B 2.9119 no 2_555
C42 H32C 3.3329 no 2_555
C42 H32D 3.3284 no 2_555
C43 H31B 3.4003 no 2_555
C43 H32D 3.3292 no 2_555
C43 H22E 3.4585 no 1_565
C44A H25 3.3990 no 2_555
C45 H15 3.3583 no 5_656
C48 H86A 3.0255 no 5_656
C48 H87D 3.0603 no 5_656
C48 H88C 3.1429 no 5_656
C49 H11B 3.5880 no 2_555
C49 H15 3.3360 no 5_656
C49 H66A 3.5481 no 6_456
C49 H86A 2.8913 no 5_656
C49 H87D 3.4921 no 5_656
C50 H15 3.0297 no 5_656
C54 H77C 3.0920 no 2_655
C55 H77C 3.0875 no 2_655
C58 H77C 3.3179 no 2_655
C58 H81 2.9840 no 2_655
C59 H33A 3.0116 no 8_555
C59 H33F 2.9139 no 8_555
C59 H77C 3.2084 no 2_655
C59 H81 3.1550 no 2_655
C60 H33A 3.1602 no 8_555
C60 H33F 3.1008 no 8_555
C65 H11A 3.2348 no 5_656
C65 H11C 3.2837 no 5_656
C65A H76B 3.5251 no 2_655
C66 H11A 3.5633 no 5_656
C66 H49 3.2390 no 6_556
C66A H26 3.5166 no 6_556
C66A H74A 3.5645 no 2_655
C66A H74B 2.9879 no 2_655
C68 H27 3.1773 no 5_656
C69 H10A 3.4713 no 5_656
C69 H27 2.7787 no 5_656
C70 H10A 3.1425 no 5_656
C70 H27 3.4938 no 5_656
C70 H21C 3.5188 no 5_656
C70 H22F 2.9857 no 5_656
C71 H14 3.0260 no 5_656
C71 H21C 3.2301 no 5_656
C71 H22F 3.5344 no 5_656
C72 H14 3.4382 no 5_656
C72 H15 3.3650 no 5_656
C73 H27 3.3995 no 5_656
C74 H26 3.3514 no 5_656
C74 H66C 3.4655 no 2_645
C74 H66E 3.3436 no 2_645
C74 H66F 3.2245 no 2_645
C76 H65C 3.2982 no 2_645
C77 H54B 3.4240 no 2_645
C77 H55A 3.1898 no 2_645
C77 H58 3.4932 no 2_645
C77 H59 3.3494 no 2_645
C77 H88A 3.5149 no 2_655
C80 H37 2.9555 no 8_545
C81 H36 2.9388 no 8_545
C81 H37 3.2465 no 8_545
C81 H58 3.2449 no 2_645
C81 H59 3.5239 no 2_645
C86 H48 3.5665 no 5_656
C86 H49 3.3066 no 5_656
C87 H77A 3.5390 no 2_645
C87A H48 3.4088 no 5_656
C88 H48 3.3591 no 5_656
C88 H77A 3.5580 no 2_645
C88A H38 3.5002 no 8_545
C21a H70 3.4273 no 5_656
C21a H71 3.3271 no 5_656
C22a H43A 3.5253 no 1_545
C22a H70 2.9449 no 5_656
C22a H71 3.4603 no 5_656
H3 C31A 3.2530 no 2_545
H3 C32 3.4822 no 2_545
H3 C36 3.1795 no 2_545
H3 C37 2.9864 no 2_545
H3 H30D 3.5945 no 2_545
H3 H31C 3.4242 no 2_545
H3 H31D 2.3508 no 2_545
H3 H32A 2.5112 no 2_545
H3 H33B 3.5420 no 2_545
H3 H36 2.8419 no 2_545
H3 H37 2.4805 no 2_545
H4 C31A 3.1386 no 2_545
H4 C37 3.3867 no 2_545
H4 H31C 2.8403 no 2_545
H4 H31D 2.7950 no 2_545
H4 H32A 3.4884 no 2_545
H4 H33B 2.8457 no 2_545
H4 H33D 3.2687 no 2_545
H4 H37 2.6915 no 2_545
H4 H77A 3.3717 no 8_445
H8A C42 3.3817 no 2_545
H8A H42B 2.4017 no 2_545
H9A C41 3.4938 no 2_545
H9A C42 3.3220 no 2_545
H9A H41B 3.0340 no 2_545
H9A H42B 2.6072 no 2_545
H9A H43B 3.5009 no 2_545
H9A H43D 3.2356 no 2_545
H9B O17 2.6175 no 2_545
H9B C40 3.3530 no 2_545
H9B C41 3.0062 no 2_545
H9B C42 3.2663 no 2_545
H9B H30B 3.1573 no 2_545
H9B H30D 3.1656 no 2_545
H9B H36 2.9763 no 2_545
H9B H41B 2.7552 no 2_545
H9B H42B 2.6346 no 2_545
H10A C69 3.4713 no 5_656
H10A C70 3.1425 no 5_656
H10A H69 3.0697 no 5_656
H10A H70 2.4097 no 5_656
H10B C30 3.3919 no 2_545
H10B C32 2.8981 no 2_545
H10B H30B 2.9542 no 2_545
H10B H30D 2.4431 no 2_545
H10B H31D 3.3414 no 2_545
H10B H32A 2.5685 no 2_545
H10B H32B 2.5764 no 2_545
H10B H70 3.5610 no 5_656
H11A C65 3.2348 no 5_656
H11A C66 3.5633 no 5_656
H11A H30D 3.3223 no 2_545
H11A H32B 3.2796 no 2_545
H11A H65A 3.3836 no 5_656
H11A H65B 2.5193 no 5_656
H11A H66B 2.9828 no 5_656
H11A H66D 2.8046 no 5_656
H11A H70 3.0517 no 5_656
H11B O14 3.2630 no 2_545
H11B C29 3.4332 no 2_545
H11B C30 3.3398 no 2_545
H11B C49 3.5880 no 2_545
H11B H30B 2.7573 no 2_545
H11B H30D 2.6533 no 2_545
H11B H32B 3.5264 no 2_545
H11B H41B 3.4865 no 2_545
H11B H49 3.1278 no 2_545
H11B H66B 3.5320 no 5_656
H11C C65 3.2837 no 5_656
H11C H49 3.1075 no 2_545
H11C H64D 3.5630 no 5_656
H11C H65A 2.9694 no 5_656
H11C H65B 2.9387 no 5_656
H11C H66B 3.3121 no 5_656
H11C H66D 3.3289 no 5_656
H11C H69 3.3052 no 5_656
H11C H70 3.5160 no 5_656
H14 C71 3.0260 no 5_656
H14 C72 3.4382 no 5_656
H14 H71 2.7026 no 5_656
H14 H72 3.4247 no 5_656
H15 C45 3.3583 no 5_656
H15 C49 3.3360 no 5_656
H15 C50 3.0297 no 5_656
H15 C72 3.3650 no 5_656
H15 H50 3.1473 no 5_656
H15 H72 2.9489 no 5_656
H16 C17 3.5328 no 5_656
H16 C23 3.5857 no 5_656
H16 C27 2.8959 no 5_656
H16 C28 2.6588 no 5_656
H16 H17 3.5885 no 5_656
H16 H27 2.8407 no 5_656
H16 H28 2.3892 no 5_656
H17 C16 3.5987 no 5_656
H17 H16 3.5885 no 5_656
H17 H27 3.5655 no 5_656
H19B H70 3.0843 no 5_656
H19B H71 3.5509 no 5_656
H20A C33 2.9973 no 2_545
H20C H70 3.3831 no 5_656
H20D C33 2.7535 no 2_545
H21B C33 3.3594 no 2_545
H22C H71 3.0433 no 5_656
H25 C44A 3.3990 no 2_545
H25 H42B 3.5824 no 2_545
H25 H43A 2.9605 no 2_545
H25 H43D 3.4308 no 2_545
H25 H44E 2.5571 no 2_545
H25 H66B 3.2259 no 6_456
H25 H66D 3.3361 no 6_456
H25 H66E 3.2182 no 6_456
H26 O26 3.2341 no 5_656
H26 C66A 3.5166 no 6_456
H26 C74 3.3514 no 5_656
H26 H66B 3.5111 no 6_456
H26 H66E 2.8347 no 6_456
H26 H66F 3.5431 no 6_456
H26 H69 3.3837 no 5_656
H26 H74B 2.7301 no 5_656
H27 O26 3.2152 no 5_656
H27 C68 3.1773 no 5_656
H27 C69 2.7787 no 5_656
H27 C70 3.4938 no 5_656
H27 C73 3.3995 no 5_656
H27 H16 2.8407 no 5_656
H27 H17 3.5655 no 5_656
H27 H69 2.5496 no 5_656
H28 C16 3.3131 no 5_656
H28 H16 2.3892 no 5_656
H30B C10 3.5007 no 2_555
H30B C11 3.4437 no 2_555
H30B H9B 3.1573 no 2_555
H30B H10B 2.9542 no 2_555
H30B H11B 2.7573 no 2_555
H30D C10 3.1070 no 2_555
H30D C11 3.1697 no 2_555
H30D H3 3.5945 no 2_555
H30D H9B 3.1656 no 2_555
H30D H10B 2.4431 no 2_555
H30D H11A 3.3223 no 2_555
H30D H11B 2.6533 no 2_555
H31A H42A 3.5658 no 2_545
H31A H59 3.0034 no 8_445
H31B C42 2.9119 no 2_545
H31B C43 3.4003 no 2_545
H31B H42A 2.1566 no 2_545
H31B H42B 3.0226 no 2_545
H31B H43A 3.1791 no 2_545
H31B H59 2.9157 no 8_445
H31C C4 3.5503 no 2_555
H31C H3 3.4242 no 2_555
H31C H4 2.8403 no 2_555
H31C H59 3.5942 no 8_445
H31D C3 2.8824 no 2_555
H31D C4 3.0934 no 2_555
H31D H3 2.3508 no 2_555
H31D H4 2.7950 no 2_555
H31D H10B 3.3414 no 2_555
H32A C3 3.1531 no 2_555
H32A C10 3.5298 no 2_555
H32A H3 2.5112 no 2_555
H32A H4 3.4884 no 2_555
H32A H10B 2.5685 no 2_555
H32B C10 3.4125 no 2_555
H32B C11 3.5988 no 2_555
H32B H10B 2.5764 no 2_555
H32B H11A 3.2796 no 2_555
H32B H11B 3.5264 no 2_555
H32B H43A 3.4458 no 2_545
H32C C42 3.3329 no 2_545
H32C H42A 2.6527 no 2_545
H32C H42B 3.1945 no 2_545
H32C H59 3.0481 no 8_445
H32D C42 3.3284 no 2_545
H32D C43 3.3292 no 2_545
H32D H42A 2.7765 no 2_545
H32D H42B 3.4322 no 2_545
H32D H43A 2.8478 no 2_545
H33A C59 3.0116 no 8_445
H33A C60 3.1602 no 8_445
H33A H42A 3.3442 no 2_545
H33A H59 2.4449 no 8_445
H33A H60 2.7314 no 8_445
H33B C3 3.5752 no 2_555
H33B C4 3.1696 no 2_555
H33B H3 3.5420 no 2_555
H33B H4 2.8457 no 2_555
H33C H42A 3.5409 no 2_545
H33C H60 3.5085 no 8_445
H33D C4 3.5767 no 2_555
H33D H4 3.2687 no 2_555
H33E H42A 3.4643 no 2_545
H33F C59 2.9139 no 8_445
H33F C60 3.1008 no 8_445
H33F H42A 2.8812 no 2_545
H33F H59 2.2709 no 8_445
H33F H60 2.6391 no 8_445
H36 O8 3.2451 no 2_555
H36 C81 2.9388 no 8_455
H36 H3 2.8419 no 2_555
H36 H9B 2.9763 no 2_555
H36 H81 2.3769 no 8_455
H37 C3 2.9120 no 2_555
H37 C4 3.0253 no 2_555
H37 C80 2.9555 no 8_455
H37 C81 3.2465 no 8_455
H37 H3 2.4805 no 2_555
H37 H4 2.6915 no 2_555
H37 H80 2.4722 no 8_455
H37 H81 3.0260 no 8_455
H37 H87A 3.3379 no 8_455
H37 H88D 3.5441 no 8_455
H37 H88F 2.9565 no 8_455
H38 C88A 3.5002 no 8_455
H38 H87B 3.1447 no 8_455
H38 H88D 2.7605 no 8_455
H38 H88F 3.3686 no 8_455
H41B C9 3.3599 no 2_555
H41B H9A 3.0340 no 2_555
H41B H9B 2.7552 no 2_555
H41B H11B 3.4865 no 2_555
H42A C31 3.0853 no 2_555
H42A C32A 3.1578 no 2_555
H42A C33 3.5454 no 2_555
H42A H31A 3.5658 no 2_555
H42A H31B 2.1566 no 2_555
H42A H32C 2.6527 no 2_555
H42A H32D 2.7765 no 2_555
H42A H33A 3.3442 no 2_555
H42A H33C 3.5409 no 2_555
H42A H33E 3.4643 no 2_555
H42A H33F 2.8812 no 2_555
H42A H82 3.4411 no 8_455
H42B C8 3.0586 no 2_555
H42B C9 2.8912 no 2_555
H42B H8A 2.4017 no 2_555
H42B H9A 2.6072 no 2_555
H42B H9B 2.6346 no 2_555
H42B H25 3.5824 no 2_555
H42B H31B 3.0226 no 2_555
H42B H32C 3.1945 no 2_555
H42B H32D 3.4322 no 2_555
H42B H82 3.3498 no 8_455
H43A C22a 3.5253 no 1_565
H43A H25 2.9605 no 2_555
H43A H31B 3.1791 no 2_555
H43A H32B 3.4458 no 2_555
H43A H32D 2.8478 no 2_555
H43A H22D 3.3440 no 1_565
H43A H22E 2.8227 no 1_565
H43B H9A 3.5009 no 2_555
H43D H9A 3.2356 no 2_555
H43D H25 3.4308 no 2_555
H44B C33 3.1316 no 2_555
H44E O14 2.7936 no 2_555
H44E C25 3.4461 no 2_555
H44E C30 3.3678 no 2_555
H44E H25 2.5571 no 2_555
H44F C33 2.9578 no 2_555
H47 O30 3.2671 no .
H47 O32 2.7556 no .
H47 N1 3.2081 no .
H48 C86 3.5665 no 5_656
H48 C87A 3.4088 no 5_656
H48 C88 3.3591 no 5_656
H48 H86A 2.7682 no 5_656
H48 H87D 2.4300 no 5_656
H48 H88C 2.4439 no 5_656
H49 C11 3.5263 no 2_555
H49 C66 3.2390 no 6_456
H49 C86 3.3066 no 5_656
H49 H11B 3.1278 no 2_555
H49 H11C 3.1075 no 2_555
H49 H66A 2.6925 no 6_456
H49 H66B 2.9252 no 6_456
H49 H66D 3.5233 no 6_456
H49 H85D 3.4863 no 5_656
H49 H86A 2.5270 no 5_656
H49 H86B 3.2290 no 5_656
H49 H87D 3.2807 no 5_656
H49 H88E 3.5475 no 5_656
H50 H15 3.1473 no 5_656
H54A H76A 3.5541 no 2_655
H54A H77C 3.2540 no 2_655
H54B C77 3.4240 no 2_655
H54B H76A 3.3580 no 2_655
H54B H77C 2.5611 no 2_655
H54C H77C 2.9518 no 2_655
H54D H77C 3.4852 no 2_655
H55A C33 3.3473 no 8_555
H55A C77 3.1898 no 2_655
H55A H77A 3.1009 no 2_655
H55A H77C 2.4370 no 2_655
H55C H77C 3.4072 no 2_655
H55E C33 3.1597 no 2_555
H58 C77 3.4932 no 2_655
H58 C81 3.2449 no 2_655
H58 H76B 2.9988 no 2_655
H58 H77B 3.5535 no 2_655
H58 H77C 2.9067 no 2_655
H58 H80 3.5239 no 2_655
H58 H81 2.5202 no 2_655
H59 C31 3.1914 no 8_555
H59 C33 3.1977 no 8_555
H59 C77 3.3494 no 2_655
H59 C81 3.5239 no 2_655
H59 H31A 3.0034 no 8_555
H59 H31B 2.9157 no 8_555
H59 H31C 3.5942 no 8_555
H59 H32C 3.0481 no 8_555
H59 H33A 2.4449 no 8_555
H59 H33F 2.2709 no 8_555
H59 H77B 3.1137 no 2_655
H59 H77C 2.7005 no 2_655
H59 H81 2.8731 no 2_655
H59 H82 3.3746 no 2_655
H60 C33 3.4882 no 8_555
H60 H33A 2.7314 no 8_555
H60 H33C 3.5085 no 8_555
H60 H33F 2.6391 no 8_555
H64A O29 3.5118 no 2_655
H64A H76B 3.3429 no 2_655
H64A H80 2.7495 no 2_655
H64B H76A 3.5376 no 2_655
H64B H76B 3.1096 no 2_655
H64C O29 3.4682 no 2_655
H64C H80 2.9309 no 2_655
H64D H11C 3.5630 no 5_656
H65A H11A 3.3836 no 5_656
H65A H11C 2.9694 no 5_656
H65B C11 3.1652 no 5_656
H65B H11A 2.5193 no 5_656
H65B H11C 2.9387 no 5_656
H65C C76 3.2982 no 2_655
H65C H74B 3.4812 no 2_655
H65C H76A 3.0234 no 2_655
H65C H76B 2.6642 no 2_655
H66A O29 3.3277 no 2_655
H66A C49 3.5481 no 6_556
H66A H49 2.6925 no 6_556
H66B C11 3.4578 no 5_656
H66B C25 3.4203 no 6_556
H66B C26 3.5992 no 6_556
H66B H11A 2.9828 no 5_656
H66B H11B 3.5320 no 5_656
H66B H11C 3.3121 no 5_656
H66B H25 3.2259 no 6_556
H66B H26 3.5111 no 6_556
H66B H49 2.9252 no 6_556
H66C O29 3.2090 no 2_655
H66C C74 3.4655 no 2_655
H66C H74A 3.0267 no 2_655
H66C H74B 2.9778 no 2_655
H66D C11 3.4306 no 5_656
H66D H11A 2.8046 no 5_656
H66D H11C 3.3289 no 5_656
H66D H25 3.3361 no 6_556
H66D H49 3.5233 no 6_556
H66E C26 3.4183 no 6_556
H66E C74 3.3436 no 2_655
H66E H25 3.2182 no 6_556
H66E H26 2.8347 no 6_556
H66E H74A 3.4398 no 2_655
H66E H74B 2.4524 no 2_655
H66E H76A 3.5485 no 2_655
H66F O29 3.3331 no 2_655
H66F C74 3.2245 no 2_655
H66F H26 3.5431 no 6_556
H66F H74A 2.8460 no 2_655
H66F H74B 2.6962 no 2_655
H66F H76B 3.5100 no 2_655
H69 C27 3.3097 no 5_656
H69 H10A 3.0697 no 5_656
H69 H11C 3.3052 no 5_656
H69 H26 3.3837 no 5_656
H69 H27 2.5496 no 5_656
H70 C10 3.2060 no 5_656
H70 C11 3.4430 no 5_656
H70 C21a 3.4273 no 5_656
H70 C22a 2.9449 no 5_656
H70 H10A 2.4097 no 5_656
H70 H10B 3.5610 no 5_656
H70 H11A 3.0517 no 5_656
H70 H11C 3.5160 no 5_656
H70 H19B 3.0843 no 5_656
H70 H20C 3.3831 no 5_656
H70 H21C 3.0849 no 5_656
H70 H22D 3.1863 no 5_656
H70 H22F 2.1218 no 5_656
H71 O30 3.1386 no .
H71 C14 3.4635 no 5_656
H71 C21a 3.3271 no 5_656
H71 C22a 3.4603 no 5_656
H71 H14 2.7026 no 5_656
H71 H19B 3.5509 no 5_656
H71 H22C 3.0433 no 5_656
H71 H21C 2.4947 no 5_656
H71 H22D 3.2624 no 5_656
H71 H22F 3.2467 no 5_656
H72 C15 3.5471 no 5_656
H72 H14 3.4247 no 5_656
H72 H15 2.9489 no 5_656
H74A C66A 3.5645 no 2_645
H74A H66C 3.0267 no 2_645
H74A H66E 3.4398 no 2_645
H74A H66F 2.8460 no 2_645
H74B C26 3.5728 no 5_656
H74B C66A 2.9879 no 2_645
H74B H26 2.7301 no 5_656
H74B H65C 3.4812 no 2_645
H74B H66C 2.9778 no 2_645
H74B H66E 2.4524 no 2_645
H74B H66F 2.6962 no 2_645
H75A H87B 3.0204 no 2_655
H75A H88D 2.8220 no 2_655
H76A H54A 3.5541 no 2_645
H76A H54B 3.3580 no 2_645
H76A H64B 3.5376 no 2_645
H76A H65C 3.0234 no 2_645
H76A H66E 3.5485 no 2_645
H76B C65A 3.5251 no 2_645
H76B H58 2.9988 no 2_645
H76B H64A 3.3429 no 2_645
H76B H64B 3.1096 no 2_645
H76B H65C 2.6642 no 2_645
H76B H66F 3.5100 no 2_645
H77A C87 3.5390 no 2_655
H77A C88 3.5580 no 2_655
H77A H4 3.3717 no 8_555
H77A H55A 3.1009 no 2_645
H77A H87A 3.5564 no 2_655
H77A H87B 3.0075 no 2_655
H77A H87C 3.3232 no 2_655
H77A H88A 2.8423 no 2_655
H77A H88D 3.3679 no 2_655
H77B H58 3.5535 no 2_645
H77B H59 3.1137 no 2_645
H77C C54 3.0920 no 2_645
H77C C55 3.0875 no 2_645
H77C C58 3.3179 no 2_645
H77C C59 3.2084 no 2_645
H77C H54A 3.2540 no 2_645
H77C H54B 2.5611 no 2_645
H77C H54C 2.9518 no 2_645
H77C H54D 3.4852 no 2_645
H77C H55A 2.4370 no 2_645
H77C H55C 3.4072 no 2_645
H77C H58 2.9067 no 2_645
H77C H59 2.7005 no 2_645
H77C H88A 3.4290 no 2_655
H80 C37 3.1257 no 8_545
H80 H37 2.4722 no 8_545
H80 H58 3.5239 no 2_645
H80 H64A 2.7495 no 2_645
H80 H64C 2.9309 no 2_645
H81 C36 2.8513 no 8_545
H81 C37 3.1845 no 8_545
H81 C58 2.9840 no 2_645
H81 C59 3.1550 no 2_645
H81 H36 2.3769 no 8_545
H81 H37 3.0260 no 8_545
H81 H58 2.5202 no 2_645
H81 H59 2.8731 no 2_645
H82 H42A 3.4411 no 8_545
H82 H42B 3.3498 no 8_545
H82 H59 3.3746 no 2_645
H85D H49 3.4863 no 5_656
H86A C48 3.0255 no 5_656
H86A C49 2.8913 no 5_656
H86A H48 2.7682 no 5_656
H86A H49 2.5270 no 5_656
H86B H49 3.2290 no 5_656
H87A H37 3.3379 no 8_545
H87A H77A 3.5564 no 2_645
H87B H38 3.1447 no 8_545
H87B H75A 3.0204 no 2_645
H87B H77A 3.0075 no 2_645
H87C H77A 3.3232 no 2_645
H87D C48 3.0603 no 5_656
H87D C49 3.4921 no 5_656
H87D H48 2.4300 no 5_656
H87D H49 3.2807 no 5_656
H88A C77 3.5149 no 2_645
H88A H77A 2.8423 no 2_645
H88A H77C 3.4290 no 2_645
H88C C48 3.1429 no 5_656
H88C H48 2.4439 no 5_656
H88D C38 3.5478 no 8_545
H88D H37 3.5441 no 8_545
H88D H38 2.7605 no 8_545
H88D H75A 2.8220 no 2_645
H88D H77A 3.3679 no 2_645
H88E H49 3.5475 no 5_656
H88F H37 2.9565 no 8_545
H88F H38 3.3686 no 8_545
H21C C70 3.5188 no 5_656
H21C C71 3.2301 no 5_656
H21C H70 3.0849 no 5_656
H21C H71 2.4947 no 5_656
H22D H43A 3.3440 no 1_545
H22D H70 3.1863 no 5_656
H22D H71 3.2624 no 5_656
H22E C43 3.4585 no 1_545
H22E H43A 2.8227 no 1_545
H22F C70 2.9857 no 5_656
H22F C71 3.5344 no 5_656
H22F H70 2.1218 no 5_656
H22F H71 3.2467 no 5_656

loop_
_geom_hbond_atom_site_label_D
_geom_hbond_atom_site_label_H
_geom_hbond_atom_site_label_A
_geom_hbond_site_symmetry_A
_geom_hbond_distance_DA
_geom_hbond_distance_DH
_geom_hbond_distance_HA
_geom_hbond_angle_DHA
_geom_hbond_publ_flag
O1 H1A O27 7_655 2.795(9) 1.000 1.852 156.0 no
O2 H2A O21 7_655 2.841(8) 1.000 1.894 156.8 no
O3 H3A O15 7_655 2.771(8) 1.000 1.829 155.6 no
O4 H4A O6 7_655 2.773(9) 1.000 1.823 157.4 no

loop_
_geom_torsion_atom_site_label_1
_geom_torsion_atom_site_label_2
_geom_torsion_atom_site_label_3
_geom_torsion_atom_site_label_4
_geom_torsion
_geom_torsion_publ_flag
_geom_torsion_site_symmetry_1
_geom_torsion_site_symmetry_3
_geom_torsion_site_symmetry_4
O1 Tb1 O1 Tb2 47.3(4) no . 7_655 7_655
O1 Tb1 O1 Tb3 154.7(2) no . 7_655 7_655
O1 Tb1 O1 Tb2 47.3(4) no 7_655 . .
O1 Tb1 O1 Tb3 154.7(2) no 7_655 . .
O1 Tb1 O2 Tb3 9.4(2) no . . .
O1 Tb1 O2 Tb4 115.9(2) no . . .
O2 Tb1 O1 Tb2 -116.7(2) no . . .
O2 Tb1 O1 Tb3 -9.2(2) no . . .
O1 Tb1 O2 Tb3 -156.2(2) no . 7_655 7_655
O1 Tb1 O2 Tb4 -49.6(4) no . 7_655 7_655
O2 Tb1 O1 Tb2 -156.9(2) no 7_655 . .
O2 Tb1 O1 Tb3 -49.5(4) no 7_655 . .
O1 Tb1 O3 Tb4 -53.7(3) no . . .
O1 Tb1 O3 Tb5 53.1(3) no . . .
O3 Tb1 O1 Tb2 -53.8(3) no . . .
O3 Tb1 O1 Tb3 53.7(3) no . . .
O1 Tb1 O3 Tb4 163.2(3) no . 7_655 7_655
O1 Tb1 O3 Tb5 -90.1(2) no . 7_655 7_655
O3 Tb1 O1 Tb2 162.5(3) no 7_655 . .
O3 Tb1 O1 Tb3 -90.1(2) no 7_655 . .
O1 Tb1 O4 Tb2 -8.7(2) no . . .
O1 Tb1 O4 Tb5 -115.8(2) no . . .
O4 Tb1 O1 Tb2 8.9(2) no . . .
O4 Tb1 O1 Tb3 116.3(2) no . . .
O1 Tb1 O4 Tb2 -166.8(3) no . 7_655 7_655
O1 Tb1 O4 Tb5 86.1(2) no . 7_655 7_655
O4 Tb1 O1 Tb2 85.1(2) no 7_655 . .
O4 Tb1 O1 Tb3 -167.5(2) no 7_655 . .
O1 Tb1 O2 Tb3 -156.2(2) no 7_655 . .
O1 Tb1 O2 Tb4 -49.6(4) no 7_655 . .
O2 Tb1 O1 Tb2 -156.9(2) no . 7_655 7_655
O2 Tb1 O1 Tb3 -49.5(4) no . 7_655 7_655
O1 Tb1 O2 Tb3 9.4(2) no 7_655 7_655 7_655
O1 Tb1 O2 Tb4 115.9(2) no 7_655 7_655 7_655
O2 Tb1 O1 Tb2 -116.7(2) no 7_655 7_655 7_655
O2 Tb1 O1 Tb3 -9.2(2) no 7_655 7_655 7_655
O1 Tb1 O3 Tb4 163.2(3) no 7_655 . .
O1 Tb1 O3 Tb5 -90.1(2) no 7_655 . .
O3 Tb1 O1 Tb2 162.5(3) no . 7_655 7_655
O3 Tb1 O1 Tb3 -90.1(2) no . 7_655 7_655
O1 Tb1 O3 Tb4 -53.7(3) no 7_655 7_655 7_655
O1 Tb1 O3 Tb5 53.1(3) no 7_655 7_655 7_655
O3 Tb1 O1 Tb2 -53.8(3) no 7_655 7_655 7_655
O3 Tb1 O1 Tb3 53.7(3) no 7_655 7_655 7_655
O1 Tb1 O4 Tb2 -166.8(3) no 7_655 . .
O1 Tb1 O4 Tb5 86.1(2) no 7_655 . .
O4 Tb1 O1 Tb2 85.1(2) no . 7_655 7_655
O4 Tb1 O1 Tb3 -167.5(2) no . 7_655 7_655
O1 Tb1 O4 Tb2 -8.7(2) no 7_655 7_655 7_655
O1 Tb1 O4 Tb5 -115.8(2) no 7_655 7_655 7_655
O4 Tb1 O1 Tb2 8.9(2) no 7_655 7_655 7_655
O4 Tb1 O1 Tb3 116.3(2) no 7_655 7_655 7_655
O2 Tb1 O2 Tb3 163.3(3) no . 7_655 7_655
O2 Tb1 O2 Tb4 -90.1(2) no . 7_655 7_655
O2 Tb1 O2 Tb3 163.3(3) no 7_655 . .
O2 Tb1 O2 Tb4 -90.1(2) no 7_655 . .
O2 Tb1 O3 Tb4 9.3(2) no . . .
O2 Tb1 O3 Tb5 116.1(2) no . . .
O3 Tb1 O2 Tb3 -115.7(2) no . . .
O3 Tb1 O2 Tb4 -9.12(19) no . . .
O2 Tb1 O3 Tb4 85.7(2) no . 7_655 7_655
O2 Tb1 O3 Tb5 -167.5(2) no . 7_655 7_655
O3 Tb1 O2 Tb3 86.0(2) no 7_655 . .
O3 Tb1 O2 Tb4 -167.4(2) no 7_655 . .
O2 Tb1 O4 Tb2 53.9(3) no . . .
O2 Tb1 O4 Tb5 -53.2(3) no . . .
O4 Tb1 O2 Tb3 -53.0(3) no . . .
O4 Tb1 O2 Tb4 53.6(3) no . . .
O2 Tb1 O4 Tb2 155.2(2) no . 7_655 7_655
O2 Tb1 O4 Tb5 48.1(4) no . 7_655 7_655
O4 Tb1 O2 Tb3 47.9(4) no 7_655 . .
O4 Tb1 O2 Tb4 154.5(3) no 7_655 . .
O2 Tb1 O3 Tb4 85.7(2) no 7_655 . .
O2 Tb1 O3 Tb5 -167.5(2) no 7_655 . .
O3 Tb1 O2 Tb3 86.0(2) no . 7_655 7_655
O3 Tb1 O2 Tb4 -167.4(2) no . 7_655 7_655
O2 Tb1 O3 Tb4 9.3(2) no 7_655 7_655 7_655
O2 Tb1 O3 Tb5 116.1(2) no 7_655 7_655 7_655
O3 Tb1 O2 Tb3 -115.7(2) no 7_655 7_655 7_655
O3 Tb1 O2 Tb4 -9.12(19) no 7_655 7_655 7_655
O2 Tb1 O4 Tb2 155.2(2) no 7_655 . .
O2 Tb1 O4 Tb5 48.1(4) no 7_655 . .
O4 Tb1 O2 Tb3 47.9(4) no . 7_655 7_655
O4 Tb1 O2 Tb4 154.5(3) no . 7_655 7_655
O2 Tb1 O4 Tb2 53.9(3) no 7_655 7_655 7_655
O2 Tb1 O4 Tb5 -53.2(3) no 7_655 7_655 7_655
O4 Tb1 O2 Tb3 -53.0(3) no 7_655 7_655 7_655
O4 Tb1 O2 Tb4 53.6(3) no 7_655 7_655 7_655
O3 Tb1 O3 Tb4 47.8(4) no . 7_655 7_655
O3 Tb1 O3 Tb5 154.5(2) no . 7_655 7_655
O3 Tb1 O3 Tb4 47.8(4) no 7_655 . .
O3 Tb1 O3 Tb5 154.5(2) no 7_655 . .
O3 Tb1 O4 Tb2 116.5(2) no . . .
O3 Tb1 O4 Tb5 9.43(19) no . . .
O4 Tb1 O3 Tb4 -116.1(2) no . . .
O4 Tb1 O3 Tb5 -9.34(19) no . . .
O3 Tb1 O4 Tb2 -49.3(4) no . 7_655 7_655
O3 Tb1 O4 Tb5 -156.4(2) no . 7_655 7_655
O4 Tb1 O3 Tb4 -156.2(2) no 7_655 . .
O4 Tb1 O3 Tb5 -49.5(4) no 7_655 . .
O3 Tb1 O4 Tb2 -49.3(4) no 7_655 . .
O3 Tb1 O4 Tb5 -156.4(2) no 7_655 . .
O4 Tb1 O3 Tb4 -156.2(2) no . 7_655 7_655
O4 Tb1 O3 Tb5 -49.5(4) no . 7_655 7_655
O3 Tb1 O4 Tb2 116.5(2) no 7_655 7_655 7_655
O3 Tb1 O4 Tb5 9.43(19) no 7_655 7_655 7_655
O4 Tb1 O3 Tb4 -116.1(2) no 7_655 7_655 7_655
O4 Tb1 O3 Tb5 -9.34(19) no 7_655 7_655 7_655
O4 Tb1 O4 Tb2 -89.7(2) no . 7_655 7_655
O4 Tb1 O4 Tb5 163.2(3) no . 7_655 7_655
O4 Tb1 O4 Tb2 -89.7(2) no 7_655 . .
O4 Tb1 O4 Tb5 163.2(3) no 7_655 . .
O1 Tb2 O4 Tb1 9.1(2) no . . .
O1 Tb2 O4 Tb5 115.9(3) no . . .
O4 Tb2 O1 Tb1 -9.1(2) no . . .
O4 Tb2 O1 Tb3 -115.0(2) no . . .
O1 Tb2 O5 Tb3 39.74(18) no . . .
O1 Tb2 O5 Tb5 -128.3(2) no . . .
O5 Tb2 O1 Tb1 59.3(2) no . . .
O5 Tb2 O1 Tb3 -46.6(2) no . . .
O1 Tb2 O6 C1 -118.5(6) no . . .
O6 Tb2 O1 Tb1 -86.5(2) no . . .
O6 Tb2 O1 Tb3 167.6(3) no . . .
O1 Tb2 O7 C7 105.7(6) no . . .
O7 Tb2 O1 Tb1 -157.6(2) no . . .
O7 Tb2 O1 Tb3 96.5(2) no . . .
O1 Tb2 O9 Tb5 -38.6(4) no . . .
O1 Tb2 O9 C12 162.4(5) no . . .
O9 Tb2 O1 Tb1 49.8(4) no . . .
O9 Tb2 O1 Tb3 -56.1(3) no . . .
O1 Tb2 O10 C18 170.9(5) no . . .
O10 Tb2 O1 Tb1 -115.6(6) no . . .
O10 Tb2 O1 Tb3 138.5(6) no . . .
O1 Tb2 O12 Tb3 -22.3(2) no . . .
O1 Tb2 O12 C23 141.8(5) no . . .
O12 Tb2 O1 Tb1 129.4(3) no . . .
O12 Tb2 O1 Tb3 23.5(2) no . . .
O4 Tb2 O5 Tb3 128.0(2) no . . .
O4 Tb2 O5 Tb5 -39.97(18) no . . .
O5 Tb2 O4 Tb1 -59.3(2) no . . .
O5 Tb2 O4 Tb5 47.5(2) no . . .
O4 Tb2 O6 C1 160.8(7) no . . .
O6 Tb2 O4 Tb1 92.7(2) no . . .
O6 Tb2 O4 Tb5 -160.5(3) no . . .
O4 Tb2 O7 C7 33.6(9) no . . .
O7 Tb2 O4 Tb1 84.8(4) no . . .
O7 Tb2 O4 Tb5 -168.4(3) no . . .
O4 Tb2 O9 Tb5 21.5(2) no . . .
O4 Tb2 O9 C12 -137.4(6) no . . .
O9 Tb2 O4 Tb1 -130.0(3) no . . .
O9 Tb2 O4 Tb5 -23.2(2) no . . .
O4 Tb2 O10 C18 69.9(9) no . . .
O10 Tb2 O4 Tb1 166.3(2) no . . .
O10 Tb2 O4 Tb5 -86.9(3) no . . .
O4 Tb2 O12 Tb3 37.4(3) no . . .
O4 Tb2 O12 C23 -158.5(4) no . . .
O12 Tb2 O4 Tb1 -48.9(3) no . . .
O12 Tb2 O4 Tb5 57.9(3) no . . .
O5 Tb2 O6 C1 -163.3(5) no . . .
O6 Tb2 O5 Tb3 89.4(3) no . . .
O6 Tb2 O5 Tb5 -78.6(3) no . . .
O5 Tb2 O7 C7 160.5(5) no . . .
O7 Tb2 O5 Tb3 -23.8(4) no . . .
O7 Tb2 O5 Tb5 168.2(2) no . . .
O5 Tb2 O9 Tb5 -48.0(2) no . . .
O5 Tb2 O9 C12 153.1(7) no . . .
O9 Tb2 O5 Tb3 -147.9(3) no . . .
O9 Tb2 O5 Tb5 44.1(2) no . . .
O5 Tb2 O10 C18 -2.3(11) no . . .
O10 Tb2 O5 Tb3 -143.1(3) no . . .
O10 Tb2 O5 Tb5 48.8(4) no . . .
O5 Tb2 O12 Tb3 47.8(2) no . . .
O5 Tb2 O12 C23 -148.1(5) no . . .
O12 Tb2 O5 Tb3 -43.39(19) no . . .
O12 Tb2 O5 Tb5 148.6(2) no . . .
O6 Tb2 O7 C7 25.5(6) no . . .
O7 Tb2 O6 C1 -23.8(6) no . . .
O6 Tb2 O9 Tb5 79.7(3) no . . .
O6 Tb2 O9 C12 -79.3(7) no . . .
O9 Tb2 O6 C1 102.8(6) no . . .
O6 Tb2 O10 C18 141.5(9) no . . .
O10 Tb2 O6 C1 50.4(6) no . . .
O6 Tb2 O12 Tb3 -80.5(4) no . . .
O6 Tb2 O12 C23 83.5(5) no . . .
O12 Tb2 O6 C1 -62.5(8) no . . .
O7 Tb2 O9 Tb5 178.0(2) no . . .
O7 Tb2 O9 C12 19.1(8) no . . .
O9 Tb2 O7 C7 -100.5(6) no . . .
O7 Tb2 O10 C18 -144.3(9) no . . .
O10 Tb2 O7 C7 -58.5(6) no . . .
O7 Tb2 O12 Tb3 -118.6(3) no . . .
O7 Tb2 O12 C23 45.4(4) no . . .
O12 Tb2 O7 C7 179.1(6) no . . .
O9 Tb2 O10 C18 2.3(8) no . . .
O10 Tb2 O9 Tb5 135.4(3) no . . .
O10 Tb2 O9 C12 -23.5(6) no . . .
O9 Tb2 O12 Tb3 110.9(2) no . . .
O9 Tb2 O12 C23 -85.1(5) no . . .
O12 Tb2 O9 Tb5 -110.4(2) no . . .
O12 Tb2 O9 C12 90.7(6) no . . .
O10 Tb2 O12 Tb3 -179.7(2) no . . .
O10 Tb2 O12 C23 -15.7(5) no . . .
O12 Tb2 O10 C18 -81.9(9) no . . .
O1 Tb3 O2 Tb1 -9.6(2) no . . .
O1 Tb3 O2 Tb4 -115.7(2) no . . .
O2 Tb3 O1 Tb1 9.6(2) no . . .
O2 Tb3 O1 Tb2 116.4(2) no . . .
O1 Tb3 O5 Tb2 -39.20(18) no . . .
O1 Tb3 O5 Tb4 128.4(2) no . . .
O5 Tb3 O1 Tb1 -59.7(2) no . . .
O5 Tb3 O1 Tb2 47.1(2) no . . .
O1 Tb3 O12 Tb2 21.9(2) no . . .
O1 Tb3 O12 C23 -138.1(6) no . . .
O12 Tb3 O1 Tb1 -130.8(3) no . . .
O12 Tb3 O1 Tb2 -24.0(2) no . . .
O1 Tb3 O13 C29 72.4(8) no . . .
O13 Tb3 O1 Tb1 165.6(2) no . . .
O13 Tb3 O1 Tb2 -87.6(3) no . . .
O1 Tb3 O15 C34 151.6(6) no . . .
O15 Tb3 O1 Tb1 92.3(2) no . . .
O15 Tb3 O1 Tb2 -160.9(3) no . . .
O1 Tb3 O16 C40 34.6(9) no . . .
O16 Tb3 O1 Tb1 82.1(4) no . . .
O16 Tb3 O1 Tb2 -171.1(3) no . . .
O1 Tb3 O18 Tb4 40.5(4) no . . .
O1 Tb3 O18 C45 -155.6(4) no . . .
O18 Tb3 O1 Tb1 -50.6(3) no . . .
O18 Tb3 O1 Tb2 56.3(3) no . . .
O2 Tb3 O5 Tb2 -127.4(2) no . . .
O2 Tb3 O5 Tb4 40.20(18) no . . .
O5 Tb3 O2 Tb1 58.6(2) no . . .
O5 Tb3 O2 Tb4 -47.4(2) no . . .
O2 Tb3 O12 Tb2 -37.1(4) no . . .
O2 Tb3 O12 C23 162.9(5) no . . .
O12 Tb3 O2 Tb1 47.9(4) no . . .
O12 Tb3 O2 Tb4 -58.2(4) no . . .
O2 Tb3 O13 C29 171.9(5) no . . .
O13 Tb3 O2 Tb1 -114.7(6) no . . .
O13 Tb3 O2 Tb4 139.3(5) no . . .
O2 Tb3 O15 C34 -127.2(6) no . . .
O15 Tb3 O2 Tb1 -86.8(2) no . . .
O15 Tb3 O2 Tb4 167.2(3) no . . .
O2 Tb3 O16 C40 104.2(6) no . . .
O16 Tb3 O2 Tb1 -158.7(2) no . . .
O16 Tb3 O2 Tb4 95.3(2) no . . .
O2 Tb3 O18 Tb4 -21.0(2) no . . .
O2 Tb3 O18 C45 142.9(5) no . . .
O18 Tb3 O2 Tb1 127.9(3) no . . .
O18 Tb3 O2 Tb4 21.8(2) no . . .
O5 Tb3 O12 Tb2 -47.8(2) no . . .
O5 Tb3 O12 C23 152.2(7) no . . .
O12 Tb3 O5 Tb2 44.1(2) no . . .
O12 Tb3 O5 Tb4 -148.3(2) no . . .
O5 Tb3 O13 C29 0.9(10) no . . .
O13 Tb3 O5 Tb2 48.6(4) no . . .
O13 Tb3 O5 Tb4 -143.8(3) no . . .
O5 Tb3 O15 C34 -172.6(5) no . . .
O15 Tb3 O5 Tb2 -77.6(3) no . . .
O15 Tb3 O5 Tb4 90.0(3) no . . .
O5 Tb3 O16 C40 158.9(5) no . . .
O16 Tb3 O5 Tb2 170.0(2) no . . .
O16 Tb3 O5 Tb4 -22.4(4) no . . .
O5 Tb3 O18 Tb4 49.7(2) no . . .
O5 Tb3 O18 C45 -146.4(5) no . . .
O18 Tb3 O5 Tb2 148.4(3) no . . .
O18 Tb3 O5 Tb4 -44.01(19) no . . .
O12 Tb3 O13 C29 5.4(8) no . . .
O13 Tb3 O12 Tb2 135.5(3) no . . .
O13 Tb3 O12 C23 -24.5(6) no . . .
O12 Tb3 O15 C34 94.3(6) no . . .
O15 Tb3 O12 Tb2 79.5(3) no . . .
O15 Tb3 O12 C23 -80.5(6) no . . .
O12 Tb3 O16 C40 -101.4(6) no . . .
O16 Tb3 O12 Tb2 179.1(2) no . . .
O16 Tb3 O12 C23 19.1(7) no . . .
O12 Tb3 O18 Tb4 112.9(2) no . . .
O12 Tb3 O18 C45 -83.2(5) no . . .
O18 Tb3 O12 Tb2 -109.9(2) no . . .
O18 Tb3 O12 C23 90.1(6) no . . .
O13 Tb3 O15 C34 41.6(6) no . . .
O15 Tb3 O13 C29 143.8(9) no . . .
O13 Tb3 O16 C40 -58.7(6) no . . .
O16 Tb3 O13 C29 -141.6(9) no . . .
O13 Tb3 O18 Tb4 -177.8(2) no . . .
O13 Tb3 O18 C45 -14.0(6) no . . .
O18 Tb3 O13 C29 -78.4(9) no . . .
O15 Tb3 O16 C40 24.3(6) no . . .
O16 Tb3 O15 C34 -34.2(6) no . . .
O15 Tb3 O18 Tb4 -78.2(4) no . . .
O15 Tb3 O18 C45 85.7(5) no . . .
O18 Tb3 O15 C34 -71.5(7) no . . .
O16 Tb3 O18 Tb4 -115.1(3) no . . .
O16 Tb3 O18 C45 48.8(4) no . . .
O18 Tb3 O16 C40 179.3(7) no . . .
O2 Tb4 O3 Tb1 -9.5(2) no . . .
O2 Tb4 O3 Tb5 -115.4(2) no . . .
O3 Tb4 O2 Tb1 9.5(2) no . . .
O3 Tb4 O2 Tb3 115.9(2) no . . .
O2 Tb4 O5 Tb3 -39.78(18) no . . .
O2 Tb4 O5 Tb5 128.4(2) no . . .
O5 Tb4 O2 Tb1 -59.4(2) no . . .
O5 Tb4 O2 Tb3 47.0(2) no . . .
O2 Tb4 O18 Tb3 20.5(2) no . . .
O2 Tb4 O18 C45 -139.2(6) no . . .
O18 Tb4 O2 Tb1 -128.7(3) no . . .
O18 Tb4 O2 Tb3 -22.3(2) no . . .
O2 Tb4 O19 C51 78.6(7) no . . .
O19 Tb4 O2 Tb1 170.5(2) no . . .
O19 Tb4 O2 Tb3 -83.1(3) no . . .
O2 Tb4 O21 C56 167.2(6) no . . .
O21 Tb4 O2 Tb1 95.7(2) no . . .
O21 Tb4 O2 Tb3 -157.9(3) no . . .
O2 Tb4 O23 C62 43.6(8) no . . .
O23 Tb4 O2 Tb1 75.1(4) no . . .
O23 Tb4 O2 Tb3 -178.6(3) no . . .
O2 Tb4 O24 Tb5 41.5(3) no . . .
O2 Tb4 O24 C67 -160.0(3) no . . .
O24 Tb4 O2 Tb1 -51.2(3) no . . .
O24 Tb4 O2 Tb3 55.1(3) no . . .
O3 Tb4 O5 Tb3 -127.8(2) no . . .
O3 Tb4 O5 Tb5 40.35(18) no . . .
O5 Tb4 O3 Tb1 58.5(2) no . . .
O5 Tb4 O3 Tb5 -47.5(2) no . . .
O3 Tb4 O18 Tb3 -40.1(3) no . . .
O3 Tb4 O18 C45 160.2(5) no . . .
O18 Tb4 O3 Tb1 50.1(3) no . . .
O18 Tb4 O3 Tb5 -55.9(3) no . . .
O3 Tb4 O19 C51 -161.4(5) no . . .
O19 Tb4 O3 Tb1 -135.1(5) no . . .
O19 Tb4 O3 Tb5 118.9(6) no . . .
O3 Tb4 O21 C56 -112.8(6) no . . .
O21 Tb4 O3 Tb1 -85.1(2) no . . .
O21 Tb4 O3 Tb5 168.9(2) no . . .
O3 Tb4 O23 C62 107.1(6) no . . .
O23 Tb4 O3 Tb1 -157.4(2) no . . .
O23 Tb4 O3 Tb5 96.6(2) no . . .
O3 Tb4 O24 Tb5 -20.2(2) no . . .
O3 Tb4 O24 C67 138.3(5) no . . .
O24 Tb4 O3 Tb1 127.3(3) no . . .
O24 Tb4 O3 Tb5 21.3(2) no . . .
O5 Tb4 O18 Tb3 -48.5(2) no . . .
O5 Tb4 O18 C45 151.8(7) no . . .
O18 Tb4 O5 Tb3 45.28(19) no . . .
O18 Tb4 O5 Tb5 -146.6(2) no . . .
O5 Tb4 O19 C51 0.9(9) no . . .
O19 Tb4 O5 Tb3 59.2(3) no . . .
O19 Tb4 O5 Tb5 -132.6(3) no . . .
O5 Tb4 O21 C56 -161.1(5) no . . .
O21 Tb4 O5 Tb3 -73.7(3) no . . .
O21 Tb4 O5 Tb5 94.5(3) no . . .
O5 Tb4 O23 C62 156.6(5) no . . .
O23 Tb4 O5 Tb3 176.3(2) no . . .
O23 Tb4 O5 Tb5 -15.6(3) no . . .
O5 Tb4 O24 Tb5 49.7(2) no . . .
O5 Tb4 O24 C67 -151.8(5) no . . .
O24 Tb4 O5 Tb3 147.0(2) no . . .
O24 Tb4 O5 Tb5 -44.81(19) no . . .
O18 Tb4 O19 C51 14.4(7) no . . .
O19 Tb4 O18 Tb3 142.0(3) no . . .
O19 Tb4 O18 C45 -17.7(6) no . . .
O18 Tb4 O21 C56 108.7(6) no . . .
O21 Tb4 O18 Tb3 78.4(3) no . . .
O21 Tb4 O18 C45 -81.2(6) no . . .
O18 Tb4 O23 C62 -102.5(6) no . . .
O23 Tb4 O18 Tb3 -179.0(2) no . . .
O23 Tb4 O18 C45 21.3(8) no . . .
O18 Tb4 O24 Tb5 112.8(2) no . . .
O18 Tb4 O24 C67 -88.7(4) no . . .
O24 Tb4 O18 Tb3 -111.4(2) no . . .
O24 Tb4 O18 C45 89.0(6) no . . .
O19 Tb4 O21 C56 50.6(6) no . . .
O21 Tb4 O19 C51 148.4(8) no . . .
O19 Tb4 O23 C62 -64.6(6) no . . .
O23 Tb4 O19 C51 -138.3(8) no . . .
O19 Tb4 O24 Tb5 -177.9(2) no . . .
O19 Tb4 O24 C67 -19.4(5) no . . .
O24 Tb4 O19 C51 -69.6(8) no . . .
O21 Tb4 O23 C62 22.6(5) no . . .
O23 Tb4 O21 C56 -25.3(6) no . . .
O21 Tb4 O24 Tb5 -79.9(4) no . . .
O21 Tb4 O24 C67 78.6(5) no . . .
O24 Tb4 O21 C56 -55.3(7) no . . .
O23 Tb4 O24 Tb5 -109.4(2) no . . .
O23 Tb4 O24 C67 49.1(4) no . . .
O24 Tb4 O23 C62 -176.0(6) no . . .
O3 Tb5 O4 Tb1 -9.7(2) no . . .
O3 Tb5 O4 Tb2 -116.1(2) no . . .
O4 Tb5 O3 Tb1 9.6(2) no . . .
O4 Tb5 O3 Tb4 116.3(2) no . . .
O3 Tb5 O5 Tb2 128.0(2) no . . .
O3 Tb5 O5 Tb4 -39.69(18) no . . .
O5 Tb5 O3 Tb1 -58.7(2) no . . .
O5 Tb5 O3 Tb4 48.0(2) no . . .
O3 Tb5 O9 Tb2 37.7(4) no . . .
O3 Tb5 O9 C12 -159.9(4) no . . .
O9 Tb5 O3 Tb1 -48.2(3) no . . .
O9 Tb5 O3 Tb4 58.4(3) no . . .
O3 Tb5 O24 Tb4 19.9(2) no . . .
O3 Tb5 O24 C67 -132.6(6) no . . .
O24 Tb5 O3 Tb1 -128.4(2) no . . .
O24 Tb5 O3 Tb4 -21.8(2) no . . .
O3 Tb5 O25 C73 81.0(8) no . . .
O25 Tb5 O3 Tb1 168.1(2) no . . .
O25 Tb5 O3 Tb4 -85.2(3) no . . .
O3 Tb5 O27 C78 160.4(7) no . . .
O27 Tb5 O3 Tb1 93.4(2) no . . .
O27 Tb5 O3 Tb4 -159.9(3) no . . .
O3 Tb5 O28 C84 35.4(10) no . . .
O28 Tb5 O3 Tb1 86.3(4) no . . .
O28 Tb5 O3 Tb4 -167.1(3) no . . .
O4 Tb5 O5 Tb2 40.02(19) no . . .
O4 Tb5 O5 Tb4 -127.7(2) no . . .
O5 Tb5 O4 Tb1 59.0(2) no . . .
O5 Tb5 O4 Tb2 -47.4(2) no . . .
O4 Tb5 O9 Tb2 -21.6(2) no . . .
O4 Tb5 O9 C12 140.7(5) no . . .
O9 Tb5 O4 Tb1 129.3(3) no . . .
O9 Tb5 O4 Tb2 22.9(2) no . . .
O4 Tb5 O24 Tb4 -41.4(3) no . . .
O4 Tb5 O24 C67 166.1(5) no . . .
O24 Tb5 O4 Tb1 50.8(3) no . . .
O24 Tb5 O4 Tb2 -55.6(4) no . . .
O4 Tb5 O25 C73 -177.6(5) no . . .
O25 Tb5 O4 Tb1 -116.4(6) no . . .
O25 Tb5 O4 Tb2 137.3(6) no . . .
O4 Tb5 O27 C78 -119.0(7) no . . .
O27 Tb5 O4 Tb1 -85.8(2) no . . .
O27 Tb5 O4 Tb2 167.9(3) no . . .
O4 Tb5 O28 C84 108.1(7) no . . .
O28 Tb5 O4 Tb1 -156.7(3) no . . .
O28 Tb5 O4 Tb2 96.9(3) no . . .
O5 Tb5 O9 Tb2 48.2(2) no . . .
O5 Tb5 O9 C12 -149.5(6) no . . .
O9 Tb5 O5 Tb2 -43.4(2) no . . .
O9 Tb5 O5 Tb4 148.8(3) no . . .
O5 Tb5 O24 Tb4 -49.6(2) no . . .
O5 Tb5 O24 C67 157.9(6) no . . .
O24 Tb5 O5 Tb2 -146.7(3) no . . .
O24 Tb5 O5 Tb4 45.58(19) no . . .
O5 Tb5 O25 C73 8.4(10) no . . .
O25 Tb5 O5 Tb2 -142.4(3) no . . .
O25 Tb5 O5 Tb4 49.9(4) no . . .
O5 Tb5 O27 C78 -164.3(5) no . . .
O27 Tb5 O5 Tb2 90.4(3) no . . .
O27 Tb5 O5 Tb4 -77.3(3) no . . .
O5 Tb5 O28 C84 162.3(5) no . . .
O28 Tb5 O5 Tb2 -22.6(4) no . . .
O28 Tb5 O5 Tb4 169.6(3) no . . .
O9 Tb5 O24 Tb4 -112.6(2) no . . .
O9 Tb5 O24 C67 95.0(6) no . . .
O24 Tb5 O9 Tb2 111.3(2) no . . .
O24 Tb5 O9 C12 -86.4(5) no . . .
O9 Tb5 O25 C73 -70.2(8) no . . .
O25 Tb5 O9 Tb2 179.7(2) no . . .
O25 Tb5 O9 C12 -18.0(6) no . . .
O9 Tb5 O27 C78 -63.4(8) no . . .
O27 Tb5 O9 Tb2 -79.2(4) no . . .
O27 Tb5 O9 C12 83.1(6) no . . .
O9 Tb5 O28 C84 -178.1(8) no . . .
O28 Tb5 O9 Tb2 -117.9(3) no . . .
O28 Tb5 O9 C12 44.5(5) no . . .
O24 Tb5 O25 C73 12.6(7) no . . .
O25 Tb5 O24 Tb4 133.6(3) no . . .
O25 Tb5 O24 C67 -18.9(6) no . . .
O24 Tb5 O27 C78 102.9(7) no . . .
O27 Tb5 O24 Tb4 76.6(3) no . . .
O27 Tb5 O24 C67 -75.9(6) no . . .
O24 Tb5 O28 C84 -98.5(7) no . . .
O28 Tb5 O24 Tb4 175.4(3) no . . .
O28 Tb5 O24 C67 22.9(7) no . . .
O25 Tb5 O27 C78 50.1(7) no . . .
O27 Tb5 O25 C73 151.7(8) no . . .
O25 Tb5 O28 C84 -57.4(7) no . . .
O28 Tb5 O25 C73 -134.7(8) no . . .
O27 Tb5 O28 C84 28.2(7) no . . .
O28 Tb5 O27 C78 -23.9(6) no . . .
Tb2 O6 C1 C2 18.5(15) no . . .
Tb2 O6 C1 C6 -160.8(5) no . . .
Tb2 O7 C7 O8 154.8(6) no . . .
Tb2 O7 C7 C2 -23.9(15) no . . .
C7 O8 C8 C9 -161.0(8) no . . .
C8 O8 C7 O7 1.2(14) no . . .
C8 O8 C7 C2 -179.9(8) no . . .
Tb2 O9 C12 C13 26.6(17) no . . .
Tb2 O9 C12 C17 -154.4(6) no . . .
Tb5 O9 C12 C13 -127.9(9) no . . .
Tb5 O9 C12 C17 51.0(13) no . . .
Tb2 O10 C18 O11 -174.5(7) no . . .
Tb2 O10 C18 C13 15(2) no . . .
C18 O11 C19 C20 103.6(15) no . . .
C19 O11 C18 O10 -18(2) no . . .
C19 O11 C18 C13 154.1(14) no . . .
C18 O11 C19A C20a -125.0 no . . .
C19A O11 C18 O10 25.5 no . . .
C19A O11 C18 C13 -162.9 no . . .
C19 O11 C19A C20a -30.1 no . . .
C19A O11 C19 C20 3.2 no . . .
Tb2 O12 C23 C24 -130.1(7) no . . .
Tb2 O12 C23 C28 49.2(11) no . . .
Tb3 O12 C23 C24 26.2(15) no . . .
Tb3 O12 C23 C28 -154.6(6) no . . .
Tb3 O13 C29 O14 -166.6(6) no . . .
Tb3 O13 C29 C24 11(2) no . . .
C29 O14 C30 C32 -168.9(12) no . . .
C29 O14 C30 C32A 150.6(11) no . . .
C30 O14 C29 O13 -4(2) no . . .
C30 O14 C29 C24 178.6(12) no . . .
Tb3 O15 C34 C35 29.2(13) no . . .
Tb3 O15 C34 C39 -148.6(6) no . . .
Tb3 O16 C40 O17 171.5(5) no . . .
Tb3 O16 C40 C35 -10.2(16) no . . .
C40 O17 C41 C42 170.1(8) no . . .
C41 O17 C40 O16 0.4(14) no . . .
C41 O17 C40 C35 -178.1(8) no . . .
Tb3 O18 C45 C46 -140.3(7) no . . .
Tb3 O18 C45 C50 40.0(11) no . . .
Tb4 O18 C45 C46 15.7(15) no . . .
Tb4 O18 C45 C50 -164.0(5) no . . .
Tb4 O19 C51 O20 168.9(6) no . . .
Tb4 O19 C51 C46 -9(2) no . . .
C51 O20 C52 C53 94.0(15) no . . .
C51 O20 C52 C53A 74.2(15) no . . .
C52 O20 C51 O19 2.8(19) no . . .
C52 O20 C51 C46 -179.2(11) no . . .
Tb4 O21 C56 C57 21.5(13) no . . .
Tb4 O21 C56 C61 -161.5(5) no . . .
C62 O22 C63 C64 -167.1(8) no . . .
C62 O22 C63 C64A 175.2(9) no . . .
C63 O22 C62 O23 -0.4(14) no . . .
C63 O22 C62 C57 -178.6(9) no . . .
Tb4 O23 C62 O22 164.8(5) no . . .
Tb4 O23 C62 C57 -17.3(15) no . . .
Tb4 O24 C67 C68 -129.1(8) no . . .
Tb4 O24 C67 C72 48.4(10) no . . .
Tb5 O24 C67 C68 18.5(15) no . . .
Tb5 O24 C67 C72 -164.0(5) no . . .
Tb5 O25 C73 O26 175.3(6) no . . .
Tb5 O25 C73 C68 -6(2) no . . .
C73 O26 C74 C75 91.0(13) no . . .
C74 O26 C73 O25 -8.6(18) no . . .
C74 O26 C73 C68 172.3(10) no . . .
Tb5 O27 C78 C79 16.2(15) no . . .
Tb5 O27 C78 C83 -166.1(5) no . . .
Tb5 O28 C84 O29 158.4(6) no . . .
Tb5 O28 C84 C79 -27.1(19) no . . .
C84 O29 C85 C86 -176.3(12) no . . .
C85 O29 C84 O28 2(2) no . . .
C85 O29 C84 C79 -172.9(13) no . . .
C84 O29 C85A C86A 110(2) no . . .
C85A O29 C84 O28 -26(3) no . . .
C85A O29 C84 C79 159(2) no . . .
C85 O29 C85A C86A 16(3) no . . .
C85A O29 C85 C86 -78(5) no . . .
O6 C1 C2 C3 -179.9(8) no . . .
O6 C1 C2 C7 -0.6(14) no . . .
O6 C1 C6 C5 -179.9(8) no . . .
C2 C1 C6 C5 0.8(15) no . . .
C6 C1 C2 C3 -0.7(14) no . . .
C6 C1 C2 C7 178.7(8) no . . .
C1 C2 C3 C4 -0.7(17) no . . .
C1 C2 C7 O7 4.7(16) no . . .
C1 C2 C7 O8 -174.0(8) no . . .
C3 C2 C7 O7 -175.9(10) no . . .
C3 C2 C7 O8 5.3(14) no . . .
C7 C2 C3 C4 180.0(9) no . . .
C2 C3 C4 C5 2(2) no . . .
C3 C4 C5 C6 -2(2) no . . .
C4 C5 C6 C1 0.4(19) no . . .
O8 C8 C9 C10 62.4(12) no . . .
C8 C9 C10 C11 172.1(11) no . . .
O9 C12 C13 C14 175.2(10) no . . .
O9 C12 C13 C18 -1(2) no . . .
O9 C12 C17 C16 -177.4(10) no . . .
C13 C12 C17 C16 2(2) no . . .
C17 C12 C13 C14 -4(2) no . . .
C17 C12 C13 C18 -179.6(11) no . . .
C12 C13 C14 C15 3(2) no . . .
C12 C13 C18 O10 -19(2) no . . .
C12 C13 C18 O11 169.1(12) no . . .
C14 C13 C18 O10 164.8(14) no . . .
C14 C13 C18 O11 -6.8(19) no . . .
C18 C13 C14 C15 179.3(12) no . . .
C13 C14 C15 C16 -1(2) no . . .
C14 C15 C16 C17 -1(2) no . . .
C15 C16 C17 C12 1(2) no . . .
O11 C19 C20 C21 63(2) no . . .
O11 C19A C20a C21a -57.4 no . . .
C19 C20 C21 C22 24(3) no . . .
C19A C20a C21a C22a 161.4 no . . .
O12 C23 C24 C25 -179.4(9) no . . .
O12 C23 C24 C29 0.1(17) no . . .
O12 C23 C28 C27 179.9(9) no . . .
C24 C23 C28 C27 -0.8(16) no . . .
C28 C23 C24 C25 1.3(16) no . . .
C28 C23 C24 C29 -179.2(10) no . . .
C23 C24 C25 C26 0.1(19) no . . .
C23 C24 C29 O13 -17(2) no . . .
C23 C24 C29 O14 160.2(10) no . . .
C25 C24 C29 O13 162.3(12) no . . .
C25 C24 C29 O14 -20.2(18) no . . .
C29 C24 C25 C26 -179.4(11) no . . .
C24 C25 C26 C27 -2(2) no . . .
C25 C26 C27 C28 3(2) no . . .
C26 C27 C28 C23 -1.1(19) no . . .
O14 C30 C32 C31 -85(2) no . . .
O14 C30 C32A C31A 179(2) no . . .
C32 C30 C32A C31A 57(3) no . . .
C32A C30 C32 C31 -15(3) no . . .
C32 C31 C33 C31A 61(2) no . . .
C33 C31 C32 C30 -170(3) no . . .
C32A C31A C33 C31 -14(2) no . . .
C33 C31A C32A C30 -158(3) no . . .
O15 C34 C35 C36 -177.0(8) no . . .
O15 C34 C35 C40 3.1(14) no . . .
O15 C34 C39 C38 178.0(7) no . . .
C35 C34 C39 C38 0.0(14) no . . .
C39 C34 C35 C36 0.8(13) no . . .
C39 C34 C35 C40 -179.1(8) no . . .
C34 C35 C36 C37 -0.9(16) no . . .
C34 C35 C40 O16 -11.4(16) no . . .
C34 C35 C40 O17 167.0(8) no . . .
C36 C35 C40 O16 168.7(10) no . . .
C36 C35 C40 O17 -13.0(14) no . . .
C40 C35 C36 C37 179.1(9) no . . .
C35 C36 C37 C38 0.0(17) no . . .
C36 C37 C38 C39 0.9(17) no . . .
C37 C38 C39 C34 -0.9(16) no . . .
O17 C41 C42 C43 175.0(9) no . . .
C41 C42 C43 C44 78.6(13) no . . .
C41 C42 C43 C44A 159.1(11) no . . .
O18 C45 C46 C47 -179.3(8) no . . .
O18 C45 C46 C51 0.1(16) no . . .
O18 C45 C50 C49 179.3(9) no . . .
C46 C45 C50 C49 -0.4(16) no . . .
C50 C45 C46 C47 0.3(15) no . . .
C50 C45 C46 C51 179.8(9) no . . .
C45 C46 C47 C48 0.2(18) no . . .
C45 C46 C51 O19 -3.4(19) no . . .
C45 C46 C51 O20 178.8(10) no . . .
C47 C46 C51 O19 176.1(12) no . . .
C47 C46 C51 O20 -1.8(16) no . . .
C51 C46 C47 C48 -179.3(10) no . . .
C46 C47 C48 C49 -1(2) no . . .
C47 C48 C49 C50 1(2) no . . .
C48 C49 C50 C45 -0(2) no . . .
O20 C52 C53 C54 171.9(16) no . . .
O20 C52 C53A C54A 165(2) no . . .
C53 C52 C53A C54A 37(4) no . . .
C53A C52 C53 C54 -130(6) no . . .
C52 C53 C54 C55 170(2) no . . .
C52 C53A C54A C55A -164(3) no . . .
O21 C56 C57 C58 -179.7(8) no . . .
O21 C56 C57 C62 -0.5(14) no . . .
O21 C56 C61 C60 -180.0(8) no . . .
C57 C56 C61 C60 -2.8(14) no . . .
C61 C56 C57 C58 3.3(13) no . . .
C61 C56 C57 C62 -177.6(8) no . . .
C56 C57 C58 C59 -1.6(16) no . . .
C56 C57 C62 O22 177.9(8) no . . .
C56 C57 C62 O23 -0.2(16) no . . .
C58 C57 C62 O22 -3.0(14) no . . .
C58 C57 C62 O23 179.0(10) no . . .
C62 C57 C58 C59 179.2(9) no . . .
C57 C58 C59 C60 -0.7(18) no . . .
C58 C59 C60 C61 1.2(19) no . . .
C59 C60 C61 C56 0.6(18) no . . .
O22 C63 C64 C65 176(2) no . . .
O22 C63 C64A C65A 71.7(18) no . . .
C64 C63 C64A C65A 26(4) no . . .
C64A C63 C64 C65 -45(4) no . . .
C63 C64 C65 C66 164(3) no . . .
C63 C64A C65A C66A 174.3(16) no . . .
O24 C67 C68 C69 177.4(8) no . . .
O24 C67 C68 C73 -1.4(16) no . . .
O24 C67 C72 C71 -177.0(8) no . . .
C68 C67 C72 C71 0.7(16) no . . .
C72 C67 C68 C69 -0.1(15) no . . .
C72 C67 C68 C73 -178.9(9) no . . .
C67 C68 C69 C70 -1.0(18) no . . .
C67 C68 C73 O25 -5(2) no . . .
C67 C68 C73 O26 174.5(10) no . . .
C69 C68 C73 O25 176.7(12) no . . .
C69 C68 C73 O26 -4.3(16) no . . .
C73 C68 C69 C70 177.8(11) no . . .
C68 C69 C70 C71 1(2) no . . .
C69 C70 C71 C72 -1(2) no . . .
C70 C71 C72 C67 -0.2(18) no . . .
O26 C74 C75 C76 157.0(10) no . . .
C74 C75 C76 C77 174.4(11) no . . .
O27 C78 C79 C80 -177.7(8) no . . .
O27 C78 C79 C84 2.2(15) no . . .
O27 C78 C83 C82 178.7(8) no . . .
C79 C78 C83 C82 -3.4(15) no . . .
C83 C78 C79 C80 4.5(15) no . . .
C83 C78 C79 C84 -175.6(9) no . . .
C78 C79 C80 C81 -2.9(19) no . . .
C78 C79 C84 O28 4.8(19) no . . .
C78 C79 C84 O29 179.8(9) no . . .
C80 C79 C84 O28 -175.3(12) no . . .
C80 C79 C84 O29 -0.3(17) no . . .
C84 C79 C80 C81 177.2(11) no . . .
C79 C80 C81 C82 -0(2) no . . .
C80 C81 C82 C83 1(2) no . . .
C81 C82 C83 C78 0.6(19) no . . .
O29 C85 C86 C87 -76.2(19) no . . .
O29 C85A C86A C87A 72(4) no . . .
C85 C86 C87 C88 -95(2) no . . .
C85A C86A C87A C88A -10(6) no . . .
